data_4108287
loop_
_publ_author_name
'Yasuhiro Ohki'
'Mayumi Sakamoto'
'Kazuyuki Tatsumi'

_publ_section_title
;
 Reversible Heterolysis of H2 Mediated by an M-S(Thiolate) Bond (M = Ir,
 Rh): A Mechanistic Implication for [NiFe] Hydrogenase
;
_journal_name_full 'Journal of the American Chemical Society'
_journal_page_first 11610
_journal_page_last 11611
_journal_paper_doi 10.1021/ja804848w
_journal_volume 130
_journal_year 2008
_chemical_formula_moiety 'C69 H61 B F24 Ir P S '
_chemical_formula_sum 'C69 H61 B F24 Ir P S'
_chemical_formula_weight 1612.27
_space_group_IT_number 14
_symmetry_cell_setting monoclinic
_symmetry_Int_Tables_number 14
_symmetry_space_group_name_Hall '-P 2ybc'
_symmetry_space_group_name_H-M 'P 1 21/c 1'
_cell_angle_alpha 90.0000
_cell_angle_beta 93.912(2)
_cell_angle_gamma 90.0000
_cell_formula_units_Z 4
_cell_length_a 19.474(3)
_cell_length_b 18.110(3)
_cell_length_c 19.662(3)
_cell_measurement_reflns_used 16415
_cell_measurement_temperature 173.1
_cell_measurement_theta_max 27.5
_cell_measurement_theta_min 3.1
_cell_volume 6918.1(19)
_computing_cell_refinement CrystalClear
_computing_data_collection CrystalClear
_computing_data_reduction CrystalStructure
_computing_publication_material 'CrystalStructure 3.8'
_computing_structure_refinement CRYSTALS
_computing_structure_solution SIR97
_diffrn_detector_area_resol_mean 7.31
_diffrn_measured_fraction_theta_full 0.997
_diffrn_measured_fraction_theta_max 0.997
_diffrn_measurement_device_type 'Rigaku Mercury'
_diffrn_measurement_method \w
_diffrn_radiation_type 'Mo K\a'
_diffrn_radiation_wavelength 0.71070
_diffrn_reflns_av_R_equivalents 0.032
_diffrn_reflns_limit_h_max 24
_diffrn_reflns_limit_h_min -25
_diffrn_reflns_limit_k_max 23
_diffrn_reflns_limit_k_min -23
_diffrn_reflns_limit_l_max 19
_diffrn_reflns_limit_l_min -25
_diffrn_reflns_number 53792
_diffrn_reflns_theta_full 27.48
_diffrn_reflns_theta_max 27.48
_exptl_absorpt_coefficient_mu 2.093
_exptl_absorpt_correction_T_max 0.811
_exptl_absorpt_correction_T_min 0.654
_exptl_absorpt_correction_type multi-scan
_exptl_absorpt_process_details 'Jacobson, R. (1998) Private communication'
_exptl_crystal_colour browngreen
_exptl_crystal_density_diffrn 1.548
_exptl_crystal_description brock
_exptl_crystal_F_000 3216.00
_exptl_crystal_size_max 0.20
_exptl_crystal_size_mid 0.10
_exptl_crystal_size_min 0.10
_refine_diff_density_max 2.58
_refine_diff_density_min -0.98
_refine_ls_extinction_method none
_refine_ls_goodness_of_fit_ref 1.006
_refine_ls_hydrogen_treatment refall
_refine_ls_number_parameters 956
_refine_ls_number_reflns 15827
_refine_ls_R_factor_gt 0.0412
_refine_ls_shift/su_max 0.0000
_refine_ls_structure_factor_coef Fsqd
_refine_ls_weighting_details 'w = 1/[0.0007Fo^2^ + 1.0000\s(Fo^2^)]/(4Fo^2^)'
_refine_ls_weighting_scheme calc
_refine_ls_wR_factor_ref 0.1130
_reflns_number_gt 11991
_reflns_number_total 15827
_reflns_threshold_expression F^2^>2.0\s(F^2^)
_cod_data_source_file ja804848w_si_002_4.cif
_cod_data_source_block '__saka18-071105'
_cod_original_cell_volume 6918.3(20)
_cod_original_formula_sum 'C69 H61 B F24 Ir P S '
_cod_database_code 4108287

loop_
_symmetry_equiv_pos_site_id
_symmetry_equiv_pos_as_xyz
1 +X,+Y,+Z
2 -X,1/2+Y,1/2-Z
3 -X,-Y,-Z
4 +X,1/2-Y,1/2+Z

loop_
_atom_site_label
_atom_site_type_symbol
_atom_site_fract_x
_atom_site_fract_y
_atom_site_fract_z
_atom_site_U_iso_or_equiv
_atom_site_adp_type
_atom_site_occupancy
_atom_site_symmetry_multiplicity
_atom_site_calc_flag
_atom_site_refinement_flags
Ir(1) Ir 0.768020(10) 0.146100(10) 0.336990(10) 0.02880(4) Uani 1.00 1 d .
S(1) S 0.76080(5) 0.24868(6) 0.27609(5) 0.0314(2) Uani 1.00 1 d .
P(1) P 0.86177(7) 0.20546(7) 0.39051(7) 0.0517(3) Uani 1.00 1 d .
F(1) F 0.8899(4) 0.5084(5) 0.1263(4) 0.048(2) Uiso 0.33 1 d P
F(2) F 0.9156(5) 0.5354(6) 0.1284(4) 0.049(2) Uiso 0.33 1 d P
F(3) F 0.9455(6) 0.5744(7) 0.1373(5) 0.056(2) Uiso 0.33 1 d P
F(4) F 0.9680(6) 0.5942(5) 0.1538(6) 0.052(2) Uiso 0.33 1 d P
F(5) F 0.9973(6) 0.5822(6) 0.1840(6) 0.066(2) Uiso 0.33 1 d P
F(6) F 1.0211(5) 0.5637(5) 0.2185(5) 0.065(2) Uiso 0.33 1 d P
F(7) F 0.9888(5) 0.4883(6) 0.2002(5) 0.053(2) Uiso 0.33 1 d P
F(8) F 0.9680(6) 0.4615(6) 0.1981(5) 0.036(2) Uiso 0.33 1 d P
F(9) F 0.9624(6) 0.4715(8) 0.1819(6) 0.056(3) Uiso 0.33 1 d P
F(10) F 0.8815(2) 0.54606(19) 0.47457(15) 0.0776(11) Uani 1.00 1 d .
F(11) F 0.91443(19) 0.4492(2) 0.42800(17) 0.0887(12) Uani 1.00 1 d .
F(12) F 0.80769(16) 0.46990(19) 0.43578(16) 0.0732(10) Uani 1.00 1 d .
F(13) F 0.49607(15) 0.63585(17) 0.36406(15) 0.0621(9) Uani 1.00 1 d .
F(14) F 0.57462(13) 0.57238(16) 0.41945(12) 0.0489(7) Uani 1.00 1 d .
F(15) F 0.49963(13) 0.51855(17) 0.35136(13) 0.0548(8) Uani 1.00 1 d .
F(16) F 0.5542(6) 0.5816(6) 0.0783(5) 0.064(3) Uiso 0.33 1 d P
F(17) F 0.5811(5) 0.5949(4) 0.0720(4) 0.0379(19) Uiso 0.33 1 d P
F(18) F 0.6148(7) 0.5757(7) 0.0687(5) 0.076(3) Uiso 0.33 1 d P
F(19) F 0.6499(5) 0.5295(6) 0.0817(5) 0.053(2) Uiso 0.33 1 d P
F(20) F 0.6482(4) 0.5002(6) 0.0966(5) 0.0361(19) Uiso 0.33 1 d P
F(21) F 0.6464(5) 0.4727(7) 0.1150(6) 0.074(3) Uiso 0.33 1 d P
F(22) F 0.5650(6) 0.4747(6) 0.1197(5) 0.065(3) Uiso 0.33 1 d P
F(23) F 0.5413(5) 0.4885(6) 0.1174(4) 0.0287(18) Uiso 0.33 1 d P
F(24) F 0.5356(5) 0.5134(6) 0.1053(5) 0.062(3) Uiso 0.33 1 d P
F(25) F 0.58873(17) 0.91264(19) 0.33526(15) 0.0737(10) Uani 1.00 1 d .
F(26) F 0.61888(15) 0.95271(15) 0.43509(16) 0.0605(9) Uani 1.00 1 d .
F(27) F 0.56412(15) 0.85097(16) 0.42307(19) 0.0660(10) Uani 1.00 1 d .
F(28) F 0.9080(5) 0.8381(6) 0.4709(5) 0.060(3) Uiso 0.33 1 d P
F(29) F 0.8976(4) 0.8613(5) 0.4884(4) 0.0279(16) Uiso 0.33 1 d P
F(30) F 0.8780(5) 0.8825(5) 0.5022(5) 0.052(2) Uiso 0.33 1 d P
F(31) F 0.8384(7) 0.8828(7) 0.5389(7) 0.090(3) Uiso 0.33 1 d P
F(32) F 0.8187(4) 0.8479(6) 0.5632(4) 0.044(2) Uiso 0.33 1 d P
F(33) F 0.8218(5) 0.8173(7) 0.5657(5) 0.062(3) Uiso 0.33 1 d P
F(34) F 0.8563(5) 0.7680(6) 0.5362(5) 0.057(2) Uiso 0.33 1 d P
F(35) F 0.8743(5) 0.7494(5) 0.5177(5) 0.0329(19) Uiso 0.33 1 d P
F(36) F 0.8915(6) 0.7635(7) 0.5070(6) 0.073(4) Uiso 0.33 1 d P
F(37) F 0.9648(3) 0.8504(3) 0.2055(3) 0.0392(16) Uiso 0.50 1 d P
F(38) F 0.9566(3) 0.8694(4) 0.2145(3) 0.051(2) Uiso 0.50 1 d P
F(39) F 0.9154(3) 0.9534(3) 0.1747(3) 0.0545(15) Uiso 0.50 1 d P
F(40) F 0.9151(2) 0.9510(3) 0.1419(3) 0.0476(13) Uiso 0.50 1 d P
F(41) F 0.9466(3) 0.8754(4) 0.1010(3) 0.058(2) Uiso 0.50 1 d P
F(42) F 0.9518(3) 0.8488(3) 0.1030(3) 0.0472(16) Uiso 0.50 1 d P
F(43) F 0.6240(5) 0.8785(7) 0.0780(6) 0.066(3) Uiso 0.33 1 d P
F(44) F 0.6336(6) 0.9087(6) 0.0902(5) 0.054(2) Uiso 0.33 1 d P
F(45) F 0.6504(5) 0.9157(6) 0.0656(6) 0.064(3) Uiso 0.33 1 d P
F(46) F 0.6934(5) 0.9137(5) 0.0200(5) 0.056(2) Uiso 0.33 1 d P
F(47) F 0.7052(3) 0.8880(5) 0.0012(4) 0.0307(16) Uiso 0.33 1 d P
F(48) F 0.7028(5) 0.8532(6) -0.0078(5) 0.059(2) Uiso 0.33 1 d P
F(49) F 0.6604(6) 0.8000(6) 0.0165(5) 0.073(3) Uiso 0.33 1 d P
F(50) F 0.6378(5) 0.7940(4) 0.0358(5) 0.0339(18) Uiso 0.33 1 d P
F(51) F 0.6250(5) 0.8158(6) 0.0522(5) 0.055(2) Uiso 0.33 1 d P
C(1) C 0.6820(2) 0.0692(2) 0.3088(2) 0.0396(11) Uani 1.00 1 d .
C(2) C 0.7462(2) 0.0333(2) 0.3006(2) 0.0407(12) Uani 1.00 1 d .
C(3) C 0.7840(2) 0.0295(2) 0.3661(2) 0.0383(11) Uani 1.00 1 d .
C(4) C 0.7444(2) 0.0645(2) 0.4147(2) 0.0377(11) Uani 1.00 1 d .
C(5) C 0.6820(2) 0.0904(2) 0.3796(2) 0.0394(11) Uani 1.00 1 d .
C(6) C 0.6253(2) 0.0794(3) 0.2555(2) 0.0604(16) Uani 1.00 1 d .
C(7) C 0.7675(3) -0.0021(2) 0.2372(2) 0.0633(17) Uani 1.00 1 d .
C(8) C 0.8503(2) -0.0115(2) 0.3769(3) 0.0610(16) Uani 1.00 1 d .
C(9) C 0.7594(2) 0.0679(3) 0.4901(2) 0.0570(15) Uani 1.00 1 d .
C(10) C 0.6248(2) 0.1299(2) 0.4115(3) 0.0583(16) Uani 1.00 1 d .
C(11) C 0.69558(19) 0.2611(2) 0.2083(2) 0.0310(10) Uani 1.00 1 d .
C(12) C 0.6332(2) 0.2963(2) 0.2198(2) 0.0340(10) Uani 1.00 1 d .
C(13) C 0.5870(2) 0.3089(2) 0.1635(2) 0.0402(12) Uani 1.00 1 d .
C(14) C 0.6016(2) 0.2889(2) 0.0985(2) 0.0421(12) Uani 1.00 1 d .
C(15) C 0.6648(2) 0.2580(2) 0.0876(2) 0.0399(11) Uani 1.00 1 d .
C(16) C 0.7134(2) 0.2451(2) 0.1412(2) 0.0355(10) Uani 1.00 1 d .
C(17) C 0.6159(2) 0.3236(2) 0.2888(2) 0.0345(10) Uani 1.00 1 d .
C(18) C 0.5585(2) 0.2952(2) 0.3197(2) 0.0410(12) Uani 1.00 1 d .
C(19) C 0.5439(2) 0.3211(2) 0.3836(2) 0.0464(13) Uani 1.00 1 d .
C(20) C 0.5828(2) 0.3751(2) 0.4174(2) 0.0425(12) Uani 1.00 1 d .
C(21) C 0.6366(2) 0.4045(2) 0.3845(2) 0.0399(11) Uani 1.00 1 d .
C(22) C 0.6535(2) 0.3808(2) 0.3203(2) 0.0344(10) Uani 1.00 1 d .
C(23) C 0.5093(2) 0.2402(2) 0.2848(2) 0.0560(15) Uani 1.00 1 d .
C(24) C 0.5639(2) 0.4036(3) 0.4859(2) 0.0600(16) Uani 1.00 1 d .
C(25) C 0.7099(2) 0.4220(2) 0.2866(2) 0.0409(12) Uani 1.00 1 d .
C(26) C 0.7842(2) 0.2198(2) 0.1268(2) 0.0397(11) Uani 1.00 1 d .
C(27) C 0.7950(2) 0.1475(2) 0.1029(2) 0.0497(14) Uani 1.00 1 d .
C(28) C 0.8617(3) 0.1238(3) 0.0935(2) 0.0695(19) Uani 1.00 1 d .
C(29) C 0.9167(3) 0.1703(4) 0.1040(2) 0.076(2) Uani 1.00 1 d .
C(30) C 0.9053(2) 0.2432(4) 0.1236(2) 0.0683(18) Uani 1.00 1 d .
C(31) C 0.8400(2) 0.2686(3) 0.1350(2) 0.0523(14) Uani 1.00 1 d .
C(32) C 0.7355(3) 0.0964(2) 0.0830(2) 0.0636(17) Uani 1.00 1 d .
C(33) C 0.9903(3) 0.1452(5) 0.0924(4) 0.122(3) Uani 1.00 1 d .
C(34) C 0.8294(2) 0.3480(3) 0.1540(2) 0.0619(17) Uani 1.00 1 d .
C(35) C 0.9196(6) 0.1465(7) 0.4462(6) 0.042(3) Uiso 0.50 1 d P
C(36) C 0.9171(4) 0.2542(5) 0.3422(4) 0.043(2) Uiso 0.50 1 d P
C(37) C 0.8501(6) 0.2880(7) 0.4316(6) 0.070(3) Uiso 0.50 1 d P
C(38) C 0.9131(6) 0.1598(7) 0.4586(6) 0.047(3) Uiso 0.50 1 d P
C(39) C 0.9311(6) 0.2223(6) 0.3200(6) 0.062(2) Uiso 0.50 1 d P
C(40) C 0.8208(5) 0.2784(5) 0.4506(5) 0.048(2) Uiso 0.50 1 d P
C(41) C 0.8137(2) 0.6410(2) 0.2854(2) 0.0310(10) Uani 1.00 1 d .
C(42) C 0.8563(2) 0.6173(2) 0.2349(2) 0.0384(11) Uani 1.00 1 d .
C(43) C 0.9008(2) 0.5580(2) 0.2448(2) 0.0434(12) Uani 1.00 1 d .
C(44) C 0.9048(2) 0.5183(2) 0.3053(2) 0.0426(12) Uani 1.00 1 d .
C(45) C 0.8637(2) 0.5405(2) 0.3557(2) 0.0343(10) Uani 1.00 1 d .
C(46) C 0.81871(19) 0.5991(2) 0.3456(2) 0.0313(10) Uani 1.00 1 d .
C(47) C 0.9456(3) 0.5366(3) 0.1888(3) 0.086(2) Uani 1.00 1 d .
C(48) C 0.8667(2) 0.5008(2) 0.4221(2) 0.0438(12) Uani 1.00 1 d .
C(49) C 0.68408(19) 0.6544(2) 0.25956(19) 0.0287(9) Uani 1.00 1 d .
C(50) C 0.64017(19) 0.6383(2) 0.31137(19) 0.0273(9) Uani 1.00 1 d .
C(51) C 0.5850(2) 0.5900(2) 0.3017(2) 0.0323(10) Uani 1.00 1 d .
C(52) C 0.5705(2) 0.5549(2) 0.2400(2) 0.0341(10) Uani 1.00 1 d .
C(53) C 0.6128(2) 0.5708(2) 0.1869(2) 0.0343(10) Uani 1.00 1 d .
C(54) C 0.6678(2) 0.6189(2) 0.1973(2) 0.0329(10) Uani 1.00 1 d .
C(55) C 0.5393(2) 0.5784(2) 0.3593(2) 0.0398(11) Uani 1.00 1 d .
C(56) C 0.5973(2) 0.5370(3) 0.1190(2) 0.0499(14) Uani 1.00 1 d .
C(57) C 0.7480(2) 0.7590(2) 0.33929(19) 0.0310(10) Uani 1.00 1 d .
C(58) C 0.6891(2) 0.8026(2) 0.3422(2) 0.0348(10) Uani 1.00 1 d .
C(59) C 0.6797(2) 0.8497(2) 0.3959(2) 0.0349(11) Uani 1.00 1 d .
C(60) C 0.7294(2) 0.8556(2) 0.4498(2) 0.0403(12) Uani 1.00 1 d .
C(61) C 0.7888(2) 0.8145(2) 0.4469(2) 0.0398(11) Uani 1.00 1 d .
C(62) C 0.7975(2) 0.7669(2) 0.3930(2) 0.0352(10) Uani 1.00 1 d .
C(63) C 0.6138(2) 0.8908(2) 0.3970(2) 0.0454(13) Uani 1.00 1 d .
C(64) C 0.8448(3) 0.8212(3) 0.5023(2) 0.0562(15) Uani 1.00 1 d .
C(65) C 0.7685(2) 0.7594(2) 0.20993(19) 0.0312(10) Uani 1.00 1 d .
C(66) C 0.8341(2) 0.7932(2) 0.2080(2) 0.0324(10) Uani 1.00 1 d .
C(67) C 0.8482(2) 0.8441(2) 0.1584(2) 0.0315(10) Uani 1.00 1 d .
C(68) C 0.7983(2) 0.8646(2) 0.1084(2) 0.0351(11) Uani 1.00 1 d .
C(69) C 0.7337(2) 0.8336(2) 0.1096(2) 0.0365(11) Uani 1.00 1 d .
C(70) C 0.7194(2) 0.7823(2) 0.15973(19) 0.0338(10) Uani 1.00 1 d .
C(71) C 0.9178(2) 0.8790(2) 0.1575(2) 0.0437(12) Uani 1.00 1 d .
C(72) C 0.6795(2) 0.8553(2) 0.0566(2) 0.0504(14) Uani 1.00 1 d .
B(1) B 0.7537(2) 0.7040(2) 0.2730(2) 0.0306(11) Uani 1.00 1 d .
H(1) H 0.5869 0.1035 0.2752 0.072 Uiso 1.00 1 c R
H(2) H 0.6412 0.1097 0.2191 0.072 Uiso 1.00 1 c R
H(3) H 0.6108 0.0316 0.2374 0.072 Uiso 1.00 1 c R
H(4) H 0.8170 0.0025 0.2352 0.077 Uiso 1.00 1 c R
H(5) H 0.7446 0.0220 0.1979 0.077 Uiso 1.00 1 c R
H(6) H 0.7550 -0.0539 0.2372 0.077 Uiso 1.00 1 c R
H(7) H 0.8800 0.0011 0.3410 0.074 Uiso 1.00 1 c R
H(8) H 0.8726 0.0019 0.4207 0.074 Uiso 1.00 1 c R
H(9) H 0.8413 -0.0642 0.3759 0.074 Uiso 1.00 1 c R
H(10) H 0.8050 0.0483 0.5017 0.069 Uiso 1.00 1 c R
H(11) H 0.7256 0.0388 0.5123 0.069 Uiso 1.00 1 c R
H(12) H 0.7572 0.1188 0.5051 0.069 Uiso 1.00 1 c R
H(13) H 0.5821 0.1032 0.4018 0.071 Uiso 1.00 1 c R
H(14) H 0.6204 0.1794 0.3929 0.071 Uiso 1.00 1 c R
H(15) H 0.6349 0.1327 0.4604 0.071 Uiso 1.00 1 c R
H(16) H 0.5433 0.3325 0.1704 0.048 Uiso 1.00 1 c R
H(17) H 0.5677 0.2964 0.0607 0.050 Uiso 1.00 1 c R
H(18) H 0.6754 0.2451 0.0416 0.048 Uiso 1.00 1 c R
H(19) H 0.5050 0.3005 0.4053 0.057 Uiso 1.00 1 c R
H(20) H 0.6640 0.4434 0.4069 0.048 Uiso 1.00 1 c R
H(21) H 0.4735 0.2665 0.2579 0.068 Uiso 1.00 1 c R
H(22) H 0.4886 0.2103 0.3189 0.068 Uiso 1.00 1 c R
H(23) H 0.5342 0.2086 0.2552 0.068 Uiso 1.00 1 c R
H(24) H 0.5890 0.3760 0.5219 0.073 Uiso 1.00 1 c R
H(25) H 0.5149 0.3976 0.4899 0.073 Uiso 1.00 1 c R
H(26) H 0.5759 0.4555 0.4901 0.073 Uiso 1.00 1 c R
H(27) H 0.7084 0.4739 0.2988 0.049 Uiso 1.00 1 c R
H(28) H 0.7031 0.4169 0.2375 0.049 Uiso 1.00 1 c R
H(29) H 0.7544 0.4016 0.3021 0.050 Uiso 1.00 1 c R
H(30) H 0.8693 0.0734 0.0792 0.083 Uiso 1.00 1 c R
H(31) H 0.9440 0.2768 0.1294 0.082 Uiso 1.00 1 c R
H(32) H 0.7153 0.1102 0.0383 0.077 Uiso 1.00 1 c R
H(33) H 0.7010 0.1004 0.1162 0.077 Uiso 1.00 1 c R
H(34) H 0.7520 0.0459 0.0817 0.077 Uiso 1.00 1 c R
H(35) H 1.0115 0.1248 0.1343 0.146 Uiso 1.00 1 c R
H(36) H 1.0170 0.1872 0.0786 0.146 Uiso 1.00 1 c R
H(37) H 0.9890 0.1079 0.0569 0.146 Uiso 1.00 1 c R
H(38) H 0.7805 0.3590 0.1512 0.074 Uiso 1.00 1 c R
H(39) H 0.8485 0.3565 0.2001 0.075 Uiso 1.00 1 c R
H(40) H 0.8522 0.3798 0.1228 0.075 Uiso 1.00 1 c R
H(41) H 0.8545 0.6433 0.1917 0.046 Uiso 1.00 1 c R
H(42) H 0.9356 0.4764 0.3118 0.051 Uiso 1.00 1 c R
H(43) H 0.7893 0.6119 0.3817 0.038 Uiso 1.00 1 c R
H(44) H 0.6487 0.6617 0.3555 0.033 Uiso 1.00 1 c R
H(45) H 0.5325 0.5205 0.2337 0.041 Uiso 1.00 1 c R
H(46) H 0.6963 0.6284 0.1597 0.040 Uiso 1.00 1 c R
H(47) H 0.6537 0.7996 0.3051 0.042 Uiso 1.00 1 c R
H(48) H 0.7226 0.8876 0.4883 0.049 Uiso 1.00 1 c R
H(49) H 0.8396 0.7383 0.3928 0.042 Uiso 1.00 1 c R
H(50) H 0.8700 0.7803 0.2425 0.039 Uiso 1.00 1 c R
H(51) H 0.8085 0.8998 0.0734 0.042 Uiso 1.00 1 c R
H(52) H 0.6734 0.7617 0.1595 0.040 Uiso 1.00 1 c R

loop_
_atom_site_aniso_label
_atom_site_aniso_U_11
_atom_site_aniso_U_22
_atom_site_aniso_U_33
_atom_site_aniso_U_12
_atom_site_aniso_U_13
_atom_site_aniso_U_23
Ir(1) 0.02880(9) 0.02890(9) 0.02908(9) -0.00009(6) 0.00466(6) -0.00146(6)
S(1) 0.0306(4) 0.0308(5) 0.0327(5) 0.0013(4) 0.0014(3) 0.0008(4)
P(1) 0.0538(7) 0.0439(7) 0.0540(7) -0.0142(6) -0.0203(6) 0.0107(5)
F(10) 0.117(2) 0.076(2) 0.0379(16) -0.017(2) -0.0060(17) 0.0070(15)
F(11) 0.100(2) 0.096(2) 0.074(2) 0.057(2) 0.0289(19) 0.045(2)
F(12) 0.0595(18) 0.093(2) 0.068(2) -0.0203(17) 0.0066(15) 0.0403(18)
F(13) 0.0576(18) 0.075(2) 0.0573(18) 0.0291(15) 0.0316(14) 0.0181(14)
F(14) 0.0439(14) 0.0723(19) 0.0314(12) -0.0031(13) 0.0078(10) 0.0086(12)
F(15) 0.0400(14) 0.075(2) 0.0495(15) -0.0157(13) 0.0075(12) 0.0128(14)
F(25) 0.076(2) 0.093(2) 0.0521(18) 0.0410(19) 0.0023(15) -0.0023(16)
F(26) 0.0595(17) 0.0480(16) 0.076(2) -0.0030(14) 0.0180(15) -0.0198(15)
F(27) 0.0406(16) 0.0567(19) 0.103(2) -0.0102(13) 0.0216(16) -0.0034(16)
C(1) 0.038(2) 0.038(2) 0.043(2) -0.0134(19) 0.0037(18) -0.0029(19)
C(2) 0.052(2) 0.023(2) 0.047(2) -0.0051(18) 0.008(2) -0.0100(18)
C(3) 0.039(2) 0.025(2) 0.053(2) 0.0001(17) 0.0122(19) 0.0117(18)
C(4) 0.044(2) 0.039(2) 0.031(2) -0.0078(19) 0.0086(17) 0.0059(17)
C(5) 0.038(2) 0.038(2) 0.045(2) -0.0113(18) 0.0187(19) -0.0017(19)
C(6) 0.050(2) 0.060(3) 0.069(3) -0.013(2) -0.013(2) -0.001(2)
C(7) 0.102(4) 0.044(2) 0.046(2) 0.009(2) 0.021(2) -0.006(2)
C(8) 0.053(3) 0.045(2) 0.087(4) 0.009(2) 0.017(2) 0.023(2)
C(9) 0.070(3) 0.064(3) 0.038(2) -0.016(2) 0.009(2) 0.006(2)
C(10) 0.043(2) 0.061(3) 0.074(3) -0.005(2) 0.026(2) -0.004(2)
C(11) 0.0285(19) 0.029(2) 0.035(2) 0.0008(16) 0.0023(16) -0.0009(16)
C(12) 0.030(2) 0.034(2) 0.038(2) -0.0014(16) 0.0042(16) -0.0050(17)
C(13) 0.029(2) 0.043(2) 0.048(2) 0.0050(18) -0.0003(18) -0.002(2)
C(14) 0.034(2) 0.051(2) 0.040(2) 0.002(2) -0.0069(18) 0.001(2)
C(15) 0.041(2) 0.048(2) 0.031(2) 0.002(2) 0.0010(17) -0.0009(18)
C(16) 0.033(2) 0.037(2) 0.036(2) 0.0021(17) 0.0023(16) -0.0027(17)
C(17) 0.029(2) 0.035(2) 0.040(2) 0.0063(17) 0.0065(17) 0.0000(18)
C(18) 0.032(2) 0.037(2) 0.056(2) 0.0022(18) 0.0115(19) -0.001(2)
C(19) 0.037(2) 0.047(2) 0.058(2) 0.006(2) 0.019(2) 0.004(2)
C(20) 0.043(2) 0.046(2) 0.039(2) 0.012(2) 0.0093(19) 0.004(2)
C(21) 0.038(2) 0.037(2) 0.045(2) 0.0072(18) 0.0029(19) -0.0050(19)
C(22) 0.030(2) 0.036(2) 0.038(2) 0.0047(17) 0.0067(17) 0.0014(17)
C(23) 0.038(2) 0.056(3) 0.076(3) -0.006(2) 0.017(2) -0.010(2)
C(24) 0.067(3) 0.071(3) 0.045(2) 0.017(2) 0.024(2) 0.004(2)
C(25) 0.040(2) 0.036(2) 0.047(2) -0.0001(19) 0.0076(19) -0.0027(19)
C(26) 0.038(2) 0.055(2) 0.026(2) 0.011(2) 0.0034(17) 0.0007(18)
C(27) 0.061(3) 0.057(3) 0.032(2) 0.020(2) 0.009(2) 0.000(2)
C(28) 0.075(4) 0.094(4) 0.040(2) 0.053(3) 0.004(2) 0.004(2)
C(29) 0.053(3) 0.130(6) 0.044(3) 0.045(3) 0.004(2) 0.006(3)
C(30) 0.034(2) 0.129(5) 0.042(2) 0.009(3) 0.002(2) 0.005(3)
C(31) 0.041(2) 0.081(3) 0.034(2) -0.001(2) 0.0002(19) 0.000(2)
C(32) 0.094(4) 0.051(3) 0.047(2) 0.019(3) 0.015(2) -0.005(2)
C(33) 0.062(4) 0.212(10) 0.090(5) 0.080(5) 0.008(3) 0.005(5)
C(34) 0.061(3) 0.090(4) 0.035(2) -0.027(3) 0.006(2) 0.002(2)
C(41) 0.0273(19) 0.035(2) 0.031(2) -0.0032(16) 0.0039(15) 0.0034(16)
C(42) 0.039(2) 0.042(2) 0.034(2) 0.0047(19) 0.0073(18) 0.0071(18)
C(43) 0.038(2) 0.050(2) 0.044(2) 0.011(2) 0.0143(19) 0.009(2)
C(44) 0.037(2) 0.043(2) 0.048(2) 0.0075(19) 0.0091(19) 0.011(2)
C(45) 0.029(2) 0.035(2) 0.039(2) 0.0017(17) 0.0036(16) 0.0057(17)
C(46) 0.0269(19) 0.035(2) 0.033(2) -0.0035(16) 0.0065(15) 0.0020(16)
C(47) 0.107(5) 0.072(4) 0.083(4) 0.045(4) 0.047(4) 0.034(3)
C(48) 0.044(2) 0.041(2) 0.047(2) 0.003(2) 0.006(2) 0.010(2)
C(49) 0.0255(18) 0.034(2) 0.0271(18) 0.0070(15) 0.0036(15) 0.0043(15)
C(50) 0.0252(18) 0.033(2) 0.0239(18) 0.0033(15) 0.0038(14) 0.0012(15)
C(51) 0.0273(19) 0.037(2) 0.034(2) 0.0065(16) 0.0086(16) 0.0051(16)
C(52) 0.0267(19) 0.036(2) 0.040(2) -0.0031(16) 0.0060(16) -0.0007(17)
C(53) 0.032(2) 0.040(2) 0.032(2) 0.0006(17) 0.0049(16) -0.0018(17)
C(54) 0.034(2) 0.035(2) 0.031(2) 0.0024(17) 0.0095(16) 0.0005(16)
C(55) 0.034(2) 0.051(2) 0.035(2) 0.001(2) 0.0043(17) 0.0081(19)
C(56) 0.050(2) 0.058(3) 0.043(2) -0.014(2) 0.012(2) -0.007(2)
C(57) 0.036(2) 0.0245(19) 0.033(2) 0.0043(16) 0.0028(16) 0.0028(15)
C(58) 0.035(2) 0.039(2) 0.031(2) -0.0016(17) 0.0001(16) 0.0005(17)
C(59) 0.036(2) 0.031(2) 0.038(2) -0.0053(17) 0.0072(17) -0.0017(17)
C(60) 0.052(2) 0.039(2) 0.031(2) -0.012(2) 0.0063(19) -0.0036(17)
C(61) 0.045(2) 0.039(2) 0.035(2) -0.012(2) -0.0044(18) 0.0030(18)
C(62) 0.036(2) 0.037(2) 0.032(2) -0.0058(18) -0.0007(16) 0.0045(17)
C(63) 0.049(2) 0.041(2) 0.047(2) 0.003(2) 0.010(2) -0.009(2)
C(64) 0.078(3) 0.046(2) 0.043(2) -0.007(2) -0.008(2) 0.003(2)
C(65) 0.0299(19) 0.034(2) 0.0301(19) 0.0010(16) 0.0042(15) -0.0031(16)
C(66) 0.033(2) 0.033(2) 0.031(2) 0.0002(17) 0.0022(16) -0.0002(16)
C(67) 0.0291(19) 0.030(2) 0.036(2) 0.0008(15) 0.0070(16) -0.0016(16)
C(68) 0.037(2) 0.038(2) 0.032(2) 0.0022(17) 0.0085(17) 0.0031(17)
C(69) 0.031(2) 0.042(2) 0.037(2) 0.0012(18) 0.0040(17) 0.0039(18)
C(70) 0.034(2) 0.036(2) 0.031(2) -0.0018(17) 0.0028(16) 0.0040(16)
C(71) 0.037(2) 0.038(2) 0.057(2) 0.0003(19) 0.007(2) 0.006(2)
C(72) 0.045(2) 0.054(3) 0.051(2) 0.002(2) -0.000(2) 0.015(2)
B(1) 0.028(2) 0.034(2) 0.030(2) 0.0014(18) 0.0029(17) 0.0049(18)

loop_
_atom_type_symbol
_atom_type_description
_atom_type_scat_dispersion_real
_atom_type_scat_dispersion_imag
_atom_type_scat_source
C C 0.003 0.002
;
International Tables for Crystallography
(1992, Vol. C, Tables 4.2.6.8 and 6.1.1.4)
;
H H 0.000 0.000
;
International Tables for Crystallography
(1992, Vol. C, Table 6.1.1.4)
;
Ir Ir -1.444 7.990
;
International Tables for Crystallography
(1992, Vol. C, Tables 4.2.6.8 and 6.1.1.4)
;
S S 0.125 0.123
;
International Tables for Crystallography
(1992, Vol. C, Tables 4.2.6.8 and 6.1.1.4)
;
P P 0.102 0.094
;
International Tables for Crystallography
(1992, Vol. C, Tables 4.2.6.8 and 6.1.1.4)
;
F F 0.017 0.010
;
International Tables for Crystallography
(1992, Vol. C, Tables 4.2.6.8 and 6.1.1.4)
;
B B 0.001 0.001
;
International Tables for Crystallography
(1992, Vol. C, Tables 4.2.6.8 and 6.1.1.4)
;

loop_
_geom_angle_atom_site_label_1
_geom_angle_atom_site_label_2
_geom_angle_atom_site_label_3
_geom_angle
_geom_angle_publ_flag
S(1) Ir(1) P(1) 82.80(4) yes
S(1) Ir(1) C(1) 111.91(11) yes
S(1) Ir(1) C(2) 126.98(11) yes
S(1) Ir(1) C(3) 161.60(12) yes
S(1) Ir(1) C(4) 159.05(11) yes
S(1) Ir(1) C(5) 125.26(11) yes
P(1) Ir(1) C(1) 164.92(11) yes
P(1) Ir(1) C(2) 135.31(12) yes
P(1) Ir(1) C(3) 103.56(11) yes
P(1) Ir(1) C(4) 101.12(11) yes
P(1) Ir(1) C(5) 130.30(11) yes
C(1) Ir(1) C(2) 37.70(16) yes
C(1) Ir(1) C(3) 63.54(15) yes
C(1) Ir(1) C(4) 63.97(15) yes
C(1) Ir(1) C(5) 38.40(16) yes
C(2) Ir(1) C(3) 38.24(16) yes
C(2) Ir(1) C(4) 63.63(16) yes
C(2) Ir(1) C(5) 63.67(16) yes
C(3) Ir(1) C(4) 37.57(16) yes
C(3) Ir(1) C(5) 63.49(16) yes
C(4) Ir(1) C(5) 38.33(15) yes
Ir(1) S(1) C(11) 121.63(13) yes
Ir(1) P(1) C(35) 115.5(3) yes
Ir(1) P(1) C(36) 119.4(3) yes
Ir(1) P(1) C(37) 119.5(4) yes
Ir(1) P(1) C(38) 120.2(4) yes
Ir(1) P(1) C(39) 107.6(3) yes
Ir(1) P(1) C(40) 104.2(3) yes
C(35) P(1) C(36) 104.0(5) yes
C(35) P(1) C(37) 108.5(5) yes
C(35) P(1) C(39) 94.8(5) yes
C(35) P(1) C(40) 106.6(5) yes
C(36) P(1) C(37) 85.5(5) yes
C(36) P(1) C(38) 107.8(5) yes
C(36) P(1) C(40) 106.2(4) yes
C(37) P(1) C(38) 97.7(6) yes
C(37) P(1) C(39) 107.9(5) yes
C(38) P(1) C(39) 102.3(5) yes
C(38) P(1) C(40) 95.1(5) yes
C(39) P(1) C(40) 128.7(4) yes
F(2) F(1) C(47) 46.5(9) yes
F(1) F(2) F(3) 170.1(17) yes
F(1) F(2) F(4) 164.3(13) yes
F(1) F(2) C(47) 110.2(12) yes
F(3) F(2) C(47) 64.7(9) yes
F(4) F(2) C(47) 55.9(6) yes
F(1) F(3) F(4) 156.1(17) yes
F(1) F(3) F(5) 130.1(10) yes
F(1) F(3) C(47) 70.1(7) yes
F(2) F(3) F(4) 158(2) yes
F(2) F(3) F(5) 130.8(13) yes
F(2) F(3) C(47) 72.2(10) yes
F(4) F(3) C(47) 86.1(14) yes
F(5) F(3) C(47) 61.9(7) yes
F(2) F(4) F(5) 117.7(12) yes
F(2) F(4) F(6) 112.4(7) yes
F(2) F(4) C(47) 52.6(6) yes
F(3) F(4) F(5) 129.6(19) yes
F(3) F(4) F(6) 124.7(16) yes
F(3) F(4) C(47) 65.5(13) yes
F(5) F(4) C(47) 70.1(11) yes
F(6) F(4) C(47) 64.0(6) yes
F(3) F(5) F(6) 147.9(15) yes
F(3) F(5) C(47) 55.2(7) yes
F(4) F(5) F(6) 167.8(19) yes
F(4) F(5) C(47) 73.7(11) yes
F(6) F(5) C(47) 94.2(12) yes
F(4) F(6) F(7) 83.8(7) yes
F(4) F(6) C(47) 47.8(5) yes
F(5) F(6) F(7) 88.2(11) yes
F(5) F(6) C(47) 53.7(9) yes
F(7) F(6) C(47) 45.4(5) yes
F(6) F(7) F(8) 161.6(17) yes
F(6) F(7) F(9) 143.7(17) yes
F(6) F(7) C(47) 71.0(7) yes
F(8) F(7) C(47) 96.3(14) yes
F(9) F(7) C(47) 74.8(15) yes
F(7) F(8) F(9) 80(2) yes
F(7) F(8) C(47) 57.8(12) yes
F(9) F(8) C(47) 51(2) yes
F(7) F(9) F(8) 67(2) yes
F(7) F(9) C(47) 73.1(15) yes
F(8) F(9) C(47) 115(2) yes
F(17) F(16) F(24) 133.4(17) yes
F(17) F(16) C(56) 81.3(14) yes
F(18) F(16) F(24) 105.1(11) yes
F(18) F(16) C(56) 58.6(7) yes
F(24) F(16) C(56) 55.1(6) yes
F(16) F(17) F(18) 128(2) yes
F(16) F(17) C(56) 74.1(13) yes
F(18) F(17) C(56) 63.7(11) yes
F(16) F(18) F(19) 128.8(14) yes
F(16) F(18) F(20) 113.6(11) yes
F(16) F(18) C(56) 67.3(8) yes
F(17) F(18) F(19) 150.2(18) yes
F(17) F(18) F(20) 135.0(15) yes
F(17) F(18) C(56) 84.6(12) yes
F(19) F(18) C(56) 66.3(8) yes
F(20) F(18) C(56) 52.3(6) yes
F(18) F(19) F(20) 136.3(17) yes
F(18) F(19) F(21) 135.1(12) yes
F(18) F(19) C(56) 63.5(8) yes
F(20) F(19) C(56) 75.5(13) yes
F(21) F(19) C(56) 73.3(8) yes
F(18) F(20) F(21) 148.8(16) yes
F(18) F(20) C(56) 51.2(6) yes
F(19) F(20) F(21) 173(2) yes
F(19) F(20) C(56) 77.5(13) yes
F(21) F(20) C(56) 98.1(15) yes
F(19) F(21) F(22) 95.9(9) yes
F(19) F(21) C(56) 55.8(7) yes
F(20) F(21) F(22) 96.3(14) yes
F(20) F(21) C(56) 58.0(13) yes
F(22) F(21) C(56) 49.1(5) yes
F(21) F(22) F(23) 152(2) yes
F(21) F(22) F(24) 126.1(13) yes
F(21) F(22) C(56) 62.2(7) yes
F(23) F(22) C(56) 90.5(18) yes
F(24) F(22) C(56) 68.3(10) yes
F(22) F(23) F(24) 128(2) yes
F(22) F(23) C(56) 67.5(16) yes
F(24) F(23) C(56) 66.8(16) yes
F(16) F(24) F(22) 127.3(13) yes
F(16) F(24) F(23) 153(2) yes
F(16) F(24) C(56) 61.6(7) yes
F(22) F(24) C(56) 69.1(10) yes
F(23) F(24) C(56) 91.4(17) yes
F(29) F(28) F(36) 105.1(16) yes
F(29) F(28) C(64) 64.2(13) yes
F(30) F(28) F(36) 103.0(10) yes
F(30) F(28) C(64) 57.4(7) yes
F(36) F(28) C(64) 54.5(6) yes
F(28) F(29) F(30) 162(2) yes
F(28) F(29) F(31) 144.9(16) yes
F(28) F(29) C(64) 91.8(14) yes
F(30) F(29) C(64) 74.6(13) yes
F(31) F(29) C(64) 53.2(6) yes
F(28) F(30) F(31) 137.6(13) yes
F(28) F(30) C(64) 71.4(8) yes
F(29) F(30) F(31) 141.1(17) yes
F(29) F(30) C(64) 77.8(13) yes
F(31) F(30) C(64) 67.9(9) yes
F(29) F(31) F(32) 120.5(14) yes
F(29) F(31) F(33) 103.2(10) yes
F(29) F(31) C(64) 51.3(6) yes
F(30) F(31) F(32) 134.4(17) yes
F(30) F(31) F(33) 117.1(13) yes
F(30) F(31) C(64) 63.0(9) yes
F(32) F(31) C(64) 76.0(11) yes
F(33) F(31) C(64) 60.6(7) yes
F(31) F(32) F(33) 134(2) yes
F(31) F(32) F(34) 102.8(12) yes
F(31) F(32) C(64) 66.3(11) yes
F(33) F(32) C(64) 72.1(15) yes
F(31) F(33) F(34) 106.8(11) yes
F(31) F(33) C(64) 59.4(8) yes
F(32) F(33) F(34) 135.1(19) yes
F(32) F(33) C(64) 84.7(15) yes
F(34) F(33) C(64) 53.3(6) yes
F(32) F(34) F(35) 154.8(16) yes
F(32) F(34) F(36) 127.7(13) yes
F(32) F(34) C(64) 54.7(6) yes
F(33) F(34) F(35) 167.9(18) yes
F(33) F(34) F(36) 140.7(15) yes
F(33) F(34) C(64) 66.6(8) yes
F(35) F(34) C(64) 101.8(15) yes
F(36) F(34) C(64) 80.9(11) yes
F(34) F(35) F(36) 114(2) yes
F(34) F(35) C(64) 53.3(12) yes
F(36) F(35) C(64) 73.1(19) yes
F(28) F(36) F(34) 112.8(14) yes
F(28) F(36) F(35) 146(2) yes
F(28) F(36) C(64) 58.3(7) yes
F(34) F(36) C(64) 57.6(10) yes
F(35) F(36) C(64) 87(2) yes
F(38) F(37) C(71) 74.3(12) yes
F(37) F(38) C(71) 87.7(13) yes
F(40) F(39) C(71) 72.1(7) yes
F(39) F(40) F(41) 122.6(8) yes
F(39) F(40) C(71) 80.7(8) yes
F(41) F(40) C(71) 47.4(3) yes
F(40) F(41) F(42) 144.8(13) yes
F(40) F(41) C(71) 50.4(3) yes
F(42) F(41) C(71) 94.7(12) yes
F(41) F(42) C(71) 64.9(11) yes
F(44) F(43) F(51) 161.5(19) yes
F(44) F(43) C(72) 100.4(17) yes
F(45) F(43) F(51) 123.5(15) yes
F(45) F(43) C(72) 68.7(10) yes
F(51) F(43) C(72) 61.4(7) yes
F(43) F(44) F(45) 92(2) yes
F(43) F(44) C(72) 55.6(14) yes
F(45) F(44) C(72) 54.7(14) yes
F(43) F(45) F(46) 126.4(14) yes
F(43) F(45) C(72) 69.7(11) yes
F(44) F(45) F(46) 164.1(19) yes
F(44) F(45) C(72) 101.6(17) yes
F(46) F(45) C(72) 63.1(7) yes
F(45) F(46) F(47) 134.5(15) yes
F(45) F(46) F(48) 117.4(10) yes
F(45) F(46) C(72) 57.7(7) yes
F(47) F(46) C(72) 80.1(12) yes
F(48) F(46) C(72) 64.9(7) yes
F(46) F(47) F(48) 145.8(19) yes
F(46) F(47) C(72) 72.1(11) yes
F(48) F(47) C(72) 77.2(12) yes
F(46) F(48) F(49) 110.7(10) yes
F(46) F(48) C(72) 60.2(7) yes
F(47) F(48) F(49) 127.7(15) yes
F(47) F(48) C(72) 75.2(11) yes
F(49) F(48) C(72) 57.0(6) yes
F(48) F(49) F(50) 144.6(18) yes
F(48) F(49) F(51) 118.4(12) yes
F(48) F(49) C(72) 61.5(7) yes
F(50) F(49) C(72) 87.1(15) yes
F(51) F(49) C(72) 64.2(8) yes
F(49) F(50) F(51) 126(2) yes
F(49) F(50) C(72) 67.5(13) yes
F(51) F(50) C(72) 64.1(13) yes
F(43) F(51) F(49) 123.2(13) yes
F(43) F(51) F(50) 150.7(18) yes
F(43) F(51) C(72) 59.8(7) yes
F(49) F(51) C(72) 67.7(9) yes
F(50) F(51) C(72) 92.0(14) yes
Ir(1) C(1) C(2) 70.2(2) yes
Ir(1) C(1) C(5) 69.0(2) yes
Ir(1) C(1) C(6) 127.7(3) yes
C(2) C(1) C(5) 106.7(3) yes
C(2) C(1) C(6) 126.4(4) yes
C(5) C(1) C(6) 126.8(4) yes
Ir(1) C(2) C(1) 72.0(2) yes
Ir(1) C(2) C(3) 71.2(2) yes
Ir(1) C(2) C(7) 128.0(3) yes
C(1) C(2) C(3) 108.6(3) yes
C(1) C(2) C(7) 126.1(4) yes
C(3) C(2) C(7) 125.0(4) yes
Ir(1) C(3) C(2) 70.6(2) yes
Ir(1) C(3) C(4) 71.0(2) yes
Ir(1) C(3) C(8) 128.2(3) yes
C(2) C(3) C(4) 108.2(3) yes
C(2) C(3) C(8) 122.3(4) yes
C(4) C(3) C(8) 129.2(4) yes
Ir(1) C(4) C(3) 71.5(2) yes
Ir(1) C(4) C(5) 69.9(2) yes
Ir(1) C(4) C(9) 128.8(3) yes
C(3) C(4) C(5) 107.7(3) yes
C(3) C(4) C(9) 127.5(4) yes
C(5) C(4) C(9) 124.5(4) yes
Ir(1) C(5) C(1) 72.6(2) yes
Ir(1) C(5) C(4) 71.8(2) yes
Ir(1) C(5) C(10) 123.7(3) yes
C(1) C(5) C(4) 108.7(3) yes
C(1) C(5) C(10) 125.4(3) yes
C(4) C(5) C(10) 125.8(4) yes
S(1) C(11) C(12) 121.0(3) yes
S(1) C(11) C(16) 117.4(2) yes
C(12) C(11) C(16) 120.8(3) yes
C(11) C(12) C(13) 117.7(3) yes
C(11) C(12) C(17) 123.0(3) yes
C(13) C(12) C(17) 119.3(3) yes
C(12) C(13) C(14) 122.0(3) yes
C(13) C(14) C(15) 119.5(3) yes
C(14) C(15) C(16) 121.3(3) yes
C(11) C(16) C(15) 118.3(3) yes
C(11) C(16) C(26) 121.8(3) yes
C(15) C(16) C(26) 119.7(3) yes
C(12) C(17) C(18) 120.2(3) yes
C(12) C(17) C(22) 120.3(3) yes
C(18) C(17) C(22) 119.3(3) yes
C(17) C(18) C(19) 119.0(3) yes
C(17) C(18) C(23) 122.9(4) yes
C(19) C(18) C(23) 118.1(4) yes
C(18) C(19) C(20) 122.4(4) yes
C(19) C(20) C(21) 117.3(4) yes
C(19) C(20) C(24) 120.8(4) yes
C(21) C(20) C(24) 121.8(4) yes
C(20) C(21) C(22) 122.8(4) yes
C(17) C(22) C(21) 119.0(3) yes
C(17) C(22) C(25) 123.1(3) yes
C(21) C(22) C(25) 117.8(3) yes
C(16) C(26) C(27) 120.5(4) yes
C(16) C(26) C(31) 120.1(4) yes
C(27) C(26) C(31) 119.4(4) yes
C(26) C(27) C(28) 119.5(4) yes
C(26) C(27) C(32) 121.6(4) yes
C(28) C(27) C(32) 118.8(4) yes
C(27) C(28) C(29) 121.2(6) yes
C(28) C(29) C(30) 119.1(5) yes
C(28) C(29) C(33) 121.7(7) yes
C(30) C(29) C(33) 119.2(6) yes
C(29) C(30) C(31) 121.6(5) yes
C(26) C(31) C(30) 119.0(5) yes
C(26) C(31) C(34) 120.8(4) yes
C(30) C(31) C(34) 120.1(5) yes
P(1) C(35) C(38) 78(2) yes
P(1) C(36) C(39) 100.5(12) yes
P(1) C(37) C(40) 99.8(14) yes
P(1) C(38) C(35) 90(2) yes
P(1) C(39) C(36) 57.1(10) yes
P(1) C(40) C(37) 59.1(12) yes
C(42) C(41) C(46) 114.9(3) yes
C(42) C(41) B(1) 123.9(3) yes
C(46) C(41) B(1) 120.6(3) yes
C(41) C(42) C(43) 122.1(3) yes
C(42) C(43) C(44) 121.3(4) yes
C(42) C(43) C(47) 119.1(4) yes
C(44) C(43) C(47) 119.6(4) yes
C(43) C(44) C(45) 117.7(4) yes
C(44) C(45) C(46) 121.0(3) yes
C(44) C(45) C(48) 120.1(3) yes
C(46) C(45) C(48) 118.9(3) yes
C(41) C(46) C(45) 122.9(3) yes
F(1) C(47) F(3) 66.2(7) yes
F(1) C(47) F(4) 94.5(7) yes
F(1) C(47) F(5) 127.3(8) yes
F(1) C(47) F(6) 152.8(7) yes
F(1) C(47) F(7) 108.8(7) yes
F(1) C(47) F(8) 88.9(6) yes
F(1) C(47) F(9) 77.9(7) yes
F(1) C(47) C(43) 103.9(5) yes
F(2) C(47) F(4) 71.5(7) yes
F(2) C(47) F(5) 104.2(8) yes
F(2) C(47) F(6) 132.9(8) yes
F(2) C(47) F(7) 114.8(8) yes
F(2) C(47) F(8) 102.6(8) yes
F(2) C(47) F(9) 89.4(8) yes
F(2) C(47) C(43) 115.6(7) yes
F(3) C(47) F(5) 62.9(8) yes
F(3) C(47) F(6) 94.5(8) yes
F(3) C(47) F(7) 121.0(9) yes
F(3) C(47) F(8) 128.3(9) yes
F(3) C(47) F(9) 115.4(9) yes
F(3) C(47) C(43) 119.7(7) yes
F(4) C(47) F(6) 68.2(7) yes
F(4) C(47) F(7) 114.0(9) yes
F(4) C(47) F(8) 134.1(9) yes
F(4) C(47) F(9) 126.1(9) yes
F(4) C(47) C(43) 113.7(7) yes
F(5) C(47) F(7) 86.6(8) yes
F(5) C(47) F(8) 112.2(8) yes
F(5) C(47) F(9) 112.5(9) yes
F(5) C(47) C(43) 112.2(7) yes
F(6) C(47) F(7) 63.6(6) yes
F(6) C(47) F(8) 88.9(6) yes
F(6) C(47) F(9) 95.1(8) yes
F(6) C(47) C(43) 102.4(5) yes
F(7) C(47) C(43) 118.4(7) yes
F(8) C(47) C(43) 109.7(6) yes
F(9) C(47) C(43) 120.0(8) yes
F(10) C(48) F(11) 104.6(3) yes
F(10) C(48) F(12) 104.3(3) yes
F(10) C(48) C(45) 112.0(3) yes
F(11) C(48) F(12) 107.5(3) yes
F(11) C(48) C(45) 113.9(3) yes
F(12) C(48) C(45) 113.6(3) yes
C(50) C(49) C(54) 115.2(3) yes
C(50) C(49) B(1) 122.5(3) yes
C(54) C(49) B(1) 122.1(3) yes
C(49) C(50) C(51) 122.4(3) yes
C(50) C(51) C(52) 121.3(3) yes
C(50) C(51) C(55) 118.6(3) yes
C(52) C(51) C(55) 120.1(3) yes
C(51) C(52) C(53) 117.7(3) yes
C(52) C(53) C(54) 120.5(3) yes
C(52) C(53) C(56) 119.5(3) yes
C(54) C(53) C(56) 120.0(3) yes
C(49) C(54) C(53) 123.0(3) yes
F(13) C(55) F(14) 106.8(3) yes
F(13) C(55) F(15) 106.0(3) yes
F(13) C(55) C(51) 110.5(3) yes
F(14) C(55) F(15) 107.3(3) yes
F(14) C(55) C(51) 112.6(3) yes
F(15) C(55) C(51) 113.2(3) yes
F(16) C(56) F(18) 54.1(8) yes
F(16) C(56) F(19) 101.7(7) yes
F(16) C(56) F(20) 123.5(7) yes
F(16) C(56) F(21) 141.4(7) yes
F(16) C(56) F(22) 103.8(7) yes
F(16) C(56) F(23) 85.0(6) yes
F(16) C(56) F(24) 63.3(7) yes
F(16) C(56) C(53) 111.1(5) yes
F(17) C(56) F(19) 81.8(7) yes
F(17) C(56) F(20) 107.4(7) yes
F(17) C(56) F(21) 130.4(7) yes
F(17) C(56) F(22) 124.4(7) yes
F(17) C(56) F(23) 108.2(6) yes
F(17) C(56) F(24) 86.9(7) yes
F(17) C(56) C(53) 107.8(5) yes
F(18) C(56) F(19) 50.3(8) yes
F(18) C(56) F(20) 76.6(8) yes
F(18) C(56) F(21) 100.3(8) yes
F(18) C(56) F(22) 129.9(8) yes
F(18) C(56) F(23) 125.2(7) yes
F(18) C(56) F(24) 108.3(8) yes
F(18) C(56) C(53) 115.1(6) yes
F(19) C(56) F(21) 50.9(7) yes
F(19) C(56) F(22) 108.3(8) yes
F(19) C(56) F(23) 124.1(7) yes
F(19) C(56) F(24) 127.1(7) yes
F(19) C(56) C(53) 115.5(5) yes
F(20) C(56) F(22) 86.4(7) yes
F(20) C(56) F(23) 106.3(7) yes
F(20) C(56) F(24) 118.8(8) yes
F(20) C(56) C(53) 114.0(5) yes
F(21) C(56) F(22) 68.7(7) yes
F(21) C(56) F(23) 90.5(6) yes
F(21) C(56) F(24) 108.5(7) yes
F(21) C(56) C(53) 106.0(5) yes
F(22) C(56) C(53) 114.9(6) yes
F(23) C(56) C(53) 112.9(5) yes
F(24) C(56) C(53) 117.1(6) yes
C(58) C(57) C(62) 116.1(3) yes
C(58) C(57) B(1) 118.2(3) yes
C(62) C(57) B(1) 125.7(3) yes
C(57) C(58) C(59) 122.2(3) yes
C(58) C(59) C(60) 120.5(3) yes
C(58) C(59) C(63) 118.8(3) yes
C(60) C(59) C(63) 120.6(3) yes
C(59) C(60) C(61) 118.0(3) yes
C(60) C(61) C(62) 121.0(3) yes
C(60) C(61) C(64) 119.9(4) yes
C(62) C(61) C(64) 119.1(4) yes
C(57) C(62) C(61) 122.1(3) yes
F(25) C(63) F(26) 105.4(3) yes
F(25) C(63) F(27) 106.2(3) yes
F(25) C(63) C(59) 113.4(3) yes
F(26) C(63) F(27) 105.3(3) yes
F(26) C(63) C(59) 113.2(3) yes
F(27) C(63) C(59) 112.6(3) yes
F(28) C(64) F(30) 51.2(6) yes
F(28) C(64) F(31) 99.5(8) yes
F(28) C(64) F(32) 130.7(7) yes
F(28) C(64) F(33) 138.3(7) yes
F(28) C(64) F(34) 106.2(7) yes
F(28) C(64) F(35) 86.6(6) yes
F(28) C(64) F(36) 67.2(7) yes
F(28) C(64) C(61) 107.8(5) yes
F(29) C(64) F(31) 75.6(7) yes
F(29) C(64) F(32) 108.6(6) yes
F(29) C(64) F(33) 122.4(7) yes
F(29) C(64) F(34) 116.7(7) yes
F(29) C(64) F(35) 103.6(7) yes
F(29) C(64) F(36) 84.8(7) yes
F(29) C(64) C(61) 116.1(5) yes
F(30) C(64) F(31) 49.1(7) yes
F(30) C(64) F(32) 85.1(7) yes
F(30) C(64) F(33) 104.1(7) yes
F(30) C(64) F(34) 128.8(8) yes
F(30) C(64) F(35) 125.7(7) yes
F(30) C(64) F(36) 108.8(8) yes
F(30) C(64) C(61) 114.3(6) yes
F(31) C(64) F(33) 60.0(8) yes
F(31) C(64) F(34) 113.3(8) yes
F(31) C(64) F(35) 133.4(8) yes
F(31) C(64) F(36) 132.7(8) yes
F(31) C(64) C(61) 111.8(7) yes
F(32) C(64) F(34) 82.4(7) yes
F(32) C(64) F(35) 106.9(6) yes
F(32) C(64) F(36) 118.2(7) yes
F(32) C(64) C(61) 111.0(5) yes
F(33) C(64) F(34) 60.1(7) yes
F(33) C(64) F(35) 85.0(7) yes
F(33) C(64) F(36) 99.0(8) yes
F(33) C(64) C(61) 113.4(6) yes
F(34) C(64) C(61) 116.5(6) yes
F(35) C(64) C(61) 109.9(5) yes
F(36) C(64) C(61) 115.6(6) yes
C(66) C(65) C(70) 115.5(3) yes
C(66) C(65) B(1) 119.3(3) yes
C(70) C(65) B(1) 124.9(3) yes
C(65) C(66) C(67) 121.9(3) yes
C(66) C(67) C(68) 121.0(3) yes
C(66) C(67) C(71) 120.8(3) yes
C(68) C(67) C(71) 118.2(3) yes
C(67) C(68) C(69) 118.5(3) yes
C(68) C(69) C(70) 120.5(3) yes
C(68) C(69) C(72) 119.1(4) yes
C(70) C(69) C(72) 120.4(3) yes
C(65) C(70) C(69) 122.6(3) yes
F(37) C(71) F(39) 103.3(4) yes
F(37) C(71) F(40) 122.6(4) yes
F(37) C(71) F(41) 105.4(5) yes
F(37) C(71) F(42) 92.9(4) yes
F(37) C(71) C(67) 113.4(4) yes
F(38) C(71) F(39) 87.0(4) yes
F(38) C(71) F(40) 109.5(5) yes
F(38) C(71) F(41) 118.1(5) yes
F(38) C(71) F(42) 108.9(5) yes
F(38) C(71) C(67) 113.7(4) yes
F(39) C(71) F(41) 106.5(5) yes
F(39) C(71) F(42) 125.8(5) yes
F(39) C(71) C(67) 111.1(4) yes
F(40) C(71) F(41) 82.2(5) yes
F(40) C(71) F(42) 102.5(4) yes
F(40) C(71) C(67) 113.0(4) yes
F(41) C(71) C(67) 116.1(4) yes
F(42) C(71) C(67) 108.6(4) yes
F(43) C(72) F(46) 97.5(8) yes
F(43) C(72) F(47) 119.6(7) yes
F(43) C(72) F(48) 131.5(8) yes
F(43) C(72) F(49) 104.0(8) yes
F(43) C(72) F(50) 82.5(7) yes
F(43) C(72) F(51) 58.8(8) yes
F(43) C(72) C(69) 116.0(6) yes
F(44) C(72) F(46) 82.9(7) yes
F(44) C(72) F(47) 109.6(6) yes
F(44) C(72) F(48) 131.9(7) yes
F(44) C(72) F(49) 127.2(8) yes
F(44) C(72) F(50) 106.6(6) yes
F(44) C(72) F(51) 82.8(7) yes
F(44) C(72) C(69) 106.1(5) yes
F(45) C(72) F(46) 59.2(7) yes
F(45) C(72) F(47) 85.9(7) yes
F(45) C(72) F(48) 109.7(8) yes
F(45) C(72) F(49) 129.9(8) yes
F(45) C(72) F(50) 118.0(7) yes
F(45) C(72) F(51) 96.8(8) yes
F(45) C(72) C(69) 116.1(6) yes
F(46) C(72) F(48) 54.9(6) yes
F(46) C(72) F(49) 110.2(7) yes
F(46) C(72) F(50) 127.3(6) yes
F(46) C(72) F(51) 127.9(7) yes
F(46) C(72) C(69) 115.6(5) yes
F(47) C(72) F(49) 87.5(7) yes
F(47) C(72) F(50) 110.1(6) yes
F(47) C(72) F(51) 122.5(6) yes
F(47) C(72) C(69) 113.1(5) yes
F(48) C(72) F(49) 61.6(7) yes
F(48) C(72) F(50) 86.1(6) yes
F(48) C(72) F(51) 104.3(7) yes
F(48) C(72) C(69) 112.0(5) yes
F(49) C(72) F(51) 48.1(7) yes
F(49) C(72) C(69) 112.1(6) yes
F(50) C(72) C(69) 111.1(5) yes
F(51) C(72) C(69) 116.5(6) yes
C(41) B(1) C(49) 102.6(3) yes
C(41) B(1) C(57) 112.9(3) yes
C(41) B(1) C(65) 112.2(3) yes
C(49) B(1) C(57) 111.1(3) yes
C(49) B(1) C(65) 113.7(3) yes
C(57) B(1) C(65) 104.7(3) yes
C(1) C(6) H(1) 109.5 no
C(1) C(6) H(2) 109.5 no
C(1) C(6) H(3) 109.5 no
H(1) C(6) H(2) 109.5 no
H(1) C(6) H(3) 109.5 no
H(2) C(6) H(3) 109.5 no
C(2) C(7) H(4) 109.5 no
C(2) C(7) H(5) 109.5 no
C(2) C(7) H(6) 109.5 no
H(4) C(7) H(5) 109.5 no
H(4) C(7) H(6) 109.5 no
H(5) C(7) H(6) 109.5 no
C(3) C(8) H(7) 109.5 no
C(3) C(8) H(8) 109.5 no
C(3) C(8) H(9) 109.5 no
H(7) C(8) H(8) 109.5 no
H(7) C(8) H(9) 109.5 no
H(8) C(8) H(9) 109.5 no
C(4) C(9) H(10) 109.5 no
C(4) C(9) H(11) 109.5 no
C(4) C(9) H(12) 109.5 no
H(10) C(9) H(11) 109.5 no
H(10) C(9) H(12) 109.5 no
H(11) C(9) H(12) 109.5 no
C(5) C(10) H(13) 109.5 no
C(5) C(10) H(14) 109.5 no
C(5) C(10) H(15) 109.5 no
H(13) C(10) H(14) 109.5 no
H(13) C(10) H(15) 109.5 no
H(14) C(10) H(15) 109.5 no
C(12) C(13) H(16) 119.0 no
C(14) C(13) H(16) 119.0 no
C(13) C(14) H(17) 120.2 no
C(15) C(14) H(17) 120.2 no
C(14) C(15) H(18) 119.4 no
C(16) C(15) H(18) 119.4 no
C(18) C(19) H(19) 118.8 no
C(20) C(19) H(19) 118.8 no
C(20) C(21) H(20) 118.6 no
C(22) C(21) H(20) 118.6 no
C(18) C(23) H(21) 109.5 no
C(18) C(23) H(22) 109.5 no
C(18) C(23) H(23) 109.5 no
H(21) C(23) H(22) 109.5 no
H(21) C(23) H(23) 109.5 no
H(22) C(23) H(23) 109.5 no
C(20) C(24) H(24) 109.5 no
C(20) C(24) H(25) 109.5 no
C(20) C(24) H(26) 109.5 no
H(24) C(24) H(25) 109.5 no
H(24) C(24) H(26) 109.5 no
H(25) C(24) H(26) 109.5 no
C(22) C(25) H(27) 109.5 no
C(22) C(25) H(28) 109.5 no
C(22) C(25) H(29) 109.5 no
H(27) C(25) H(28) 109.5 no
H(27) C(25) H(29) 109.5 no
H(28) C(25) H(29) 109.5 no
C(27) C(28) H(30) 119.4 no
C(29) C(28) H(30) 119.4 no
C(29) C(30) H(31) 119.2 no
C(31) C(30) H(31) 119.2 no
C(27) C(32) H(32) 109.5 no
C(27) C(32) H(33) 109.5 no
C(27) C(32) H(34) 109.5 no
H(32) C(32) H(33) 109.5 no
H(32) C(32) H(34) 109.5 no
H(33) C(32) H(34) 109.5 no
C(29) C(33) H(35) 109.5 no
C(29) C(33) H(36) 109.5 no
C(29) C(33) H(37) 109.5 no
H(35) C(33) H(36) 109.5 no
H(35) C(33) H(37) 109.5 no
H(36) C(33) H(37) 109.5 no
C(31) C(34) H(38) 109.5 no
C(31) C(34) H(39) 109.5 no
C(31) C(34) H(40) 109.5 no
H(38) C(34) H(39) 109.5 no
H(38) C(34) H(40) 109.5 no
H(39) C(34) H(40) 109.5 no
C(41) C(42) H(41) 118.9 no
C(43) C(42) H(41) 118.9 no
C(43) C(44) H(42) 121.1 no
C(45) C(44) H(42) 121.1 no
C(41) C(46) H(43) 118.5 no
C(45) C(46) H(43) 118.5 no
C(49) C(50) H(44) 118.8 no
C(51) C(50) H(44) 118.8 no
C(51) C(52) H(45) 121.2 no
C(53) C(52) H(45) 121.2 no
C(49) C(54) H(46) 118.5 no
C(53) C(54) H(46) 118.5 no
C(57) C(58) H(47) 118.9 no
C(59) C(58) H(47) 118.9 no
C(59) C(60) H(48) 121.0 no
C(61) C(60) H(48) 121.0 no
C(57) C(62) H(49) 119.0 no
C(61) C(62) H(49) 119.0 no
C(65) C(66) H(50) 119.1 no
C(67) C(66) H(50) 119.1 no
C(67) C(68) H(51) 120.8 no
C(69) C(68) H(51) 120.8 no
C(65) C(70) H(52) 118.7 no
C(69) C(70) H(52) 118.7 no

loop_
_geom_bond_atom_site_label_1
_geom_bond_atom_site_label_2
_geom_bond_distance
_geom_bond_publ_flag
Ir(1) S(1) 2.2095(10) yes
Ir(1) P(1) 2.3096(13) yes
Ir(1) C(1) 2.220(4) yes
Ir(1) C(2) 2.196(4) yes
Ir(1) C(3) 2.204(4) yes
Ir(1) C(4) 2.197(4) yes
Ir(1) C(5) 2.171(4) yes
S(1) C(11) 1.791(3) yes
P(1) C(35) 1.855(12) yes
P(1) C(36) 1.727(9) yes
P(1) C(37) 1.721(13) yes
P(1) C(38) 1.814(13) yes
P(1) C(39) 2.023(12) yes
P(1) C(40) 1.977(10) yes
F(1) F(2) 0.700(14) yes
F(1) F(3) 1.617(15) yes
F(1) C(47) 1.663(10) yes
F(2) F(3) 0.923(16) yes
F(2) F(4) 1.534(15) yes
F(2) C(47) 1.286(11) yes
F(3) F(4) 0.638(16) yes
F(3) F(5) 1.325(16) yes
F(3) C(47) 1.222(13) yes
F(4) F(5) 0.823(16) yes
F(4) F(6) 1.677(15) yes
F(4) C(47) 1.339(13) yes
F(5) F(6) 0.864(15) yes
F(5) C(47) 1.312(13) yes
F(6) F(7) 1.538(14) yes
F(6) C(47) 1.623(12) yes
F(7) F(8) 0.632(15) yes
F(7) F(9) 0.679(16) yes
F(7) C(47) 1.223(12) yes
F(8) F(9) 0.377(17) yes
F(8) C(47) 1.437(12) yes
F(9) C(47) 1.233(16) yes
F(10) C(48) 1.335(5) yes
F(11) C(48) 1.317(5) yes
F(12) C(48) 1.321(5) yes
F(13) C(55) 1.345(5) yes
F(14) C(55) 1.332(4) yes
F(15) C(55) 1.335(5) yes
F(16) F(17) 0.599(15) yes
F(16) F(18) 1.213(18) yes
F(16) F(24) 1.401(16) yes
F(16) C(56) 1.381(12) yes
F(17) F(18) 0.749(17) yes
F(17) C(56) 1.419(9) yes
F(18) F(19) 1.098(17) yes
F(18) F(20) 1.594(16) yes
F(18) C(56) 1.277(13) yes
F(19) F(20) 0.608(16) yes
F(19) F(21) 1.225(17) yes
F(19) C(56) 1.307(11) yes
F(20) F(21) 0.619(16) yes
F(20) C(56) 1.296(11) yes
F(21) F(22) 1.595(17) yes
F(21) C(56) 1.513(13) yes
F(22) F(23) 0.524(15) yes
F(22) F(24) 0.937(16) yes
F(22) C(56) 1.294(12) yes
F(23) F(24) 0.520(15) yes
F(23) C(56) 1.400(11) yes
F(24) C(56) 1.287(12) yes
F(25) C(63) 1.337(5) yes
F(26) C(63) 1.349(5) yes
F(27) C(63) 1.336(5) yes
F(28) F(29) 0.588(14) yes
F(28) F(30) 1.190(15) yes
F(28) F(36) 1.568(17) yes
F(28) C(64) 1.447(12) yes
F(29) F(30) 0.618(14) yes
F(29) F(31) 1.618(17) yes
F(29) C(64) 1.304(10) yes
F(30) F(31) 1.091(18) yes
F(30) C(64) 1.286(11) yes
F(31) F(32) 0.894(17) yes
F(31) F(33) 1.345(18) yes
F(31) C(64) 1.337(14) yes
F(32) F(33) 0.559(17) yes
F(32) F(34) 1.721(15) yes
F(32) C(64) 1.417(11) yes
F(33) F(34) 1.279(16) yes
F(33) C(64) 1.354(12) yes
F(34) F(35) 0.622(14) yes
F(34) F(36) 0.928(16) yes
F(34) C(64) 1.184(12) yes
F(35) F(36) 0.481(16) yes
F(35) C(64) 1.445(10) yes
F(36) C(64) 1.384(14) yes
F(37) F(38) 0.424(9) yes
F(37) C(71) 1.371(7) yes
F(38) C(71) 1.320(8) yes
F(39) F(40) 0.646(9) yes
F(39) C(71) 1.391(7) yes
F(40) F(41) 1.724(9) yes
F(40) C(71) 1.341(7) yes
F(41) F(42) 0.492(10) yes
F(41) C(71) 1.281(8) yes
F(42) C(71) 1.409(8) yes
F(43) F(44) 0.621(17) yes
F(43) F(45) 0.891(17) yes
F(43) F(51) 1.244(17) yes
F(43) C(72) 1.258(13) yes
F(44) F(45) 0.615(17) yes
F(44) C(72) 1.499(13) yes
F(45) F(46) 1.270(16) yes
F(45) C(72) 1.249(12) yes
F(46) F(47) 0.646(13) yes
F(46) F(48) 1.242(15) yes
F(46) C(72) 1.317(11) yes
F(47) F(48) 0.654(14) yes
F(47) C(72) 1.364(10) yes
F(48) F(49) 1.377(16) yes
F(48) C(72) 1.375(11) yes
F(49) F(50) 0.610(16) yes
F(49) F(51) 1.055(16) yes
F(49) C(72) 1.312(12) yes
F(50) F(51) 0.576(14) yes
F(50) C(72) 1.419(10) yes
F(51) C(72) 1.277(11) yes
C(1) C(2) 1.427(6) yes
C(1) C(5) 1.445(6) yes
C(1) C(6) 1.480(6) yes
C(2) C(3) 1.441(6) yes
C(2) C(7) 1.486(6) yes
C(3) C(4) 1.417(6) yes
C(3) C(8) 1.492(6) yes
C(4) C(5) 1.434(5) yes
C(4) C(9) 1.492(5) yes
C(5) C(10) 1.497(6) yes
C(11) C(12) 1.403(5) yes
C(11) C(16) 1.417(5) yes
C(12) C(13) 1.397(5) yes
C(12) C(17) 1.503(5) yes
C(13) C(14) 1.375(6) yes
C(14) C(15) 1.383(6) yes
C(15) C(16) 1.388(5) yes
C(16) C(26) 1.497(6) yes
C(17) C(18) 1.406(6) yes
C(17) C(22) 1.390(5) yes
C(18) C(19) 1.389(6) yes
C(18) C(23) 1.514(6) yes
C(19) C(20) 1.379(6) yes
C(20) C(21) 1.375(6) yes
C(20) C(24) 1.512(6) yes
C(21) C(22) 1.392(6) yes
C(22) C(25) 1.518(6) yes
C(26) C(27) 1.413(6) yes
C(26) C(31) 1.402(6) yes
C(27) C(28) 1.393(8) yes
C(27) C(32) 1.513(7) yes
C(28) C(29) 1.367(9) yes
C(29) C(30) 1.398(10) yes
C(29) C(33) 1.536(9) yes
C(30) C(31) 1.385(7) yes
C(31) C(34) 1.503(8) yes
C(35) C(38) 0.371(19) yes
C(36) C(39) 0.785(15) yes
C(37) C(40) 0.725(17) yes
C(41) C(42) 1.403(6) yes
C(41) C(46) 1.404(5) yes
C(41) B(1) 1.639(5) yes
C(42) C(43) 1.386(6) yes
C(43) C(44) 1.386(6) yes
C(43) C(47) 1.502(8) yes
C(44) C(45) 1.376(6) yes
C(45) C(46) 1.382(5) yes
C(45) C(48) 1.488(6) yes
C(49) C(50) 1.405(5) yes
C(49) C(54) 1.401(5) yes
C(49) B(1) 1.632(5) yes
C(50) C(51) 1.388(5) yes
C(51) C(52) 1.382(5) yes
C(51) C(55) 1.501(5) yes
C(52) C(53) 1.402(5) yes
C(53) C(54) 1.385(5) yes
C(53) C(56) 1.481(6) yes
C(57) C(58) 1.397(5) yes
C(57) C(62) 1.389(5) yes
C(57) B(1) 1.649(5) yes
C(58) C(59) 1.381(5) yes
C(59) C(60) 1.391(6) yes
C(59) C(63) 1.484(6) yes
C(60) C(61) 1.379(6) yes
C(61) C(62) 1.384(5) yes
C(61) C(64) 1.492(6) yes
C(65) C(66) 1.419(5) yes
C(65) C(70) 1.389(5) yes
C(65) B(1) 1.637(5) yes
C(66) C(67) 1.384(5) yes
C(67) C(68) 1.384(5) yes
C(67) C(71) 1.496(5) yes
C(68) C(69) 1.379(5) yes
C(69) C(70) 1.397(5) yes
C(69) C(72) 1.485(6) yes
C(6) H(1) 0.970 no
C(6) H(2) 0.970 no
C(6) H(3) 0.970 no
C(7) H(4) 0.970 no
C(7) H(5) 0.970 no
C(7) H(6) 0.970 no
C(8) H(7) 0.970 no
C(8) H(8) 0.970 no
C(8) H(9) 0.970 no
C(9) H(10) 0.970 no
C(9) H(11) 0.970 no
C(9) H(12) 0.970 no
C(10) H(13) 0.970 no
C(10) H(14) 0.970 no
C(10) H(15) 0.970 no
C(13) H(16) 0.970 no
C(14) H(17) 0.970 no
C(15) H(18) 0.970 no
C(19) H(19) 0.970 no
C(21) H(20) 0.970 no
C(23) H(21) 0.970 no
C(23) H(22) 0.970 no
C(23) H(23) 0.970 no
C(24) H(24) 0.970 no
C(24) H(25) 0.970 no
C(24) H(26) 0.970 no
C(25) H(27) 0.970 no
C(25) H(28) 0.970 no
C(25) H(29) 0.970 no
C(28) H(30) 0.970 no
C(30) H(31) 0.970 no
C(32) H(32) 0.970 no
C(32) H(33) 0.970 no
C(32) H(34) 0.970 no
C(33) H(35) 0.970 no
C(33) H(36) 0.970 no
C(33) H(37) 0.970 no
C(34) H(38) 0.970 no
C(34) H(39) 0.970 no
C(34) H(40) 0.970 no
C(42) H(41) 0.970 no
C(44) H(42) 0.970 no
C(46) H(43) 0.970 no
C(50) H(44) 0.970 no
C(52) H(45) 0.970 no
C(54) H(46) 0.970 no
C(58) H(47) 0.970 no
C(60) H(48) 0.970 no
C(62) H(49) 0.970 no
C(66) H(50) 0.970 no
C(68) H(51) 0.970 no
C(70) H(52) 0.970 no

loop_
_geom_contact_atom_site_label_1
_geom_contact_atom_site_label_2
_geom_contact_distance
_geom_contact_site_symmetry_2
Ir(1) C(6) 3.338(5) .
Ir(1) C(7) 3.324(5) .
Ir(1) C(8) 3.340(5) .
Ir(1) C(9) 3.341(4) .
Ir(1) C(10) 3.251(5) .
Ir(1) C(11) 3.499(3) .
Ir(1) C(35) 3.530(12) .
Ir(1) C(36) 3.497(9) .
Ir(1) C(37) 3.494(13) .
Ir(1) C(38) 3.583(13) .
Ir(1) C(39) 3.500(11) .
Ir(1) C(40) 3.388(10) .
S(1) P(1) 2.9894(16) .
S(1) C(12) 2.787(3) .
S(1) C(16) 2.748(4) .
S(1) C(17) 3.156(4) .
S(1) C(22) 3.332(4) .
S(1) C(25) 3.303(4) .
S(1) C(26) 3.047(4) .
S(1) C(31) 3.284(4) .
S(1) C(34) 3.350(5) .
S(1) C(36) 3.229(9) .
S(1) C(37) 3.486(12) .
S(1) C(39) 3.404(11) .
S(1) C(40) 3.590(10) .
P(1) S(1) 2.9894(16) .
P(1) C(3) 3.547(4) .
P(1) C(4) 3.481(4) .
F(1) F(4) 2.216(14) .
F(1) F(5) 2.670(14) .
F(1) F(6) 3.193(13) .
F(1) F(7) 2.360(12) .
F(1) F(8) 2.177(14) .
F(1) F(9) 1.850(15) .
F(1) F(30) 3.135(13) 4_564
F(1) F(31) 2.759(16) 4_564
F(1) F(32) 3.162(14) 4_564
F(1) F(33) 3.595(15) 4_564
F(1) C(34) 3.194(10) .
F(1) C(42) 3.013(9) .
F(1) C(43) 2.494(9) .
F(1) C(44) 3.516(9) .
F(2) F(5) 2.050(15) .
F(2) F(6) 2.670(13) .
F(2) F(7) 2.115(13) .
F(2) F(8) 2.126(14) .
F(2) F(9) 1.773(16) .
F(2) F(29) 3.327(13) 4_564
F(2) F(30) 2.942(13) 4_564
F(2) F(31) 2.683(16) 4_564
F(2) F(32) 3.057(14) 4_564
F(2) F(33) 3.415(15) 4_564
F(2) C(42) 2.873(10) .
F(2) C(43) 2.362(10) .
F(2) C(44) 3.511(10) .
F(3) F(6) 2.107(14) .
F(3) F(7) 2.128(15) .
F(3) F(8) 2.394(16) .
F(3) F(9) 2.076(18) .
F(3) F(29) 3.229(13) 4_564
F(3) F(30) 2.986(14) 4_564
F(3) F(31) 2.854(17) 4_564
F(3) F(32) 3.115(15) 4_564
F(3) F(33) 3.341(16) 4_564
F(3) C(35) 3.449(17) 2_755
F(3) C(42) 2.786(12) .
F(3) C(43) 2.359(11) .
F(3) C(44) 3.594(11) .
F(4) F(1) 2.216(14) .
F(4) F(7) 2.149(15) .
F(4) F(8) 2.556(14) .
F(4) F(9) 2.294(17) .
F(4) F(29) 3.535(14) 4_564
F(4) F(30) 3.380(15) 4_564
F(4) F(31) 3.298(17) 4_564
F(4) F(32) 3.467(15) 4_564
F(4) C(35) 3.185(18) 2_755
F(4) C(38) 3.515(18) 2_755
F(4) C(39) 3.061(16) 2_755
F(4) C(42) 2.815(13) .
F(4) C(43) 2.380(13) .
F(4) C(44) 3.573(12) .
F(5) F(1) 2.670(14) .
F(5) F(2) 2.050(15) .
F(5) F(7) 1.740(16) .
F(5) F(8) 2.282(15) .
F(5) F(9) 2.117(18) .
F(5) C(35) 3.330(18) 2_755
F(5) C(36) 3.587(15) 2_755
F(5) C(39) 2.898(16) 2_755
F(5) C(42) 3.054(13) .
F(5) C(43) 2.337(13) .
F(5) C(44) 3.295(13) .
F(6) F(1) 3.193(13) .
F(6) F(2) 2.670(13) .
F(6) F(3) 2.107(14) .
F(6) F(8) 2.146(14) .
F(6) F(9) 2.123(17) .
F(6) F(39) 3.094(11) 2_745
F(6) F(40) 3.574(11) 2_745
F(6) C(8) 3.505(11) 2_755
F(6) C(39) 3.126(16) 2_755
F(6) C(42) 3.390(10) .
F(6) C(43) 2.436(11) .
F(6) C(44) 3.040(11) .
F(7) F(1) 2.360(12) .
F(7) F(2) 2.115(13) .
F(7) F(3) 2.128(15) .
F(7) F(4) 2.149(15) .
F(7) F(5) 1.740(16) .
F(7) F(37) 3.205(12) 2_745
F(7) F(38) 2.888(12) 2_745
F(7) F(39) 3.051(11) 2_745
F(7) F(40) 3.579(11) 2_745
F(7) C(8) 3.574(11) 2_755
F(7) C(42) 3.581(11) .
F(7) C(43) 2.346(11) .
F(7) C(44) 2.775(11) .
F(8) F(1) 2.177(14) .
F(8) F(2) 2.126(14) .
F(8) F(3) 2.394(16) .
F(8) F(4) 2.556(14) .
F(8) F(5) 2.282(15) .
F(8) F(6) 2.146(14) .
F(8) F(37) 3.002(12) 2_745
F(8) F(38) 2.746(13) 2_745
F(8) F(39) 3.264(12) 2_745
F(8) C(34) 3.456(12) .
F(8) C(43) 2.403(12) .
F(8) C(44) 2.714(12) .
F(9) F(1) 1.850(15) .
F(9) F(2) 1.773(16) .
F(9) F(3) 2.076(18) .
F(9) F(4) 2.294(17) .
F(9) F(5) 2.117(18) .
F(9) F(6) 2.123(17) .
F(9) F(37) 3.362(14) 2_745
F(9) F(38) 3.102(15) 2_745
F(9) F(39) 3.578(13) 2_745
F(9) C(34) 3.437(14) .
F(9) C(42) 3.554(14) .
F(9) C(43) 2.372(14) .
F(9) C(44) 2.870(13) .
F(10) F(11) 2.099(4) .
F(10) F(12) 2.098(4) .
F(10) F(40) 3.311(6) 4_565
F(10) F(41) 3.062(7) 4_565
F(10) F(42) 3.376(7) 4_565
F(10) C(33) 3.411(8) 2_755
F(10) C(44) 3.427(5) .
F(10) C(45) 2.342(5) .
F(10) C(46) 2.903(4) .
F(10) C(68) 3.572(5) 4_565
F(11) F(10) 2.099(4) .
F(11) F(12) 2.128(4) .
F(11) F(41) 3.106(8) 2_745
F(11) F(42) 3.267(7) 2_745
F(11) C(37) 3.180(13) .
F(11) C(44) 2.714(5) .
F(11) C(45) 2.354(5) .
F(12) F(10) 2.098(4) .
F(12) F(11) 2.128(4) .
F(12) F(46) 3.555(10) 4_565
F(12) F(47) 3.552(9) 4_565
F(12) C(25) 3.495(5) .
F(12) C(32) 3.515(6) 4_555
F(12) C(37) 3.399(13) .
F(12) C(40) 3.488(10) .
F(12) C(44) 3.405(5) .
F(12) C(45) 2.353(5) .
F(12) C(46) 2.953(5) .
F(13) F(14) 2.149(3) .
F(13) F(15) 2.141(4) .
F(13) C(6) 3.377(5) 2_655
F(13) C(13) 3.552(5) 2_655
F(13) C(14) 3.468(5) 2_655
F(13) C(23) 3.479(6) 2_655
F(13) C(24) 3.323(5) 3_666
F(13) C(50) 3.057(4) .
F(13) C(51) 2.341(5) .
F(13) C(52) 3.268(5) .
F(14) F(13) 2.149(3) .
F(14) F(15) 2.147(3) .
F(14) F(43) 3.321(12) 4_565
F(14) F(44) 3.491(11) 4_565
F(14) F(45) 3.147(12) 4_565
F(14) F(46) 2.950(9) 4_565
F(14) F(47) 3.002(7) 4_565
F(14) F(48) 3.099(10) 4_565
F(14) F(49) 3.368(12) 4_565
F(14) F(50) 3.495(9) 4_565
F(14) F(51) 3.396(11) 4_565
F(14) C(20) 3.576(5) .
F(14) C(21) 3.360(5) .
F(14) C(24) 3.336(6) .
F(14) C(24) 3.408(5) 3_666
F(14) C(50) 2.818(4) .
F(14) C(51) 2.359(4) .
F(14) C(52) 3.538(4) .
F(14) C(72) 3.522(5) 4_565
F(15) F(13) 2.141(4) .
F(15) F(14) 2.147(3) .
F(15) F(44) 3.524(12) 2_645
F(15) C(6) 3.295(5) 2_655
F(15) C(20) 3.282(5) .
F(15) C(21) 3.401(5) .
F(15) C(24) 3.529(5) .
F(15) C(51) 2.369(4) .
F(15) C(52) 2.747(4) .
F(16) F(19) 2.085(15) .
F(16) F(20) 2.358(15) .
F(16) F(21) 2.731(16) .
F(16) F(22) 2.105(16) .
F(16) F(23) 1.878(15) .
F(16) F(26) 3.222(11) 4_564
F(16) F(27) 3.305(11) 4_564
F(16) C(52) 3.211(11) .
F(16) C(53) 2.361(11) .
F(16) C(54) 3.181(11) .
F(17) F(19) 1.787(14) .
F(17) F(20) 2.189(14) .
F(17) F(21) 2.662(15) .
F(17) F(22) 2.400(14) .
F(17) F(23) 2.283(13) .
F(17) F(24) 1.864(15) .
F(17) F(26) 2.966(9) 4_564
F(17) F(27) 3.084(9) 4_564
F(17) C(52) 3.403(9) .
F(17) C(53) 2.343(9) .
F(17) C(54) 2.922(9) .
F(17) C(63) 3.550(9) 4_564
F(18) F(21) 2.147(17) .
F(18) F(22) 2.329(17) .
F(18) F(23) 2.377(16) .
F(18) F(24) 2.079(18) .
F(18) F(26) 2.683(11) 4_564
F(18) F(27) 3.249(12) 4_564
F(18) C(52) 3.554(12) .
F(18) C(53) 2.330(11) .
F(18) C(54) 2.777(12) .
F(18) C(60) 3.565(13) 4_564
F(18) C(63) 3.429(12) 4_564
F(19) F(16) 2.085(15) .
F(19) F(17) 1.787(14) .
F(19) F(22) 2.108(16) .
F(19) F(23) 2.391(14) .
F(19) F(24) 2.322(15) .
F(19) F(26) 2.922(10) 4_564
F(19) C(9) 3.382(11) 4_554
F(19) C(52) 3.598(10) .
F(19) C(53) 2.359(11) .
F(19) C(54) 2.792(11) .
F(20) F(16) 2.358(15) .
F(20) F(17) 2.189(14) .
F(20) F(22) 1.773(15) .
F(20) F(23) 2.159(13) .
F(20) F(24) 2.223(14) .
F(20) F(26) 3.300(10) 4_564
F(20) C(9) 3.350(11) 4_554
F(20) C(52) 3.435(10) .
F(20) C(53) 2.331(11) .
F(20) C(54) 2.929(11) .
F(21) F(16) 2.731(16) .
F(21) F(17) 2.662(15) .
F(21) F(18) 2.147(17) .
F(21) F(23) 2.070(15) .
F(21) F(24) 2.277(16) .
F(21) C(9) 3.486(13) 4_554
F(21) C(13) 3.345(13) .
F(21) C(14) 3.451(13) .
F(21) C(52) 3.307(12) .
F(21) C(53) 2.391(13) .
F(21) C(54) 3.116(13) .
F(22) F(16) 2.105(16) .
F(22) F(17) 2.400(14) .
F(22) F(18) 2.329(17) .
F(22) F(19) 2.108(16) .
F(22) F(20) 1.773(15) .
F(22) F(25) 3.372(12) 2_645
F(22) F(27) 3.429(12) 2_645
F(22) C(13) 3.144(12) .
F(22) C(14) 3.470(12) .
F(22) C(52) 2.773(11) .
F(22) C(53) 2.341(12) .
F(22) C(54) 3.570(12) .
F(23) F(16) 1.878(15) .
F(23) F(17) 2.283(13) .
F(23) F(18) 2.377(16) .
F(23) F(19) 2.391(14) .
F(23) F(20) 2.159(13) .
F(23) F(21) 2.070(15) .
F(23) F(25) 3.080(10) 2_645
F(23) F(26) 3.283(10) 2_645
F(23) F(27) 3.290(10) 2_645
F(23) C(13) 3.475(11) .
F(23) C(52) 2.719(10) .
F(23) C(53) 2.402(10) .
F(23) C(63) 3.495(11) 2_645
F(24) F(17) 1.864(15) .
F(24) F(18) 2.079(18) .
F(24) F(19) 2.322(15) .
F(24) F(20) 2.223(14) .
F(24) F(21) 2.277(16) .
F(24) F(25) 3.308(12) 2_645
F(24) F(26) 3.249(11) 2_645
F(24) F(27) 3.548(12) 2_645
F(24) C(52) 2.793(11) .
F(24) C(53) 2.364(11) .
F(24) C(54) 3.594(12) .
F(25) F(22) 3.372(12) 2_655
F(25) F(23) 3.080(10) 2_655
F(25) F(24) 3.308(12) 2_655
F(25) F(26) 2.137(4) .
F(25) F(27) 2.138(4) .
F(25) C(1) 3.426(5) 1_565
F(25) C(6) 3.498(6) 1_565
F(25) C(58) 2.789(5) .
F(25) C(59) 2.359(5) .
F(25) C(60) 3.579(5) .
F(26) F(16) 3.222(11) 4_565
F(26) F(17) 2.966(9) 4_565
F(26) F(18) 2.683(11) 4_565
F(26) F(19) 2.922(10) 4_565
F(26) F(20) 3.300(10) 4_565
F(26) F(23) 3.283(10) 2_655
F(26) F(24) 3.249(11) 2_655
F(26) F(25) 2.137(4) .
F(26) F(27) 2.134(4) .
F(26) C(1) 3.542(5) 1_565
F(26) C(4) 3.219(5) 1_565
F(26) C(5) 3.018(5) 1_565
F(26) C(9) 3.550(6) 1_565
F(26) C(10) 3.246(5) 1_565
F(26) C(58) 3.598(5) .
F(26) C(59) 2.366(5) .
F(26) C(60) 2.780(5) .
F(27) F(16) 3.305(11) 4_565
F(27) F(17) 3.084(9) 4_565
F(27) F(18) 3.249(12) 4_565
F(27) F(22) 3.429(12) 2_655
F(27) F(23) 3.290(10) 2_655
F(27) F(24) 3.548(12) 2_655
F(27) F(25) 2.138(4) .
F(27) F(26) 2.134(4) .
F(27) C(13) 3.384(5) 2_655
F(27) C(14) 3.416(5) 2_655
F(27) C(58) 3.123(5) .
F(27) C(59) 2.348(5) .
F(27) C(60) 3.227(5) .
F(28) F(31) 2.127(18) .
F(28) F(32) 2.603(14) .
F(28) F(33) 2.618(15) .
F(28) F(34) 2.109(15) .
F(28) F(35) 1.984(14) .
F(28) C(8) 3.437(12) 1_565
F(28) C(60) 3.488(11) .
F(28) C(61) 2.375(11) .
F(28) C(62) 2.859(11) .
F(29) F(2) 3.327(13) 4_565
F(29) F(3) 3.229(13) 4_565
F(29) F(4) 3.535(14) 4_565
F(29) F(32) 2.211(13) .
F(29) F(33) 2.329(14) .
F(29) F(34) 2.118(14) .
F(29) F(35) 2.162(13) .
F(29) F(36) 1.813(17) .
F(29) C(8) 3.270(10) 1_565
F(29) C(60) 3.313(9) .
F(29) C(61) 2.375(9) .
F(29) C(62) 3.120(9) .
F(30) F(1) 3.135(13) 4_565
F(30) F(2) 2.942(13) 4_565
F(30) F(3) 2.986(14) 4_565
F(30) F(4) 3.380(15) 4_565
F(30) F(32) 1.831(14) .
F(30) F(33) 2.082(15) .
F(30) F(34) 2.228(15) .
F(30) F(35) 2.431(13) .
F(30) F(36) 2.172(17) .
F(30) C(8) 3.141(11) 1_565
F(30) C(60) 3.044(11) .
F(30) C(61) 2.337(11) .
F(30) C(62) 3.314(10) .
F(31) F(1) 2.759(16) 4_565
F(31) F(2) 2.683(16) 4_565
F(31) F(3) 2.854(17) 4_565
F(31) F(4) 3.298(17) 4_565
F(31) F(28) 2.127(18) .
F(31) F(34) 2.108(17) .
F(31) F(35) 2.556(16) .
F(31) F(36) 2.493(19) .
F(31) C(60) 2.703(14) .
F(31) C(61) 2.344(14) .
F(31) C(62) 3.597(14) .
F(32) F(1) 3.162(14) 4_565
F(32) F(2) 3.057(14) 4_565
F(32) F(3) 3.115(15) 4_565
F(32) F(4) 3.467(15) 4_565
F(32) F(28) 2.603(14) .
F(32) F(29) 2.211(13) .
F(32) F(30) 1.831(14) .
F(32) F(35) 2.299(14) .
F(32) F(36) 2.404(17) .
F(32) C(42) 3.464(10) 4_565
F(32) C(60) 2.735(10) .
F(32) C(61) 2.398(10) .
F(33) F(1) 3.595(15) 4_565
F(33) F(2) 3.415(15) 4_565
F(33) F(3) 3.341(16) 4_565
F(33) F(28) 2.618(15) .
F(33) F(29) 2.329(14) .
F(33) F(30) 2.082(15) .
F(33) F(35) 1.892(15) .
F(33) F(36) 2.083(17) .
F(33) C(42) 3.552(11) 4_565
F(33) C(60) 2.890(11) .
F(33) C(61) 2.381(11) .
F(33) C(62) 3.516(11) .
F(33) C(65) 3.385(12) 4_565
F(33) C(66) 3.436(12) 4_565
F(33) C(67) 3.465(12) 4_565
F(33) C(68) 3.438(13) 4_565
F(33) C(69) 3.372(12) 4_565
F(33) C(70) 3.340(12) 4_565
F(34) F(28) 2.109(15) .
F(34) F(29) 2.118(14) .
F(34) F(30) 2.228(15) .
F(34) F(31) 2.108(17) .
F(34) F(41) 3.340(13) 4_565
F(34) F(42) 3.055(12) 4_565
F(34) C(60) 3.306(11) .
F(34) C(61) 2.281(10) .
F(34) C(62) 2.965(10) .
F(34) C(67) 3.158(11) 4_565
F(34) C(68) 3.046(12) 4_565
F(34) C(69) 3.413(11) 4_565
F(35) F(28) 1.984(14) .
F(35) F(29) 2.162(13) .
F(35) F(30) 2.431(13) .
F(35) F(31) 2.556(16) .
F(35) F(32) 2.299(14) .
F(35) F(33) 1.892(15) .
F(35) F(41) 3.075(11) 4_565
F(35) F(42) 2.813(11) 4_565
F(35) C(60) 3.595(10) .
F(35) C(61) 2.405(10) .
F(35) C(62) 2.800(10) .
F(35) C(67) 3.313(10) 4_565
F(35) C(68) 3.162(10) 4_565
F(36) F(29) 1.813(17) .
F(36) F(30) 2.172(17) .
F(36) F(31) 2.493(19) .
F(36) F(32) 2.404(17) .
F(36) F(33) 2.083(17) .
F(36) F(41) 3.260(15) 4_565
F(36) F(42) 2.963(14) 4_565
F(36) C(61) 2.435(13) .
F(36) C(62) 2.795(12) .
F(37) F(7) 3.205(12) 2_755
F(37) F(8) 3.002(12) 2_755
F(37) F(9) 3.362(14) 2_755
F(37) F(39) 2.166(8) .
F(37) F(40) 2.378(8) .
F(37) F(41) 2.110(9) .
F(37) F(42) 2.014(9) .
F(37) C(36) 3.081(11) 2_755
F(37) C(39) 3.143(13) 2_755
F(37) C(66) 2.752(7) .
F(37) C(67) 2.397(7) .
F(38) F(7) 2.888(12) 2_755
F(38) F(8) 2.746(13) 2_755
F(38) F(9) 3.102(15) 2_755
F(38) F(39) 1.867(9) .
F(38) F(40) 2.173(9) .
F(38) F(41) 2.231(10) .
F(38) F(42) 2.221(9) .
F(38) C(36) 3.467(12) 2_755
F(38) C(39) 3.541(14) 2_755
F(38) C(66) 2.751(8) .
F(38) C(67) 2.360(8) .
F(39) F(6) 3.094(12) 2_755
F(39) F(7) 3.051(11) 2_755
F(39) F(8) 3.264(12) 2_755
F(39) F(9) 3.578(13) 2_755
F(39) F(37) 2.166(8) .
F(39) F(38) 1.867(9) .
F(39) F(41) 2.142(9) .
F(39) F(42) 2.493(9) .
F(39) C(7) 3.307(8) 1_565
F(39) C(28) 3.598(8) 1_565
F(39) C(66) 3.389(7) .
F(39) C(67) 2.382(7) .
F(39) C(68) 3.014(7) .
F(40) F(6) 3.574(11) 2_755
F(40) F(7) 3.579(11) 2_755
F(40) F(10) 3.311(6) 4_564
F(40) F(37) 2.378(8) .
F(40) F(38) 2.173(9) .
F(40) F(42) 2.145(8) .
F(40) C(28) 3.412(8) 1_565
F(40) C(66) 3.553(7) .
F(40) C(67) 2.368(6) .
F(40) C(68) 2.803(6) .
F(41) F(10) 3.062(7) 4_564
F(41) F(11) 3.106(8) 2_755
F(41) F(34) 3.340(13) 4_564
F(41) F(35) 3.075(11) 4_564
F(41) F(36) 3.260(15) 4_564
F(41) F(37) 2.110(9) .
F(41) F(38) 2.231(10) .
F(41) F(39) 2.142(9) .
F(41) C(36) 3.564(11) 2_755
F(41) C(66) 3.475(8) .
F(41) C(67) 2.359(8) .
F(41) C(68) 2.909(8) .
F(42) F(10) 3.376(7) 4_564
F(42) F(11) 3.267(7) 2_755
F(42) F(34) 3.055(12) 4_564
F(42) F(35) 2.813(11) 4_564
F(42) F(36) 2.963(14) 4_564
F(42) F(37) 2.014(9) .
F(42) F(38) 2.221(9) .
F(42) F(39) 2.493(9) .
F(42) F(40) 2.145(8) .
F(42) C(36) 3.199(11) 2_755
F(42) C(39) 3.503(13) 2_755
F(42) C(66) 3.345(7) .
F(42) C(67) 2.360(7) .
F(42) C(68) 3.013(7) .
F(43) F(14) 3.321(12) 4_564
F(43) F(46) 1.936(16) .
F(43) F(47) 2.266(14) .
F(43) F(48) 2.402(16) .
F(43) F(49) 2.025(17) .
F(43) F(50) 1.769(15) .
F(43) C(19) 3.560(12) 2_655
F(43) C(68) 3.415(12) .
F(43) C(69) 2.329(12) .
F(43) C(70) 2.943(12) .
F(44) F(14) 3.491(11) 4_564
F(44) F(15) 3.524(12) 2_655
F(44) F(46) 1.869(15) .
F(44) F(47) 2.341(14) .
F(44) F(48) 2.626(15) .
F(44) F(49) 2.520(17) .
F(44) F(50) 2.340(15) .
F(44) F(51) 1.844(16) .
F(44) C(68) 3.301(12) .
F(44) C(69) 2.385(12) .
F(44) C(70) 3.096(12) .
F(45) F(14) 3.147(12) 4_564
F(45) F(47) 1.783(14) .
F(45) F(48) 2.146(16) .
F(45) F(49) 2.320(16) .
F(45) F(50) 2.288(14) .
F(45) F(51) 1.889(16) .
F(45) C(68) 3.088(11) .
F(45) C(69) 2.323(12) .
F(45) C(70) 3.276(12) .
F(46) F(12) 3.555(10) 4_564
F(46) F(14) 2.950(9) 4_564
F(46) F(43) 1.936(16) .
F(46) F(44) 1.869(15) .
F(46) F(49) 2.157(16) .
F(46) F(50) 2.452(13) .
F(46) F(51) 2.331(15) .
F(46) C(68) 2.738(10) .
F(46) C(69) 2.373(10) .
F(47) F(12) 3.552(9) 4_564
F(47) F(14) 3.002(7) 4_564
F(47) F(43) 2.266(14) .
F(47) F(44) 2.341(14) .
F(47) F(45) 1.783(14) .
F(47) F(49) 1.851(15) .
F(47) F(50) 2.280(13) .
F(47) F(51) 2.316(13) .
F(47) C(68) 2.718(8) .
F(47) C(69) 2.378(9) .
F(48) F(14) 3.099(10) 4_564
F(48) F(43) 2.402(16) .
F(48) F(44) 2.626(15) .
F(48) F(45) 2.146(16) .
F(48) F(50) 1.907(14) .
F(48) F(51) 2.096(14) .
F(48) C(62) 3.526(11) 4_564
F(48) C(68) 2.854(10) .
F(48) C(69) 2.373(10) .
F(48) C(70) 3.531(10) .
F(49) F(14) 3.368(12) 4_564
F(49) F(43) 2.025(17) .
F(49) F(44) 2.520(17) .
F(49) F(45) 2.320(16) .
F(49) F(46) 2.157(16) .
F(49) F(47) 1.851(15) .
F(49) C(60) 3.421(13) 4_564
F(49) C(61) 3.589(13) 4_564
F(49) C(68) 3.343(12) .
F(49) C(69) 2.323(12) .
F(49) C(70) 2.984(12) .
F(50) F(14) 3.495(9) 4_564
F(50) F(43) 1.769(15) .
F(50) F(44) 2.340(15) .
F(50) F(45) 2.288(14) .
F(50) F(46) 2.452(13) .
F(50) F(47) 2.280(13) .
F(50) F(48) 1.907(14) .
F(50) C(68) 3.582(10) .
F(50) C(69) 2.395(10) .
F(50) C(70) 2.826(10) .
F(51) F(14) 3.396(11) 4_564
F(51) F(44) 1.844(16) .
F(51) F(45) 1.889(16) .
F(51) F(46) 2.331(15) .
F(51) F(47) 2.316(13) .
F(51) F(48) 2.096(14) .
F(51) C(68) 3.588(10) .
F(51) C(69) 2.351(10) .
F(51) C(70) 2.772(10) .
C(1) F(25) 3.426(5) 1_545
C(1) F(26) 3.542(5) 1_545
C(1) C(3) 2.329(5) .
C(1) C(4) 2.340(5) .
C(1) C(7) 2.596(7) .
C(1) C(10) 2.614(7) .
C(2) C(4) 2.316(6) .
C(2) C(5) 2.304(6) .
C(2) C(6) 2.595(6) .
C(2) C(8) 2.570(6) .
C(3) P(1) 3.547(4) .
C(3) C(1) 2.329(5) .
C(3) C(5) 2.302(6) .
C(3) C(7) 2.596(6) .
C(3) C(9) 2.610(6) .
C(4) P(1) 3.481(4) .
C(4) F(26) 3.219(5) 1_545
C(4) C(1) 2.340(5) .
C(4) C(2) 2.316(6) .
C(4) C(8) 2.629(6) .
C(4) C(10) 2.610(6) .
C(5) F(26) 3.018(5) 1_545
C(5) C(2) 2.304(6) .
C(5) C(3) 2.302(6) .
C(5) C(6) 2.616(6) .
C(5) C(9) 2.590(6) .
C(6) Ir(1) 3.338(5) .
C(6) F(13) 3.377(5) 2_645
C(6) F(15) 3.295(5) 2_645
C(6) F(25) 3.498(6) 1_545
C(6) C(2) 2.595(6) .
C(6) C(5) 2.616(6) .
C(6) C(7) 3.180(7) .
C(6) C(10) 3.200(8) .
C(7) Ir(1) 3.324(5) .
C(7) F(39) 3.307(8) 1_545
C(7) C(1) 2.596(7) .
C(7) C(3) 2.596(6) .
C(7) C(6) 3.180(7) .
C(7) C(8) 3.092(7) .
C(7) C(32) 3.537(7) .
C(7) C(67) 3.600(6) 1_545
C(7) C(68) 3.580(6) 1_545
C(8) Ir(1) 3.340(5) .
C(8) F(6) 3.505(11) 2_745
C(8) F(7) 3.574(11) 2_745
C(8) F(28) 3.437(12) 1_545
C(8) F(29) 3.270(10) 1_545
C(8) F(30) 3.141(11) 1_545
C(8) C(2) 2.570(6) .
C(8) C(4) 2.629(6) .
C(8) C(7) 3.092(7) .
C(8) C(9) 3.270(7) .
C(8) C(35) 3.408(13) .
C(9) Ir(1) 3.341(4) .
C(9) F(19) 3.382(11) 4_555
C(9) F(20) 3.350(11) 4_555
C(9) F(21) 3.486(13) 4_555
C(9) F(26) 3.550(6) 1_545
C(9) C(3) 2.610(6) .
C(9) C(5) 2.590(6) .
C(9) C(8) 3.270(7) .
C(9) C(10) 3.157(7) .
C(9) C(35) 3.588(14) .
C(9) C(38) 3.517(14) .
C(10) Ir(1) 3.251(5) .
C(10) F(26) 3.246(5) 1_545
C(10) C(1) 2.614(7) .
C(10) C(4) 2.610(6) .
C(10) C(6) 3.200(8) .
C(10) C(9) 3.157(7) .
C(11) Ir(1) 3.499(3) .
C(11) C(13) 2.397(5) .
C(11) C(14) 2.780(5) .
C(11) C(15) 2.409(5) .
C(11) C(17) 2.554(5) .
C(11) C(22) 3.235(5) .
C(11) C(25) 3.299(5) .
C(11) C(26) 2.547(5) .
C(11) C(27) 3.581(6) .
C(11) C(31) 3.250(6) .
C(11) C(34) 3.285(6) .
C(12) S(1) 2.787(3) .
C(12) C(14) 2.425(5) .
C(12) C(15) 2.798(5) .
C(12) C(16) 2.452(5) .
C(12) C(18) 2.523(6) .
C(12) C(22) 2.510(5) .
C(12) C(23) 2.986(6) .
C(12) C(25) 2.979(5) .
C(13) F(13) 3.552(5) 2_645
C(13) F(21) 3.345(13) .
C(13) F(22) 3.144(12) .
C(13) F(23) 3.475(11) .
C(13) F(27) 3.384(5) 2_645
C(13) C(11) 2.397(5) .
C(13) C(15) 2.383(6) .
C(13) C(16) 2.781(5) .
C(13) C(17) 2.503(5) .
C(13) C(18) 3.168(6) .
C(13) C(22) 3.513(5) .
C(13) C(23) 3.166(6) .
C(14) F(13) 3.468(5) 2_645
C(14) F(21) 3.451(13) .
C(14) F(22) 3.470(12) .
C(14) F(27) 3.416(5) 2_645
C(14) C(11) 2.780(5) .
C(14) C(12) 2.425(5) .
C(14) C(16) 2.415(5) .
C(15) C(11) 2.409(5) .
C(15) C(12) 2.798(5) .
C(15) C(13) 2.383(6) .
C(15) C(26) 2.496(5) .
C(15) C(27) 3.228(6) .
C(15) C(31) 3.480(6) .
C(15) C(32) 3.238(7) .
C(16) S(1) 2.748(4) .
C(16) C(12) 2.452(5) .
C(16) C(13) 2.781(5) .
C(16) C(14) 2.415(5) .
C(16) C(27) 2.526(6) .
C(16) C(31) 2.512(6) .
C(16) C(32) 2.969(6) .
C(16) C(34) 2.925(6) .
C(17) S(1) 3.156(4) .
C(17) C(11) 2.554(5) .
C(17) C(13) 2.503(5) .
C(17) C(19) 2.409(6) .
C(17) C(20) 2.811(6) .
C(17) C(21) 2.397(5) .
C(17) C(23) 2.565(6) .
C(17) C(25) 2.558(5) .
C(18) C(12) 2.523(6) .
C(18) C(13) 3.168(6) .
C(18) C(20) 2.426(6) .
C(18) C(21) 2.755(6) .
C(18) C(22) 2.413(5) .
C(19) F(43) 3.560(12) 2_645
C(19) C(17) 2.409(6) .
C(19) C(21) 2.353(6) .
C(19) C(22) 2.762(6) .
C(19) C(23) 2.490(7) .
C(19) C(24) 2.515(7) .
C(20) F(14) 3.576(5) .
C(20) F(15) 3.282(5) .
C(20) C(17) 2.811(6) .
C(20) C(18) 2.426(6) .
C(20) C(22) 2.430(6) .
C(21) F(14) 3.360(5) .
C(21) F(15) 3.401(5) .
C(21) C(17) 2.397(5) .
C(21) C(18) 2.755(6) .
C(21) C(19) 2.353(6) .
C(21) C(24) 2.524(6) .
C(21) C(25) 2.493(6) .
C(22) S(1) 3.332(4) .
C(22) C(11) 3.235(5) .
C(22) C(12) 2.510(5) .
C(22) C(13) 3.513(5) .
C(22) C(18) 2.413(5) .
C(22) C(19) 2.762(6) .
C(22) C(20) 2.430(6) .
C(23) F(13) 3.479(6) 2_645
C(23) C(12) 2.986(6) .
C(23) C(13) 3.166(6) .
C(23) C(17) 2.565(6) .
C(23) C(19) 2.490(7) .
C(24) F(13) 3.323(5) 3_666
C(24) F(14) 3.336(6) .
C(24) F(14) 3.408(5) 3_666
C(24) F(15) 3.529(5) .
C(24) C(19) 2.515(7) .
C(24) C(21) 2.524(6) .
C(25) S(1) 3.303(4) .
C(25) F(12) 3.495(5) .
C(25) C(11) 3.299(5) .
C(25) C(12) 2.979(5) .
C(25) C(17) 2.558(5) .
C(25) C(21) 2.493(6) .
C(26) S(1) 3.047(4) .
C(26) C(11) 2.547(5) .
C(26) C(15) 2.496(5) .
C(26) C(28) 2.423(8) .
C(26) C(29) 2.797(7) .
C(26) C(30) 2.401(6) .
C(26) C(32) 2.554(7) .
C(26) C(34) 2.527(7) .
C(26) C(40) 3.583(11) 4_554
C(27) C(11) 3.581(6) .
C(27) C(15) 3.228(6) .
C(27) C(16) 2.526(6) .
C(27) C(29) 2.405(8) .
C(27) C(30) 2.768(7) .
C(27) C(31) 2.430(7) .
C(27) C(40) 3.350(11) 4_554
C(28) F(39) 3.598(8) 1_545
C(28) F(40) 3.412(8) 1_545
C(28) C(26) 2.423(8) .
C(28) C(30) 2.383(9) .
C(28) C(31) 2.788(8) .
C(28) C(32) 2.502(8) .
C(28) C(33) 2.536(9) .
C(28) C(37) 3.555(14) 4_554
C(28) C(40) 3.369(11) 4_554
C(29) C(26) 2.797(7) .
C(29) C(27) 2.405(8) .
C(29) C(31) 2.429(9) .
C(29) C(40) 3.559(11) 4_554
C(30) C(26) 2.401(6) .
C(30) C(27) 2.768(7) .
C(30) C(28) 2.383(9) .
C(30) C(33) 2.531(10) .
C(30) C(34) 2.503(8) .
C(31) S(1) 3.284(4) .
C(31) C(11) 3.250(6) .
C(31) C(15) 3.480(6) .
C(31) C(16) 2.512(6) .
C(31) C(27) 2.430(7) .
C(31) C(28) 2.788(8) .
C(31) C(29) 2.429(9) .
C(32) F(12) 3.515(6) 4_554
C(32) C(7) 3.537(7) .
C(32) C(15) 3.238(7) .
C(32) C(16) 2.969(6) .
C(32) C(26) 2.554(7) .
C(32) C(28) 2.502(8) .
C(33) F(10) 3.411(8) 2_745
C(33) C(28) 2.536(9) .
C(33) C(30) 2.531(10) .
C(33) C(44) 3.597(9) 2_745
C(33) C(45) 3.511(8) 2_745
C(34) S(1) 3.350(5) .
C(34) F(1) 3.194(10) .
C(34) F(8) 3.456(12) .
C(34) F(9) 3.437(14) .
C(34) C(11) 3.285(6) .
C(34) C(16) 2.925(6) .
C(34) C(26) 2.527(7) .
C(34) C(30) 2.503(8) .
C(35) Ir(1) 3.530(12) .
C(35) F(3) 3.449(17) 2_745
C(35) F(4) 3.185(18) 2_745
C(35) F(5) 3.330(18) 2_745
C(35) C(8) 3.408(13) .
C(35) C(9) 3.588(14) .
C(35) C(36) 2.824(16) .
C(35) C(37) 2.903(18) .
C(35) C(39) 2.858(17) .
C(35) C(40) 3.073(16) .
C(36) Ir(1) 3.497(9) .
C(36) S(1) 3.229(9) .
C(36) F(5) 3.587(15) 2_745
C(36) F(37) 3.081(11) 2_745
C(36) F(38) 3.467(12) 2_745
C(36) F(41) 3.564(11) 2_745
C(36) F(42) 3.199(11) 2_745
C(36) C(35) 2.824(16) .
C(36) C(37) 2.340(16) .
C(36) C(38) 2.861(16) .
C(36) C(40) 2.967(14) .
C(37) Ir(1) 3.494(13) .
C(37) S(1) 3.486(12) .
C(37) F(11) 3.180(13) .
C(37) F(12) 3.399(13) .
C(37) C(28) 3.555(14) 4_555
C(37) C(35) 2.903(18) .
C(37) C(36) 2.340(16) .
C(37) C(38) 2.662(18) .
C(37) C(39) 3.032(18) .
C(38) Ir(1) 3.583(13) .
C(38) F(4) 3.515(18) 2_745
C(38) C(9) 3.517(14) .
C(38) C(36) 2.861(16) .
C(38) C(37) 2.662(18) .
C(38) C(39) 2.992(18) .
C(38) C(40) 2.799(17) .
C(39) Ir(1) 3.500(11) .
C(39) S(1) 3.404(11) .
C(39) F(4) 3.061(16) 2_745
C(39) F(5) 2.898(16) 2_745
C(39) F(6) 3.126(16) 2_745
C(39) F(37) 3.143(13) 2_745
C(39) F(38) 3.541(14) 2_745
C(39) F(42) 3.503(13) 2_745
C(39) C(35) 2.858(17) .
C(39) C(37) 3.032(18) .
C(39) C(38) 2.992(18) .
C(40) Ir(1) 3.388(10) .
C(40) S(1) 3.590(10) .
C(40) F(12) 3.488(10) .
C(40) C(26) 3.583(11) 4_555
C(40) C(27) 3.350(11) 4_555
C(40) C(28) 3.369(11) 4_555
C(40) C(29) 3.559(11) 4_555
C(40) C(35) 3.073(16) .
C(40) C(36) 2.967(14) .
C(40) C(38) 2.799(17) .
C(41) C(43) 2.441(6) .
C(41) C(44) 2.853(5) .
C(41) C(45) 2.447(5) .
C(41) C(49) 2.552(5) .
C(41) C(50) 3.453(5) .
C(41) C(54) 3.251(5) .
C(41) C(57) 2.740(5) .
C(41) C(62) 3.142(5) .
C(41) C(65) 2.720(5) .
C(41) C(66) 3.186(5) .
C(42) F(1) 3.013(9) .
C(42) F(2) 2.873(10) .
C(42) F(3) 2.786(12) .
C(42) F(4) 2.815(13) .
C(42) F(5) 3.054(13) .
C(42) F(6) 3.390(10) .
C(42) F(7) 3.581(11) .
C(42) F(9) 3.554(14) .
C(42) F(32) 3.464(10) 4_564
C(42) F(33) 3.552(11) 4_564
C(42) C(44) 2.417(6) .
C(42) C(45) 2.748(6) .
C(42) C(46) 2.366(5) .
C(42) C(47) 2.490(8) .
C(42) C(49) 3.486(5) .
C(42) C(65) 3.110(5) .
C(42) C(66) 3.253(6) .
C(42) B(1) 2.687(6) .
C(43) F(1) 2.494(9) .
C(43) F(2) 2.362(10) .
C(43) F(3) 2.359(11) .
C(43) F(4) 2.380(13) .
C(43) F(5) 2.337(13) .
C(43) F(6) 2.436(11) .
C(43) F(7) 2.346(11) .
C(43) F(8) 2.403(12) .
C(43) F(9) 2.372(14) .
C(43) C(41) 2.441(6) .
C(43) C(45) 2.364(6) .
C(43) C(46) 2.733(6) .
C(44) F(1) 3.516(9) .
C(44) F(2) 3.511(10) .
C(44) F(3) 3.594(11) .
C(44) F(4) 3.573(12) .
C(44) F(5) 3.295(13) .
C(44) F(6) 3.040(11) .
C(44) F(7) 2.775(11) .
C(44) F(8) 2.714(12) .
C(44) F(9) 2.870(13) .
C(44) F(10) 3.427(5) .
C(44) F(11) 2.714(5) .
C(44) F(12) 3.405(5) .
C(44) C(33) 3.597(9) 2_755
C(44) C(41) 2.853(5) .
C(44) C(42) 2.417(6) .
C(44) C(46) 2.400(5) .
C(44) C(47) 2.496(8) .
C(44) C(48) 2.482(6) .
C(45) F(10) 2.342(5) .
C(45) F(11) 2.354(5) .
C(45) F(12) 2.353(5) .
C(45) C(33) 3.511(8) 2_755
C(45) C(41) 2.447(5) .
C(45) C(42) 2.748(6) .
C(45) C(43) 2.364(6) .
C(46) F(10) 2.903(4) .
C(46) F(12) 2.953(5) .
C(46) C(42) 2.366(5) .
C(46) C(43) 2.733(6) .
C(46) C(44) 2.400(5) .
C(46) C(48) 2.473(6) .
C(46) C(49) 3.183(5) .
C(46) C(50) 3.567(5) .
C(46) C(57) 3.204(5) .
C(46) C(62) 3.214(5) .
C(46) B(1) 2.646(5) .
C(47) C(42) 2.490(8) .
C(47) C(44) 2.496(8) .
C(48) C(44) 2.482(6) .
C(48) C(46) 2.473(6) .
C(49) C(41) 2.552(5) .
C(49) C(42) 3.486(5) .
C(49) C(46) 3.183(5) .
C(49) C(51) 2.447(5) .
C(49) C(52) 2.858(5) .
C(49) C(53) 2.448(5) .
C(49) C(57) 2.706(5) .
C(49) C(58) 3.134(5) .
C(49) C(65) 2.737(5) .
C(49) C(70) 3.141(5) .
C(50) F(13) 3.057(4) .
C(50) F(14) 2.818(4) .
C(50) C(41) 3.453(5) .
C(50) C(46) 3.567(5) .
C(50) C(52) 2.414(5) .
C(50) C(53) 2.754(5) .
C(50) C(54) 2.368(5) .
C(50) C(55) 2.484(5) .
C(50) C(57) 3.055(5) .
C(50) C(58) 3.170(5) .
C(50) B(1) 2.664(5) .
C(51) F(13) 2.341(5) .
C(51) F(14) 2.359(4) .
C(51) F(15) 2.369(4) .
C(51) C(49) 2.447(5) .
C(51) C(53) 2.382(5) .
C(51) C(54) 2.746(5) .
C(52) F(13) 3.268(5) .
C(52) F(14) 3.538(4) .
C(52) F(15) 2.747(4) .
C(52) F(16) 3.211(11) .
C(52) F(17) 3.403(9) .
C(52) F(18) 3.554(12) .
C(52) F(19) 3.598(10) .
C(52) F(20) 3.435(10) .
C(52) F(21) 3.307(12) .
C(52) F(22) 2.773(11) .
C(52) F(23) 2.719(10) .
C(52) F(24) 2.793(11) .
C(52) C(49) 2.858(5) .
C(52) C(50) 2.414(5) .
C(52) C(54) 2.419(5) .
C(52) C(55) 2.499(5) .
C(52) C(56) 2.491(6) .
C(53) F(16) 2.361(11) .
C(53) F(17) 2.343(9) .
C(53) F(18) 2.330(11) .
C(53) F(19) 2.359(11) .
C(53) F(20) 2.331(11) .
C(53) F(21) 2.391(13) .
C(53) F(22) 2.341(12) .
C(53) F(23) 2.402(10) .
C(53) F(24) 2.364(11) .
C(53) C(49) 2.448(5) .
C(53) C(50) 2.754(5) .
C(53) C(51) 2.382(5) .
C(54) F(16) 3.181(11) .
C(54) F(17) 2.922(9) .
C(54) F(18) 2.777(12) .
C(54) F(19) 2.792(11) .
C(54) F(20) 2.929(11) .
C(54) F(21) 3.116(13) .
C(54) F(22) 3.570(12) .
C(54) F(24) 3.594(12) .
C(54) C(41) 3.251(5) .
C(54) C(50) 2.368(5) .
C(54) C(51) 2.746(5) .
C(54) C(52) 2.419(5) .
C(54) C(56) 2.482(6) .
C(54) C(65) 3.213(5) .
C(54) C(70) 3.227(5) .
C(54) B(1) 2.656(5) .
C(55) C(50) 2.484(5) .
C(55) C(52) 2.499(5) .
C(56) C(52) 2.491(6) .
C(56) C(54) 2.482(6) .
C(57) C(41) 2.740(5) .
C(57) C(46) 3.204(5) .
C(57) C(49) 2.706(5) .
C(57) C(50) 3.055(5) .
C(57) C(59) 2.432(5) .
C(57) C(60) 2.833(5) .
C(57) C(61) 2.427(5) .
C(57) C(65) 2.601(5) .
C(57) C(66) 3.232(5) .
C(57) C(70) 3.562(5) .
C(58) F(25) 2.789(5) .
C(58) F(26) 3.598(5) .
C(58) F(27) 3.123(5) .
C(58) C(49) 3.134(5) .
C(58) C(50) 3.170(5) .
C(58) C(60) 2.407(5) .
C(58) C(61) 2.740(5) .
C(58) C(62) 2.364(5) .
C(58) C(63) 2.466(6) .
C(58) C(65) 3.211(5) .
C(58) B(1) 2.617(6) .
C(59) F(25) 2.359(5) .
C(59) F(26) 2.366(5) .
C(59) F(27) 2.348(5) .
C(59) C(57) 2.432(5) .
C(59) C(61) 2.374(6) .
C(59) C(62) 2.746(5) .
C(60) F(18) 3.565(13) 4_565
C(60) F(25) 3.579(5) .
C(60) F(26) 2.780(5) .
C(60) F(27) 3.227(5) .
C(60) F(28) 3.488(11) .
C(60) F(29) 3.313(9) .
C(60) F(30) 3.044(11) .
C(60) F(31) 2.703(14) .
C(60) F(32) 2.735(10) .
C(60) F(33) 2.890(11) .
C(60) F(34) 3.306(11) .
C(60) F(35) 3.595(10) .
C(60) F(49) 3.421(13) 4_565
C(60) C(57) 2.833(5) .
C(60) C(58) 2.407(5) .
C(60) C(62) 2.405(6) .
C(60) C(63) 2.497(6) .
C(60) C(64) 2.486(7) .
C(61) F(28) 2.375(11) .
C(61) F(29) 2.375(9) .
C(61) F(30) 2.337(11) .
C(61) F(31) 2.344(14) .
C(61) F(32) 2.398(10) .
C(61) F(33) 2.381(11) .
C(61) F(34) 2.281(10) .
C(61) F(35) 2.405(10) .
C(61) F(36) 2.435(13) .
C(61) F(49) 3.589(13) 4_565
C(61) C(57) 2.427(5) .
C(61) C(58) 2.740(5) .
C(61) C(59) 2.374(6) .
C(62) F(28) 2.859(11) .
C(62) F(29) 3.120(9) .
C(62) F(30) 3.314(10) .
C(62) F(31) 3.597(14) .
C(62) F(33) 3.516(11) .
C(62) F(34) 2.965(10) .
C(62) F(35) 2.800(10) .
C(62) F(36) 2.795(12) .
C(62) F(48) 3.526(11) 4_565
C(62) C(41) 3.142(5) .
C(62) C(46) 3.214(5) .
C(62) C(58) 2.364(5) .
C(62) C(59) 2.746(5) .
C(62) C(60) 2.405(6) .
C(62) C(64) 2.481(6) .
C(62) B(1) 2.706(5) .
C(63) F(17) 3.550(9) 4_565
C(63) F(18) 3.429(12) 4_565
C(63) F(23) 3.495(11) 2_655
C(63) C(58) 2.466(6) .
C(63) C(60) 2.497(6) .
C(64) C(60) 2.486(7) .
C(64) C(62) 2.481(6) .
C(65) F(33) 3.385(11) 4_564
C(65) C(41) 2.720(5) .
C(65) C(42) 3.110(5) .
C(65) C(49) 2.737(5) .
C(65) C(54) 3.213(5) .
C(65) C(57) 2.601(5) .
C(65) C(58) 3.211(5) .
C(65) C(67) 2.450(5) .
C(65) C(68) 2.846(5) .
C(65) C(69) 2.444(5) .
C(66) F(33) 3.436(12) 4_564
C(66) F(37) 2.752(7) .
C(66) F(38) 2.751(8) .
C(66) F(39) 3.389(7) .
C(66) F(40) 3.553(7) .
C(66) F(41) 3.475(8) .
C(66) F(42) 3.345(7) .
C(66) C(41) 3.186(5) .
C(66) C(42) 3.253(6) .
C(66) C(57) 3.232(5) .
C(66) C(68) 2.409(5) .
C(66) C(69) 2.755(5) .
C(66) C(70) 2.375(5) .
C(66) C(71) 2.505(6) .
C(66) B(1) 2.640(6) .
C(67) F(33) 3.465(12) 4_564
C(67) F(34) 3.158(11) 4_564
C(67) F(35) 3.313(10) 4_564
C(67) F(37) 2.397(7) .
C(67) F(38) 2.360(8) .
C(67) F(39) 2.382(7) .
C(67) F(40) 2.368(6) .
C(67) F(41) 2.359(8) .
C(67) F(42) 2.360(7) .
C(67) C(7) 3.600(6) 1_565
C(67) C(65) 2.450(5) .
C(67) C(69) 2.374(5) .
C(67) C(70) 2.749(5) .
C(68) F(10) 3.572(5) 4_564
C(68) F(33) 3.438(13) 4_564
C(68) F(34) 3.046(12) 4_564
C(68) F(35) 3.162(10) 4_564
C(68) F(39) 3.014(7) .
C(68) F(40) 2.803(6) .
C(68) F(41) 2.909(8) .
C(68) F(42) 3.013(7) .
C(68) F(43) 3.415(12) .
C(68) F(44) 3.301(12) .
C(68) F(45) 3.088(11) .
C(68) F(46) 2.738(10) .
C(68) F(47) 2.718(8) .
C(68) F(48) 2.854(10) .
C(68) F(49) 3.343(12) .
C(68) F(50) 3.582(10) .
C(68) F(51) 3.588(10) .
C(68) C(7) 3.580(6) 1_565
C(68) C(65) 2.846(5) .
C(68) C(66) 2.409(5) .
C(68) C(70) 2.410(5) .
C(68) C(71) 2.472(5) .
C(68) C(72) 2.470(6) .
C(69) F(33) 3.372(12) 4_564
C(69) F(34) 3.413(11) 4_564
C(69) F(43) 2.329(12) .
C(69) F(44) 2.385(12) .
C(69) F(45) 2.323(12) .
C(69) F(46) 2.373(10) .
C(69) F(47) 2.378(9) .
C(69) F(48) 2.373(10) .
C(69) F(49) 2.323(12) .
C(69) F(50) 2.395(10) .
C(69) F(51) 2.351(10) .
C(69) C(65) 2.444(5) .
C(69) C(66) 2.755(5) .
C(69) C(67) 2.374(5) .
C(70) F(33) 3.340(12) 4_564
C(70) F(43) 2.943(12) .
C(70) F(44) 3.096(12) .
C(70) F(45) 3.276(12) .
C(70) F(48) 3.531(10) .
C(70) F(49) 2.984(12) .
C(70) F(50) 2.826(10) .
C(70) F(51) 2.772(10) .
C(70) C(49) 3.141(5) .
C(70) C(54) 3.227(5) .
C(70) C(57) 3.562(5) .
C(70) C(66) 2.375(5) .
C(70) C(67) 2.749(5) .
C(70) C(68) 2.410(5) .
C(70) C(72) 2.501(6) .
C(70) B(1) 2.686(5) .
C(71) C(66) 2.505(6) .
C(71) C(68) 2.472(5) .
C(72) F(14) 3.522(5) 4_564
C(72) C(68) 2.470(6) .
C(72) C(70) 2.501(6) .
B(1) C(42) 2.687(6) .
B(1) C(46) 2.646(5) .
B(1) C(50) 2.664(5) .
B(1) C(54) 2.656(5) .
B(1) C(58) 2.617(6) .
B(1) C(62) 2.706(5) .
B(1) C(66) 2.640(6) .
B(1) C(70) 2.686(5) .
Ir(1) H(2) 3.336 .
Ir(1) H(4) 3.455 .
Ir(1) H(5) 3.544 .
Ir(1) H(7) 3.411 .
Ir(1) H(12) 3.364 .
Ir(1) H(14) 3.204 .
S(1) H(2) 3.559 .
S(1) H(28) 3.317 .
S(1) H(29) 2.821 .
S(1) H(38) 3.210 .
S(1) H(39) 3.052 .
P(1) H(12) 3.509 .
F(1) H(10) 3.038 4_554
F(1) H(38) 3.498 .
F(1) H(39) 3.237 .
F(1) H(40) 2.441 .
F(1) H(41) 2.868 .
F(2) H(10) 3.523 4_554
F(2) H(40) 3.076 .
F(2) H(41) 2.643 .
F(3) H(41) 2.470 .
F(4) H(7) 3.401 2_755
F(4) H(41) 2.541 .
F(5) H(7) 2.875 2_755
F(5) H(41) 3.006 .
F(5) H(42) 3.441 .
F(6) H(4) 3.406 2_755
F(6) H(7) 2.583 2_755
F(6) H(35) 3.201 2_755
F(6) H(41) 3.557 .
F(6) H(42) 3.009 .
F(7) H(7) 2.743 2_755
F(7) H(40) 3.563 .
F(7) H(42) 2.499 .
F(8) H(7) 3.191 2_755
F(8) H(39) 3.006 .
F(8) H(40) 3.001 .
F(8) H(42) 2.379 .
F(9) H(7) 3.178 2_755
F(9) H(39) 3.080 .
F(9) H(40) 2.893 .
F(9) H(42) 2.644 .
F(10) H(30) 3.005 4_555
F(10) H(35) 3.401 2_755
F(10) H(36) 3.437 2_755
F(10) H(37) 2.865 2_755
F(10) H(43) 2.745 .
F(10) H(51) 2.671 4_565
F(11) H(30) 3.183 4_555
F(11) H(37) 3.436 2_755
F(11) H(37) 3.018 4_555
F(11) H(42) 2.400 .
F(12) H(20) 2.858 .
F(12) H(27) 3.207 .
F(12) H(29) 3.024 .
F(12) H(30) 3.089 4_555
F(12) H(32) 3.147 4_555
F(12) H(34) 3.149 4_555
F(12) H(43) 2.796 .
F(12) H(51) 3.589 4_565
F(13) H(1) 3.137 2_655
F(13) H(2) 3.073 2_655
F(13) H(3) 3.363 2_655
F(13) H(17) 3.526 2_655
F(13) H(21) 3.449 2_655
F(13) H(23) 2.718 2_655
F(13) H(24) 2.885 3_666
F(13) H(25) 2.958 3_666
F(13) H(44) 3.025 .
F(13) H(45) 3.419 .
F(14) H(20) 2.934 .
F(14) H(24) 3.585 3_666
F(14) H(25) 2.634 3_666
F(14) H(26) 2.530 .
F(14) H(26) 3.567 3_666
F(14) H(44) 2.555 .
F(15) H(1) 3.290 2_655
F(15) H(2) 3.412 2_655
F(15) H(3) 2.686 2_655
F(15) H(20) 3.579 .
F(15) H(25) 3.491 .
F(15) H(25) 3.500 3_666
F(15) H(26) 3.224 .
F(15) H(26) 3.568 3_666
F(15) H(45) 2.443 .
F(16) H(13) 2.737 2_655
F(16) H(22) 3.233 2_655
F(16) H(45) 3.303 .
F(16) H(46) 3.215 .
F(17) H(13) 3.258 2_655
F(17) H(22) 3.349 2_655
F(17) H(46) 2.801 .
F(17) H(48) 3.318 4_564
F(18) H(11) 3.242 4_554
F(18) H(46) 2.498 .
F(18) H(48) 2.792 4_564
F(19) H(11) 2.417 4_554
F(19) H(46) 2.487 .
F(19) H(48) 2.826 4_564
F(20) H(11) 2.421 4_554
F(20) H(12) 3.593 4_554
F(20) H(15) 3.597 4_554
F(20) H(28) 3.271 .
F(20) H(46) 2.765 .
F(20) H(48) 3.344 4_564
F(21) H(11) 2.631 4_554
F(21) H(12) 3.565 4_554
F(21) H(15) 3.583 4_554
F(21) H(16) 3.458 .
F(21) H(28) 2.771 .
F(21) H(38) 3.363 .
F(21) H(45) 3.437 .
F(21) H(46) 3.090 .
F(22) H(16) 2.803 .
F(22) H(17) 3.432 .
F(22) H(28) 3.585 .
F(22) H(45) 2.511 .
F(23) H(13) 3.180 2_655
F(23) H(16) 3.009 .
F(23) H(45) 2.375 .
F(24) H(13) 2.805 2_655
F(24) H(16) 3.517 .
F(24) H(45) 2.532 .
F(25) H(3) 2.939 1_565
F(25) H(16) 2.948 2_655
F(25) H(21) 3.396 2_655
F(25) H(45) 3.284 2_655
F(25) H(47) 2.498 .
F(26) H(11) 2.938 1_565
F(26) H(13) 2.883 1_565
F(26) H(15) 3.308 1_565
F(26) H(48) 2.505 .
F(27) H(16) 2.709 2_655
F(27) H(17) 2.790 2_655
F(27) H(47) 3.136 .
F(27) H(48) 3.327 .
F(28) H(8) 3.186 1_565
F(28) H(9) 2.824 1_565
F(28) H(36) 3.277 2_755
F(28) H(49) 2.667 .
F(29) H(8) 2.898 1_565
F(29) H(9) 2.755 1_565
F(29) H(48) 3.441 .
F(29) H(49) 3.079 .
F(30) H(8) 2.688 1_565
F(30) H(9) 2.715 1_565
F(30) H(10) 3.321 1_565
F(30) H(48) 3.021 .
F(30) H(49) 3.433 .
F(31) H(8) 3.271 1_565
F(31) H(9) 3.350 1_565
F(31) H(10) 3.144 1_565
F(31) H(11) 3.595 1_565
F(31) H(41) 3.037 4_565
F(31) H(48) 2.403 .
F(32) H(41) 2.580 4_565
F(32) H(46) 3.176 4_565
F(32) H(48) 2.411 .
F(33) H(41) 2.614 4_565
F(33) H(46) 3.313 4_565
F(33) H(48) 2.696 .
F(34) H(41) 3.455 4_565
F(34) H(48) 3.467 .
F(34) H(49) 2.867 .
F(34) H(51) 3.276 4_565
F(35) H(36) 3.142 2_755
F(35) H(49) 2.510 .
F(35) H(51) 3.215 4_565
F(36) H(36) 2.884 2_755
F(36) H(49) 2.441 .
F(37) H(42) 3.030 2_755
F(37) H(50) 2.394 .
F(38) H(42) 2.930 2_755
F(38) H(50) 2.423 .
F(39) H(4) 2.488 1_565
F(39) H(6) 3.437 1_565
F(39) H(7) 3.496 1_565
F(39) H(30) 2.971 1_565
F(39) H(42) 2.926 2_755
F(39) H(50) 3.541 .
F(39) H(51) 2.946 .
F(40) H(4) 2.891 1_565
F(40) H(30) 2.660 1_565
F(40) H(42) 3.023 2_755
F(40) H(51) 2.569 .
F(41) H(37) 3.440 3_765
F(41) H(42) 3.320 2_755
F(41) H(51) 2.743 .
F(42) H(37) 3.509 3_765
F(42) H(42) 3.529 2_755
F(42) H(50) 3.494 .
F(42) H(51) 2.960 .
F(43) H(19) 2.919 2_655
F(43) H(25) 2.953 2_655
F(43) H(26) 3.562 4_564
F(43) H(52) 2.784 .
F(44) H(5) 3.571 1_565
F(44) H(19) 3.340 2_655
F(44) H(25) 3.203 2_655
F(44) H(26) 3.300 4_564
F(44) H(34) 3.402 1_565
F(44) H(51) 3.449 .
F(44) H(52) 3.065 .
F(45) H(25) 3.342 2_655
F(45) H(26) 3.076 4_564
F(45) H(34) 3.082 1_565
F(45) H(51) 3.087 .
F(45) H(52) 3.357 .
F(46) H(20) 3.436 4_564
F(46) H(26) 3.319 4_564
F(46) H(32) 3.599 1_565
F(46) H(34) 2.885 1_565
F(46) H(43) 3.433 4_564
F(46) H(44) 3.563 4_564
F(46) H(51) 2.422 .
F(47) H(34) 3.365 1_565
F(47) H(43) 2.955 4_564
F(47) H(44) 3.130 4_564
F(47) H(51) 2.391 .
F(48) H(43) 2.908 4_564
F(48) H(44) 2.831 4_564
F(48) H(51) 2.655 .
F(49) H(44) 3.234 4_564
F(49) H(51) 3.521 .
F(49) H(52) 2.889 .
F(50) H(19) 3.086 2_655
F(50) H(25) 3.522 2_655
F(50) H(52) 2.552 .
F(51) H(19) 2.734 2_655
F(51) H(25) 3.162 2_655
F(51) H(52) 2.454 .
C(1) H(1) 2.022 .
C(1) H(2) 2.022 .
C(1) H(3) 2.022 .
C(1) H(4) 3.314 .
C(1) H(5) 2.707 .
C(1) H(6) 3.040 .
C(1) H(13) 2.828 .
C(1) H(14) 2.903 .
C(1) H(15) 3.380 .
C(2) H(1) 3.358 .
C(2) H(2) 2.866 .
C(2) H(3) 2.837 .
C(2) H(4) 2.027 .
C(2) H(5) 2.027 .
C(2) H(6) 2.027 .
C(2) H(7) 2.735 .
C(2) H(8) 3.343 .
C(2) H(9) 2.892 .
C(3) H(4) 2.739 .
C(3) H(5) 3.346 .
C(3) H(6) 2.971 .
C(3) H(7) 2.033 .
C(3) H(8) 2.033 .
C(3) H(9) 2.033 .
C(3) H(10) 2.691 .
C(3) H(11) 3.167 .
C(3) H(12) 3.248 .
C(4) H(7) 3.304 .
C(4) H(8) 2.738 .
C(4) H(9) 3.126 .
C(4) H(10) 2.032 .
C(4) H(11) 2.032 .
C(4) H(12) 2.032 .
C(4) H(13) 3.231 .
C(4) H(14) 3.195 .
C(4) H(15) 2.672 .
C(4) H(48) 3.553 1_545
C(5) H(1) 2.681 .
C(5) H(2) 3.221 .
C(5) H(3) 3.216 .
C(5) H(10) 3.361 .
C(5) H(11) 2.847 .
C(5) H(12) 2.830 .
C(5) H(13) 2.037 .
C(5) H(14) 2.037 .
C(5) H(15) 2.037 .
C(6) H(5) 2.849 .
C(6) H(6) 3.530 .
C(6) H(13) 3.081 .
C(6) H(14) 3.259 .
C(6) H(23) 2.936 .
C(6) H(33) 3.221 .
C(6) H(45) 3.274 2_645
C(7) H(2) 3.187 .
C(7) H(3) 3.114 .
C(7) H(7) 2.890 .
C(7) H(9) 3.197 .
C(7) H(33) 3.220 .
C(7) H(34) 3.174 .
C(8) H(4) 2.827 .
C(8) H(6) 3.298 .
C(8) H(10) 2.875 .
C(9) H(8) 2.926 .
C(9) H(15) 2.720 .
C(9) H(38) 3.432 4_555
C(9) H(40) 3.215 4_555
C(9) H(48) 3.343 1_545
C(10) H(1) 2.772 .
C(10) H(11) 3.159 .
C(10) H(12) 3.072 .
C(10) H(17) 3.474 4_555
C(10) H(18) 3.507 4_555
C(10) H(22) 3.436 .
C(11) H(2) 2.953 .
C(11) H(16) 3.274 .
C(11) H(18) 3.288 .
C(11) H(23) 3.468 .
C(11) H(28) 2.881 .
C(11) H(29) 3.301 .
C(11) H(33) 3.434 .
C(11) H(38) 2.720 .
C(11) H(39) 3.457 .
C(12) H(2) 3.384 .
C(12) H(16) 2.051 .
C(12) H(17) 3.297 .
C(12) H(21) 3.294 .
C(12) H(23) 2.630 .
C(12) H(28) 2.584 .
C(12) H(29) 3.361 .
C(12) H(38) 3.445 .
C(13) H(17) 2.043 .
C(13) H(18) 3.256 .
C(13) H(21) 3.081 .
C(13) H(23) 2.805 .
C(13) H(28) 3.258 .
C(14) H(15) 3.172 4_554
C(14) H(16) 2.031 .
C(14) H(18) 2.042 .
C(14) H(24) 3.346 4_554
C(15) H(12) 3.354 4_554
C(15) H(15) 3.212 4_554
C(15) H(16) 3.254 .
C(15) H(17) 2.050 .
C(15) H(24) 3.079 4_554
C(15) H(32) 3.034 .
C(15) H(33) 2.985 .
C(15) H(38) 3.099 .
C(16) H(2) 3.260 .
C(16) H(17) 3.289 .
C(16) H(18) 2.047 .
C(16) H(32) 3.174 .
C(16) H(33) 2.675 .
C(16) H(38) 2.442 .
C(16) H(39) 3.452 .
C(17) H(14) 3.316 .
C(17) H(16) 2.644 .
C(17) H(19) 3.281 .
C(17) H(20) 3.267 .
C(17) H(21) 2.984 .
C(17) H(22) 3.302 .
C(17) H(23) 2.677 .
C(17) H(27) 3.263 .
C(17) H(28) 2.643 .
C(17) H(29) 3.039 .
C(18) H(14) 2.771 .
C(18) H(16) 3.007 .
C(18) H(19) 2.042 .
C(18) H(21) 2.052 .
C(18) H(22) 2.052 .
C(18) H(23) 2.052 .
C(19) H(14) 2.966 .
C(19) H(20) 3.229 .
C(19) H(21) 2.916 .
C(19) H(22) 2.573 .
C(19) H(23) 3.241 .
C(19) H(24) 2.971 .
C(19) H(25) 2.601 .
C(19) H(26) 3.242 .
C(20) H(19) 2.033 .
C(20) H(20) 2.027 .
C(20) H(24) 2.051 .
C(20) H(25) 2.051 .
C(20) H(26) 2.051 .
C(20) H(32) 3.397 4_555
C(21) H(19) 3.230 .
C(21) H(24) 2.962 .
C(21) H(25) 3.256 .
C(21) H(26) 2.627 .
C(21) H(27) 2.587 .
C(21) H(28) 3.253 .
C(21) H(29) 2.897 .
C(21) H(32) 3.307 4_555
C(22) H(20) 2.043 .
C(22) H(27) 2.056 .
C(22) H(28) 2.056 .
C(22) H(29) 2.056 .
C(23) H(1) 2.913 .
C(23) H(14) 3.127 .
C(23) H(16) 2.915 .
C(23) H(19) 2.615 .
C(24) H(18) 3.583 4_555
C(24) H(19) 2.660 .
C(24) H(20) 2.673 .
C(24) H(32) 3.065 4_555
C(24) H(33) 3.571 4_555
C(25) H(20) 2.613 .
C(25) H(38) 3.284 .
C(25) H(39) 3.494 .
C(26) H(18) 2.649 .
C(26) H(30) 3.298 .
C(26) H(31) 3.277 .
C(26) H(32) 2.906 .
C(26) H(33) 2.702 .
C(26) H(34) 3.320 .
C(26) H(38) 2.568 .
C(26) H(39) 3.088 .
C(26) H(40) 3.188 .
C(27) H(5) 3.141 .
C(27) H(18) 3.102 .
C(27) H(30) 2.051 .
C(27) H(32) 2.052 .
C(27) H(33) 2.052 .
C(27) H(34) 2.052 .
C(28) H(31) 3.255 .
C(28) H(32) 2.991 .
C(28) H(33) 3.219 .
C(28) H(34) 2.557 .
C(28) H(35) 2.972 .
C(28) H(36) 3.267 .
C(28) H(37) 2.644 .
C(29) H(30) 2.027 .
C(29) H(31) 2.053 .
C(29) H(35) 2.072 .
C(29) H(36) 2.072 .
C(29) H(37) 2.072 .
C(30) H(30) 3.261 .
C(30) H(35) 2.977 .
C(30) H(36) 2.610 .
C(30) H(37) 3.267 .
C(30) H(38) 3.283 .
C(30) H(39) 2.815 .
C(30) H(40) 2.680 .
C(31) H(12) 3.566 4_554
C(31) H(31) 2.042 .
C(31) H(38) 2.043 .
C(31) H(39) 2.043 .
C(31) H(40) 2.043 .
C(32) H(2) 3.355 .
C(32) H(5) 2.626 .
C(32) H(18) 3.026 .
C(32) H(24) 3.060 4_554
C(32) H(30) 2.646 .
C(33) H(30) 2.690 .
C(33) H(31) 2.666 .
C(34) H(10) 3.538 4_554
C(34) H(12) 3.215 4_554
C(34) H(28) 3.294 .
C(34) H(29) 3.484 .
C(34) H(31) 2.651 .
C(35) H(7) 3.403 .
C(35) H(8) 2.808 .
C(35) H(10) 3.108 .
C(35) H(12) 3.478 .
C(36) H(39) 3.537 .
C(38) H(8) 3.046 .
C(38) H(10) 3.077 .
C(38) H(12) 3.315 .
C(38) H(31) 3.563 4_555
C(38) H(40) 3.588 4_555
C(40) H(12) 3.349 .
C(40) H(18) 3.477 4_555
C(40) H(32) 3.428 4_555
C(41) H(41) 2.056 .
C(41) H(43) 2.052 .
C(41) H(46) 3.259 .
C(41) H(49) 2.770 .
C(41) H(50) 2.899 .
C(42) H(35) 3.515 2_755
C(42) H(42) 3.296 .
C(42) H(43) 3.248 .
C(42) H(46) 3.362 .
C(42) H(50) 2.966 .
C(43) H(35) 3.078 2_755
C(43) H(41) 2.041 .
C(43) H(42) 2.062 .
C(44) H(35) 2.742 2_755
C(44) H(41) 3.282 .
C(44) H(43) 3.263 .
C(45) H(27) 3.374 .
C(45) H(29) 3.415 .
C(45) H(35) 2.866 2_755
C(45) H(37) 3.464 2_755
C(45) H(42) 2.053 .
C(45) H(43) 2.033 .
C(46) H(27) 3.214 .
C(46) H(35) 3.336 2_755
C(46) H(41) 3.251 .
C(46) H(42) 3.281 .
C(46) H(44) 3.517 .
C(46) H(49) 2.708 .
C(47) H(7) 3.545 2_755
C(47) H(40) 3.567 .
C(47) H(41) 2.627 .
C(47) H(42) 2.672 .
C(48) H(29) 3.587 .
C(48) H(30) 3.366 4_555
C(48) H(35) 3.502 2_755
C(48) H(37) 3.417 2_755
C(48) H(42) 2.663 .
C(48) H(43) 2.605 .
C(49) H(27) 3.386 .
C(49) H(43) 3.144 .
C(49) H(44) 2.056 .
C(49) H(46) 2.050 .
C(49) H(47) 2.853 .
C(49) H(52) 2.763 .
C(50) H(21) 3.426 2_655
C(50) H(27) 3.277 .
C(50) H(43) 3.166 .
C(50) H(45) 3.293 .
C(50) H(46) 3.251 .
C(50) H(47) 2.938 .
C(51) H(1) 3.586 2_655
C(51) H(21) 3.564 2_655
C(51) H(22) 3.459 2_655
C(51) H(23) 3.300 2_655
C(51) H(27) 3.198 .
C(51) H(44) 2.040 .
C(51) H(45) 2.059 .
C(52) H(1) 3.183 2_655
C(52) H(22) 3.226 2_655
C(52) H(23) 3.455 2_655
C(52) H(27) 3.206 .
C(52) H(28) 3.597 .
C(52) H(44) 3.277 .
C(52) H(46) 3.285 .
C(53) H(22) 3.203 2_655
C(53) H(27) 3.291 .
C(53) H(28) 3.409 .
C(53) H(45) 2.077 .
C(53) H(46) 2.035 .
C(54) H(22) 3.462 2_655
C(54) H(27) 3.360 .
C(54) H(44) 3.252 .
C(54) H(45) 3.299 .
C(54) H(52) 2.696 .
C(55) H(1) 3.514 2_655
C(55) H(3) 3.481 2_655
C(55) H(20) 3.528 .
C(55) H(23) 3.497 2_655
C(55) H(25) 3.244 3_666
C(55) H(26) 3.439 .
C(55) H(44) 2.615 .
C(55) H(45) 2.679 .
C(56) H(45) 2.674 .
C(56) H(46) 2.624 .
C(57) H(43) 2.889 .
C(57) H(44) 2.651 .
C(57) H(47) 2.050 .
C(57) H(49) 2.043 .
C(57) H(50) 3.167 .
C(58) H(44) 2.688 .
C(58) H(48) 3.286 .
C(58) H(49) 3.246 .
C(59) H(9) 3.558 1_565
C(59) H(44) 3.539 .
C(59) H(47) 2.035 .
C(59) H(48) 2.065 .
C(60) H(9) 3.066 1_565
C(60) H(11) 3.541 1_565
C(60) H(47) 3.275 .
C(60) H(49) 3.271 .
C(61) H(9) 2.832 1_565
C(61) H(48) 2.055 .
C(61) H(49) 2.039 .
C(62) H(9) 3.199 1_565
C(62) H(43) 2.821 .
C(62) H(44) 3.505 .
C(62) H(47) 3.245 .
C(62) H(48) 3.285 .
C(62) H(50) 3.373 .
C(63) H(16) 3.417 2_655
C(63) H(47) 2.604 .
C(63) H(48) 2.683 .
C(64) H(9) 3.236 1_565
C(64) H(48) 2.663 .
C(64) H(49) 2.620 .
C(65) H(6) 3.435 1_565
C(65) H(41) 2.727 .
C(65) H(46) 2.898 .
C(65) H(47) 3.100 .
C(65) H(50) 2.072 .
C(65) H(52) 2.041 .
C(66) H(6) 3.238 1_565
C(66) H(41) 2.766 .
C(66) H(51) 3.287 .
C(66) H(52) 3.259 .
C(67) H(4) 3.317 1_565
C(67) H(6) 3.080 1_565
C(67) H(50) 2.040 .
C(67) H(51) 2.056 .
C(68) H(4) 3.531 1_565
C(68) H(5) 3.546 1_565
C(68) H(6) 3.098 1_565
C(68) H(34) 3.437 1_565
C(68) H(50) 3.276 .
C(68) H(52) 3.275 .
C(69) H(6) 3.237 1_565
C(69) H(51) 2.052 .
C(69) H(52) 2.047 .
C(70) H(6) 3.385 1_565
C(70) H(46) 2.823 .
C(70) H(47) 3.227 .
C(70) H(50) 3.257 .
C(70) H(51) 3.291 .
C(71) H(4) 3.406 1_565
C(71) H(42) 3.376 2_755
C(71) H(50) 2.658 .
C(71) H(51) 2.632 .
C(72) H(51) 2.639 .
C(72) H(52) 2.648 .
B(1) H(41) 2.837 .
B(1) H(43) 2.762 .
B(1) H(44) 2.801 .
B(1) H(46) 2.784 .
B(1) H(47) 2.713 .
B(1) H(49) 2.863 .
B(1) H(50) 2.755 .
B(1) H(52) 2.837 .
H(1) F(13) 3.137 2_645
H(1) F(15) 3.290 2_645
H(1) C(1) 2.022 .
H(1) C(2) 3.358 .
H(1) C(5) 2.681 .
H(1) C(10) 2.772 .
H(1) C(23) 2.913 .
H(1) C(51) 3.586 2_645
H(1) C(52) 3.183 2_645
H(1) C(55) 3.514 2_645
H(1) H(2) 1.584 .
H(1) H(3) 1.584 .
H(1) H(13) 2.497 .
H(1) H(14) 2.732 .
H(1) H(22) 2.892 .
H(1) H(23) 2.184 .
H(1) H(45) 2.764 2_645
H(2) Ir(1) 3.336 .
H(2) S(1) 3.559 .
H(2) F(13) 3.073 2_645
H(2) F(15) 3.412 2_645
H(2) C(1) 2.022 .
H(2) C(2) 2.866 .
H(2) C(5) 3.221 .
H(2) C(7) 3.187 .
H(2) C(11) 2.953 .
H(2) C(12) 3.384 .
H(2) C(16) 3.260 .
H(2) C(32) 3.355 .
H(2) H(1) 1.584 .
H(2) H(3) 1.584 .
H(2) H(5) 2.619 .
H(2) H(23) 2.873 .
H(2) H(33) 2.408 .
H(3) F(13) 3.363 2_645
H(3) F(15) 2.686 2_645
H(3) F(25) 2.939 1_545
H(3) C(1) 2.022 .
H(3) C(2) 2.837 .
H(3) C(5) 3.216 .
H(3) C(7) 3.114 .
H(3) C(55) 3.481 2_645
H(3) H(1) 1.584 .
H(3) H(2) 1.584 .
H(3) H(5) 2.776 .
H(3) H(6) 3.208 .
H(3) H(13) 3.561 .
H(3) H(23) 3.561 .
H(3) H(33) 3.301 .
H(3) H(45) 2.892 2_645
H(4) Ir(1) 3.455 .
H(4) F(6) 3.406 2_745
H(4) F(39) 2.488 1_545
H(4) F(40) 2.891 1_545
H(4) C(1) 3.314 .
H(4) C(2) 2.027 .
H(4) C(3) 2.739 .
H(4) C(8) 2.827 .
H(4) C(67) 3.317 1_545
H(4) C(68) 3.531 1_545
H(4) C(71) 3.406 1_545
H(4) H(5) 1.584 .
H(4) H(6) 1.584 .
H(4) H(7) 2.342 .
H(4) H(9) 3.025 .
H(4) H(30) 3.539 .
H(4) H(34) 3.288 .
H(5) Ir(1) 3.544 .
H(5) F(44) 3.571 1_545
H(5) C(1) 2.707 .
H(5) C(2) 2.027 .
H(5) C(3) 3.346 .
H(5) C(6) 2.849 .
H(5) C(27) 3.141 .
H(5) C(32) 2.626 .
H(5) C(68) 3.546 1_545
H(5) H(2) 2.619 .
H(5) H(3) 2.776 .
H(5) H(4) 1.584 .
H(5) H(6) 1.584 .
H(5) H(32) 3.532 .
H(5) H(33) 2.265 .
H(5) H(34) 2.340 .
H(5) H(51) 3.587 1_545
H(6) F(39) 3.437 1_545
H(6) C(1) 3.040 .
H(6) C(2) 2.027 .
H(6) C(3) 2.971 .
H(6) C(6) 3.530 .
H(6) C(8) 3.298 .
H(6) C(65) 3.435 1_545
H(6) C(66) 3.238 1_545
H(6) C(67) 3.080 1_545
H(6) C(68) 3.098 1_545
H(6) C(69) 3.237 1_545
H(6) C(70) 3.385 1_545
H(6) H(3) 3.208 .
H(6) H(4) 1.584 .
H(6) H(5) 1.584 .
H(6) H(7) 3.226 .
H(6) H(9) 3.109 .
H(6) H(34) 3.550 .
H(6) H(51) 3.553 1_545
H(7) Ir(1) 3.411 .
H(7) F(4) 3.401 2_745
H(7) F(5) 2.875 2_745
H(7) F(6) 2.583 2_745
H(7) F(7) 2.743 2_745
H(7) F(8) 3.191 2_745
H(7) F(9) 3.178 2_745
H(7) F(39) 3.496 1_545
H(7) C(2) 2.735 .
H(7) C(3) 2.033 .
H(7) C(4) 3.304 .
H(7) C(7) 2.890 .
H(7) C(35) 3.403 .
H(7) C(47) 3.545 2_745
H(7) H(4) 2.342 .
H(7) H(6) 3.226 .
H(7) H(8) 1.584 .
H(7) H(9) 1.584 .
H(8) F(28) 3.186 1_545
H(8) F(29) 2.898 1_545
H(8) F(30) 2.688 1_545
H(8) F(31) 3.271 1_545
H(8) C(2) 3.343 .
H(8) C(3) 2.033 .
H(8) C(4) 2.738 .
H(8) C(9) 2.926 .
H(8) C(35) 2.808 .
H(8) C(38) 3.046 .
H(8) H(7) 1.584 .
H(8) H(9) 1.584 .
H(8) H(10) 2.293 .
H(8) H(11) 3.548 .
H(8) H(12) 3.577 .
H(9) F(28) 2.824 1_545
H(9) F(29) 2.755 1_545
H(9) F(30) 2.715 1_545
H(9) F(31) 3.350 1_545
H(9) C(2) 2.892 .
H(9) C(3) 2.033 .
H(9) C(4) 3.126 .
H(9) C(7) 3.197 .
H(9) C(59) 3.558 1_545
H(9) C(60) 3.066 1_545
H(9) C(61) 2.832 1_545
H(9) C(62) 3.199 1_545
H(9) C(64) 3.236 1_545
H(9) H(4) 3.025 .
H(9) H(6) 3.109 .
H(9) H(7) 1.584 .
H(9) H(8) 1.584 .
H(9) H(10) 3.318 .
H(9) H(48) 3.419 1_545
H(9) H(49) 3.593 1_545
H(10) F(1) 3.038 4_555
H(10) F(2) 3.523 4_555
H(10) F(30) 3.321 1_545
H(10) F(31) 3.144 1_545
H(10) C(3) 2.691 .
H(10) C(4) 2.032 .
H(10) C(5) 3.361 .
H(10) C(8) 2.875 .
H(10) C(34) 3.538 4_555
H(10) C(35) 3.108 .
H(10) C(38) 3.077 .
H(10) H(8) 2.293 .
H(10) H(9) 3.318 .
H(10) H(11) 1.584 .
H(10) H(12) 1.584 .
H(10) H(38) 3.446 4_555
H(10) H(40) 2.813 4_555
H(10) H(48) 3.326 1_545
H(11) F(18) 3.242 4_555
H(11) F(19) 2.417 4_555
H(11) F(20) 2.421 4_555
H(11) F(21) 2.631 4_555
H(11) F(26) 2.938 1_545
H(11) F(31) 3.595 1_545
H(11) C(3) 3.167 .
H(11) C(4) 2.032 .
H(11) C(5) 2.847 .
H(11) C(10) 3.159 .
H(11) C(60) 3.541 1_545
H(11) H(8) 3.548 .
H(11) H(10) 1.584 .
H(11) H(12) 1.584 .
H(11) H(15) 2.609 .
H(11) H(38) 3.408 4_555
H(11) H(40) 3.499 4_555
H(11) H(48) 2.779 1_545
H(12) Ir(1) 3.364 .
H(12) P(1) 3.509 .
H(12) F(20) 3.593 4_555
H(12) F(21) 3.565 4_555
H(12) C(3) 3.248 .
H(12) C(4) 2.032 .
H(12) C(5) 2.830 .
H(12) C(10) 3.072 .
H(12) C(15) 3.354 4_555
H(12) C(31) 3.566 4_555
H(12) C(34) 3.215 4_555
H(12) C(35) 3.478 .
H(12) C(38) 3.315 .
H(12) C(40) 3.349 .
H(12) H(8) 3.577 .
H(12) H(10) 1.584 .
H(12) H(11) 1.584 .
H(12) H(14) 3.518 .
H(12) H(15) 2.495 .
H(12) H(18) 3.047 4_555
H(12) H(38) 2.904 4_555
H(12) H(40) 2.862 4_555
H(13) F(16) 2.737 2_645
H(13) F(17) 3.258 2_645
H(13) F(23) 3.180 2_645
H(13) F(24) 2.805 2_645
H(13) F(26) 2.883 1_545
H(13) C(1) 2.828 .
H(13) C(4) 3.231 .
H(13) C(5) 2.037 .
H(13) C(6) 3.081 .
H(13) H(1) 2.497 .
H(13) H(3) 3.561 .
H(13) H(14) 1.584 .
H(13) H(15) 1.584 .
H(13) H(22) 3.054 .
H(13) H(23) 3.528 .
H(14) Ir(1) 3.204 .
H(14) C(1) 2.903 .
H(14) C(4) 3.195 .
H(14) C(5) 2.037 .
H(14) C(6) 3.259 .
H(14) C(17) 3.316 .
H(14) C(18) 2.771 .
H(14) C(19) 2.966 .
H(14) C(23) 3.127 .
H(14) H(1) 2.732 .
H(14) H(12) 3.518 .
H(14) H(13) 1.584 .
H(14) H(15) 1.584 .
H(14) H(17) 3.548 4_555
H(14) H(18) 3.338 4_555
H(14) H(19) 3.162 .
H(14) H(22) 2.916 .
H(14) H(23) 3.131 .
H(15) F(20) 3.597 4_555
H(15) F(21) 3.583 4_555
H(15) F(26) 3.308 1_545
H(15) C(1) 3.380 .
H(15) C(4) 2.672 .
H(15) C(5) 2.037 .
H(15) C(9) 2.720 .
H(15) C(14) 3.172 4_555
H(15) C(15) 3.212 4_555
H(15) H(11) 2.609 .
H(15) H(12) 2.495 .
H(15) H(13) 1.584 .
H(15) H(14) 1.584 .
H(15) H(17) 2.757 4_555
H(15) H(18) 2.811 4_555
H(16) F(21) 3.458 .
H(16) F(22) 2.803 .
H(16) F(23) 3.009 .
H(16) F(24) 3.517 .
H(16) F(25) 2.948 2_645
H(16) F(27) 2.709 2_645
H(16) C(11) 3.274 .
H(16) C(12) 2.051 .
H(16) C(14) 2.031 .
H(16) C(15) 3.254 .
H(16) C(17) 2.644 .
H(16) C(18) 3.007 .
H(16) C(23) 2.915 .
H(16) C(63) 3.417 2_645
H(16) H(17) 2.334 .
H(16) H(21) 2.562 .
H(16) H(23) 2.809 .
H(17) F(13) 3.526 2_645
H(17) F(22) 3.432 .
H(17) F(27) 2.790 2_645
H(17) C(10) 3.474 4_554
H(17) C(12) 3.297 .
H(17) C(13) 2.043 .
H(17) C(15) 2.050 .
H(17) C(16) 3.289 .
H(17) H(14) 3.548 4_554
H(17) H(15) 2.757 4_554
H(17) H(16) 2.334 .
H(17) H(18) 2.347 .
H(17) H(24) 3.247 4_554
H(18) C(10) 3.507 4_554
H(18) C(11) 3.288 .
H(18) C(13) 3.256 .
H(18) C(14) 2.042 .
H(18) C(16) 2.047 .
H(18) C(24) 3.583 4_554
H(18) C(26) 2.649 .
H(18) C(27) 3.102 .
H(18) C(32) 3.026 .
H(18) C(40) 3.477 4_554
H(18) H(12) 3.047 4_554
H(18) H(14) 3.338 4_554
H(18) H(15) 2.811 4_554
H(18) H(17) 2.347 .
H(18) H(24) 2.776 4_554
H(18) H(32) 2.566 .
H(18) H(33) 3.028 .
H(18) H(38) 3.534 .
H(19) F(43) 2.919 2_645
H(19) F(44) 3.340 2_645
H(19) F(50) 3.086 2_645
H(19) F(51) 2.734 2_645
H(19) C(17) 3.281 .
H(19) C(18) 2.042 .
H(19) C(20) 2.033 .
H(19) C(21) 3.230 .
H(19) C(23) 2.615 .
H(19) C(24) 2.660 .
H(19) H(14) 3.162 .
H(19) H(21) 2.984 .
H(19) H(22) 2.362 .
H(19) H(23) 3.469 .
H(19) H(24) 3.048 .
H(19) H(25) 2.419 .
H(19) H(26) 3.500 .
H(20) F(12) 2.858 .
H(20) F(14) 2.934 .
H(20) F(15) 3.579 .
H(20) F(46) 3.436 4_565
H(20) C(17) 3.267 .
H(20) C(19) 3.229 .
H(20) C(20) 2.027 .
H(20) C(22) 2.043 .
H(20) C(24) 2.673 .
H(20) C(25) 2.613 .
H(20) C(55) 3.528 .
H(20) H(24) 3.031 .
H(20) H(25) 3.525 .
H(20) H(26) 2.460 .
H(20) H(27) 2.413 .
H(20) H(28) 3.499 .
H(20) H(29) 2.900 .
H(20) H(32) 2.875 4_555
H(21) F(13) 3.449 2_645
H(21) F(25) 3.396 2_645
H(21) C(12) 3.294 .
H(21) C(13) 3.081 .
H(21) C(17) 2.984 .
H(21) C(18) 2.052 .
H(21) C(19) 2.916 .
H(21) C(50) 3.426 2_645
H(21) C(51) 3.564 2_645
H(21) H(16) 2.562 .
H(21) H(19) 2.984 .
H(21) H(22) 1.584 .
H(21) H(23) 1.584 .
H(21) H(47) 2.759 2_645
H(21) H(52) 3.385 2_645
H(22) F(16) 3.233 2_645
H(22) F(17) 3.349 2_645
H(22) C(10) 3.436 .
H(22) C(17) 3.302 .
H(22) C(18) 2.052 .
H(22) C(19) 2.573 .
H(22) C(51) 3.459 2_645
H(22) C(52) 3.226 2_645
H(22) C(53) 3.203 2_645
H(22) C(54) 3.462 2_645
H(22) H(1) 2.892 .
H(22) H(13) 3.054 .
H(22) H(14) 2.916 .
H(22) H(19) 2.362 .
H(22) H(21) 1.584 .
H(22) H(23) 1.584 .
H(22) H(52) 3.344 2_645
H(23) F(13) 2.718 2_645
H(23) C(6) 2.936 .
H(23) C(11) 3.468 .
H(23) C(12) 2.630 .
H(23) C(13) 2.805 .
H(23) C(17) 2.677 .
H(23) C(18) 2.052 .
H(23) C(19) 3.241 .
H(23) C(51) 3.300 2_645
H(23) C(52) 3.455 2_645
H(23) C(55) 3.497 2_645
H(23) H(1) 2.184 .
H(23) H(2) 2.873 .
H(23) H(3) 3.561 .
H(23) H(13) 3.528 .
H(23) H(14) 3.131 .
H(23) H(16) 2.809 .
H(23) H(19) 3.469 .
H(23) H(21) 1.584 .
H(23) H(22) 1.584 .
H(24) F(13) 2.885 3_666
H(24) F(14) 3.585 3_666
H(24) C(14) 3.346 4_555
H(24) C(15) 3.079 4_555
H(24) C(19) 2.971 .
H(24) C(20) 2.051 .
H(24) C(21) 2.962 .
H(24) C(32) 3.060 4_555
H(24) H(17) 3.247 4_555
H(24) H(18) 2.776 4_555
H(24) H(19) 3.048 .
H(24) H(20) 3.031 .
H(24) H(25) 1.584 .
H(24) H(26) 1.584 .
H(24) H(32) 2.472 4_555
H(24) H(33) 2.798 4_555
H(24) H(34) 3.599 4_555
H(25) F(13) 2.958 3_666
H(25) F(14) 2.634 3_666
H(25) F(15) 3.491 .
H(25) F(15) 3.500 3_666
H(25) F(43) 2.953 2_645
H(25) F(44) 3.203 2_645
H(25) F(45) 3.342 2_645
H(25) F(50) 3.522 2_645
H(25) F(51) 3.162 2_645
H(25) C(19) 2.601 .
H(25) C(20) 2.051 .
H(25) C(21) 3.256 .
H(25) C(55) 3.244 3_666
H(25) H(19) 2.419 .
H(25) H(20) 3.525 .
H(25) H(24) 1.584 .
H(25) H(26) 1.584 .
H(25) H(26) 3.232 3_666
H(26) F(14) 2.530 .
H(26) F(14) 3.567 3_666
H(26) F(15) 3.224 .
H(26) F(15) 3.568 3_666
H(26) F(43) 3.562 4_565
H(26) F(44) 3.300 4_565
H(26) F(45) 3.076 4_565
H(26) F(46) 3.319 4_565
H(26) C(19) 3.242 .
H(26) C(20) 2.051 .
H(26) C(21) 2.627 .
H(26) C(55) 3.439 .
H(26) H(19) 3.500 .
H(26) H(20) 2.460 .
H(26) H(24) 1.584 .
H(26) H(25) 1.584 .
H(26) H(25) 3.232 3_666
H(26) H(26) 3.412 3_666
H(26) H(32) 3.055 4_555
H(26) H(33) 3.506 4_555
H(27) F(12) 3.207 .
H(27) C(17) 3.263 .
H(27) C(21) 2.587 .
H(27) C(22) 2.056 .
H(27) C(45) 3.374 .
H(27) C(46) 3.214 .
H(27) C(49) 3.386 .
H(27) C(50) 3.277 .
H(27) C(51) 3.198 .
H(27) C(52) 3.206 .
H(27) C(53) 3.291 .
H(27) C(54) 3.360 .
H(27) H(20) 2.413 .
H(27) H(28) 1.584 .
H(27) H(29) 1.584 .
H(27) H(43) 3.321 .
H(28) S(1) 3.317 .
H(28) F(20) 3.271 .
H(28) F(21) 2.771 .
H(28) F(22) 3.585 .
H(28) C(11) 2.881 .
H(28) C(12) 2.584 .
H(28) C(13) 3.258 .
H(28) C(17) 2.643 .
H(28) C(21) 3.253 .
H(28) C(22) 2.056 .
H(28) C(34) 3.294 .
H(28) C(52) 3.597 .
H(28) C(53) 3.409 .
H(28) H(20) 3.499 .
H(28) H(27) 1.584 .
H(28) H(29) 1.584 .
H(28) H(38) 2.570 .
H(28) H(39) 3.168 .
H(29) S(1) 2.821 .
H(29) F(12) 3.024 .
H(29) C(11) 3.301 .
H(29) C(12) 3.361 .
H(29) C(17) 3.039 .
H(29) C(21) 2.897 .
H(29) C(22) 2.056 .
H(29) C(34) 3.484 .
H(29) C(45) 3.415 .
H(29) C(48) 3.587 .
H(29) H(20) 2.900 .
H(29) H(27) 1.584 .
H(29) H(28) 1.584 .
H(29) H(38) 3.141 .
H(29) H(39) 2.923 .
H(30) F(10) 3.005 4_554
H(30) F(11) 3.183 4_554
H(30) F(12) 3.089 4_554
H(30) F(39) 2.971 1_545
H(30) F(40) 2.660 1_545
H(30) C(26) 3.298 .
H(30) C(27) 2.051 .
H(30) C(29) 2.027 .
H(30) C(30) 3.261 .
H(30) C(32) 2.646 .
H(30) C(33) 2.690 .
H(30) C(48) 3.366 4_554
H(30) H(4) 3.539 .
H(30) H(32) 3.124 .
H(30) H(33) 3.440 .
H(30) H(34) 2.342 .
H(30) H(35) 3.049 .
H(30) H(36) 3.540 .
H(30) H(37) 2.482 .
H(30) H(51) 3.358 1_545
H(31) C(26) 3.277 .
H(31) C(28) 3.255 .
H(31) C(29) 2.053 .
H(31) C(31) 2.042 .
H(31) C(33) 2.666 .
H(31) C(34) 2.651 .
H(31) C(38) 3.563 4_554
H(31) H(35) 3.049 .
H(31) H(36) 2.418 .
H(31) H(37) 3.511 .
H(31) H(38) 3.567 .
H(31) H(39) 2.799 .
H(31) H(40) 2.580 .
H(32) F(12) 3.147 4_554
H(32) F(46) 3.599 1_545
H(32) C(15) 3.034 .
H(32) C(16) 3.174 .
H(32) C(20) 3.397 4_554
H(32) C(21) 3.307 4_554
H(32) C(24) 3.065 4_554
H(32) C(26) 2.906 .
H(32) C(27) 2.052 .
H(32) C(28) 2.991 .
H(32) C(40) 3.428 4_554
H(32) H(5) 3.532 .
H(32) H(18) 2.566 .
H(32) H(20) 2.875 4_554
H(32) H(24) 2.472 4_554
H(32) H(26) 3.055 4_554
H(32) H(30) 3.124 .
H(32) H(33) 1.584 .
H(32) H(34) 1.584 .
H(33) C(6) 3.221 .
H(33) C(7) 3.220 .
H(33) C(11) 3.434 .
H(33) C(15) 2.985 .
H(33) C(16) 2.675 .
H(33) C(24) 3.571 4_554
H(33) C(26) 2.702 .
H(33) C(27) 2.052 .
H(33) C(28) 3.219 .
H(33) H(2) 2.408 .
H(33) H(3) 3.301 .
H(33) H(5) 2.265 .
H(33) H(18) 3.028 .
H(33) H(24) 2.798 4_554
H(33) H(26) 3.506 4_554
H(33) H(30) 3.440 .
H(33) H(32) 1.584 .
H(33) H(34) 1.584 .
H(34) F(12) 3.149 4_554
H(34) F(44) 3.402 1_545
H(34) F(45) 3.082 1_545
H(34) F(46) 2.885 1_545
H(34) F(47) 3.365 1_545
H(34) C(7) 3.174 .
H(34) C(26) 3.320 .
H(34) C(27) 2.052 .
H(34) C(28) 2.557 .
H(34) C(68) 3.437 1_545
H(34) H(4) 3.288 .
H(34) H(5) 2.340 .
H(34) H(6) 3.550 .
H(34) H(24) 3.599 4_554
H(34) H(30) 2.342 .
H(34) H(32) 1.584 .
H(34) H(33) 1.584 .
H(34) H(51) 2.875 1_545
H(35) F(6) 3.201 2_745
H(35) F(10) 3.401 2_745
H(35) C(28) 2.972 .
H(35) C(29) 2.072 .
H(35) C(30) 2.977 .
H(35) C(42) 3.515 2_745
H(35) C(43) 3.078 2_745
H(35) C(44) 2.742 2_745
H(35) C(45) 2.866 2_745
H(35) C(46) 3.336 2_745
H(35) C(48) 3.502 2_745
H(35) H(30) 3.049 .
H(35) H(31) 3.049 .
H(35) H(36) 1.584 .
H(35) H(37) 1.584 .
H(35) H(42) 3.042 2_745
H(36) F(10) 3.437 2_745
H(36) F(28) 3.277 2_745
H(36) F(35) 3.142 2_745
H(36) F(36) 2.884 2_745
H(36) C(28) 3.267 .
H(36) C(29) 2.072 .
H(36) C(30) 2.610 .
H(36) H(30) 3.540 .
H(36) H(31) 2.418 .
H(36) H(35) 1.584 .
H(36) H(37) 1.584 .
H(36) H(49) 2.958 2_745
H(37) F(10) 2.865 2_745
H(37) F(11) 3.436 2_745
H(37) F(11) 3.018 4_554
H(37) F(41) 3.440 3_765
H(37) F(42) 3.509 3_765
H(37) C(28) 2.644 .
H(37) C(29) 2.072 .
H(37) C(30) 3.267 .
H(37) C(45) 3.464 2_745
H(37) C(48) 3.417 2_745
H(37) H(30) 2.482 .
H(37) H(31) 3.511 .
H(37) H(35) 1.584 .
H(37) H(36) 1.584 .
H(38) S(1) 3.210 .
H(38) F(1) 3.498 .
H(38) F(21) 3.363 .
H(38) C(9) 3.432 4_554
H(38) C(11) 2.720 .
H(38) C(12) 3.445 .
H(38) C(15) 3.099 .
H(38) C(16) 2.442 .
H(38) C(25) 3.284 .
H(38) C(26) 2.568 .
H(38) C(30) 3.283 .
H(38) C(31) 2.043 .
H(38) H(10) 3.446 4_554
H(38) H(11) 3.408 4_554
H(38) H(12) 2.904 4_554
H(38) H(18) 3.534 .
H(38) H(28) 2.570 .
H(38) H(29) 3.141 .
H(38) H(31) 3.567 .
H(38) H(39) 1.584 .
H(38) H(40) 1.584 .
H(39) S(1) 3.052 .
H(39) F(1) 3.237 .
H(39) F(8) 3.006 .
H(39) F(9) 3.080 .
H(39) C(11) 3.457 .
H(39) C(16) 3.452 .
H(39) C(25) 3.494 .
H(39) C(26) 3.088 .
H(39) C(30) 2.815 .
H(39) C(31) 2.043 .
H(39) C(36) 3.537 .
H(39) H(28) 3.168 .
H(39) H(29) 2.923 .
H(39) H(31) 2.799 .
H(39) H(38) 1.584 .
H(39) H(40) 1.584 .
H(39) H(42) 3.450 .
H(40) F(1) 2.441 .
H(40) F(2) 3.076 .
H(40) F(7) 3.563 .
H(40) F(8) 3.001 .
H(40) F(9) 2.893 .
H(40) C(9) 3.215 4_554
H(40) C(26) 3.188 .
H(40) C(30) 2.680 .
H(40) C(31) 2.043 .
H(40) C(38) 3.588 4_554
H(40) C(47) 3.567 .
H(40) H(10) 2.813 4_554
H(40) H(11) 3.499 4_554
H(40) H(12) 2.862 4_554
H(40) H(31) 2.580 .
H(40) H(38) 1.584 .
H(40) H(39) 1.584 .
H(41) F(1) 2.868 .
H(41) F(2) 2.643 .
H(41) F(3) 2.470 .
H(41) F(4) 2.541 .
H(41) F(5) 3.006 .
H(41) F(6) 3.557 .
H(41) F(31) 3.037 4_564
H(41) F(32) 2.580 4_564
H(41) F(33) 2.614 4_564
H(41) F(34) 3.455 4_564
H(41) C(41) 2.056 .
H(41) C(43) 2.041 .
H(41) C(44) 3.282 .
H(41) C(46) 3.251 .
H(41) C(47) 2.627 .
H(41) C(65) 2.727 .
H(41) C(66) 2.766 .
H(41) B(1) 2.837 .
H(41) H(46) 3.114 .
H(41) H(50) 2.684 .
H(42) F(5) 3.441 .
H(42) F(6) 3.009 .
H(42) F(7) 2.499 .
H(42) F(8) 2.379 .
H(42) F(9) 2.644 .
H(42) F(11) 2.400 .
H(42) F(37) 3.030 2_745
H(42) F(38) 2.930 2_745
H(42) F(39) 2.926 2_745
H(42) F(40) 3.023 2_745
H(42) F(41) 3.320 2_745
H(42) F(42) 3.529 2_745
H(42) C(42) 3.296 .
H(42) C(43) 2.062 .
H(42) C(45) 2.053 .
H(42) C(46) 3.281 .
H(42) C(47) 2.672 .
H(42) C(48) 2.663 .
H(42) C(71) 3.376 2_745
H(42) H(35) 3.042 2_755
H(42) H(39) 3.450 .
H(43) F(10) 2.745 .
H(43) F(12) 2.796 .
H(43) F(46) 3.433 4_565
H(43) F(47) 2.955 4_565
H(43) F(48) 2.908 4_565
H(43) C(41) 2.052 .
H(43) C(42) 3.248 .
H(43) C(44) 3.263 .
H(43) C(45) 2.033 .
H(43) C(48) 2.605 .
H(43) C(49) 3.144 .
H(43) C(50) 3.166 .
H(43) C(57) 2.889 .
H(43) C(62) 2.821 .
H(43) B(1) 2.762 .
H(43) H(27) 3.321 .
H(43) H(44) 2.895 .
H(43) H(49) 2.495 .
H(44) F(13) 3.025 .
H(44) F(14) 2.555 .
H(44) F(46) 3.563 4_565
H(44) F(47) 3.130 4_565
H(44) F(48) 2.831 4_565
H(44) F(49) 3.234 4_565
H(44) C(46) 3.517 .
H(44) C(49) 2.056 .
H(44) C(51) 2.040 .
H(44) C(52) 3.277 .
H(44) C(54) 3.252 .
H(44) C(55) 2.615 .
H(44) C(57) 2.651 .
H(44) C(58) 2.688 .
H(44) C(59) 3.539 .
H(44) C(62) 3.505 .
H(44) B(1) 2.801 .
H(44) H(43) 2.895 .
H(44) H(47) 2.692 .
H(45) F(13) 3.419 .
H(45) F(15) 2.443 .
H(45) F(16) 3.303 .
H(45) F(21) 3.437 .
H(45) F(22) 2.511 .
H(45) F(23) 2.375 .
H(45) F(24) 2.532 .
H(45) F(25) 3.284 2_645
H(45) C(6) 3.274 2_655
H(45) C(50) 3.293 .
H(45) C(51) 2.059 .
H(45) C(53) 2.077 .
H(45) C(54) 3.299 .
H(45) C(55) 2.679 .
H(45) C(56) 2.674 .
H(45) H(1) 2.764 2_655
H(45) H(3) 2.892 2_655
H(46) F(16) 3.215 .
H(46) F(17) 2.801 .
H(46) F(18) 2.498 .
H(46) F(19) 2.487 .
H(46) F(20) 2.765 .
H(46) F(21) 3.090 .
H(46) F(32) 3.176 4_564
H(46) F(33) 3.313 4_564
H(46) C(41) 3.259 .
H(46) C(42) 3.362 .
H(46) C(49) 2.050 .
H(46) C(50) 3.251 .
H(46) C(52) 3.285 .
H(46) C(53) 2.035 .
H(46) C(56) 2.624 .
H(46) C(65) 2.898 .
H(46) C(70) 2.823 .
H(46) B(1) 2.784 .
H(46) H(41) 3.114 .
H(46) H(48) 3.454 4_564
H(46) H(52) 2.456 .
H(47) F(25) 2.498 .
H(47) F(27) 3.136 .
H(47) C(49) 2.853 .
H(47) C(50) 2.938 .
H(47) C(57) 2.050 .
H(47) C(59) 2.035 .
H(47) C(60) 3.275 .
H(47) C(62) 3.245 .
H(47) C(63) 2.604 .
H(47) C(65) 3.100 .
H(47) C(70) 3.227 .
H(47) B(1) 2.713 .
H(47) H(21) 2.759 2_655
H(47) H(44) 2.692 .
H(47) H(52) 2.995 .
H(48) F(17) 3.318 4_565
H(48) F(18) 2.792 4_565
H(48) F(19) 2.826 4_565
H(48) F(20) 3.344 4_565
H(48) F(26) 2.505 .
H(48) F(27) 3.327 .
H(48) F(29) 3.441 .
H(48) F(30) 3.021 .
H(48) F(31) 2.403 .
H(48) F(32) 2.411 .
H(48) F(33) 2.696 .
H(48) F(34) 3.467 .
H(48) C(4) 3.553 1_565
H(48) C(9) 3.343 1_565
H(48) C(58) 3.286 .
H(48) C(59) 2.065 .
H(48) C(61) 2.055 .
H(48) C(62) 3.285 .
H(48) C(63) 2.683 .
H(48) C(64) 2.663 .
H(48) H(9) 3.419 1_565
H(48) H(10) 3.326 1_565
H(48) H(11) 2.779 1_565
H(48) H(46) 3.454 4_565
H(49) F(28) 2.667 .
H(49) F(29) 3.079 .
H(49) F(30) 3.433 .
H(49) F(34) 2.867 .
H(49) F(35) 2.510 .
H(49) F(36) 2.441 .
H(49) C(41) 2.770 .
H(49) C(46) 2.708 .
H(49) C(57) 2.043 .
H(49) C(58) 3.246 .
H(49) C(60) 3.271 .
H(49) C(61) 2.039 .
H(49) C(64) 2.620 .
H(49) B(1) 2.863 .
H(49) H(9) 3.593 1_565
H(49) H(36) 2.958 2_755
H(49) H(43) 2.495 .
H(49) H(50) 3.146 .
H(50) F(37) 2.394 .
H(50) F(38) 2.423 .
H(50) F(39) 3.541 .
H(50) F(42) 3.494 .
H(50) C(41) 2.899 .
H(50) C(42) 2.966 .
H(50) C(57) 3.167 .
H(50) C(62) 3.373 .
H(50) C(65) 2.072 .
H(50) C(67) 2.040 .
H(50) C(68) 3.276 .
H(50) C(70) 3.257 .
H(50) C(71) 2.658 .
H(50) B(1) 2.755 .
H(50) H(41) 2.684 .
H(50) H(49) 3.146 .
H(51) F(10) 2.671 4_564
H(51) F(12) 3.589 4_564
H(51) F(34) 3.276 4_564
H(51) F(35) 3.215 4_564
H(51) F(39) 2.946 .
H(51) F(40) 2.569 .
H(51) F(41) 2.743 .
H(51) F(42) 2.960 .
H(51) F(44) 3.449 .
H(51) F(45) 3.087 .
H(51) F(46) 2.422 .
H(51) F(47) 2.391 .
H(51) F(48) 2.655 .
H(51) F(49) 3.521 .
H(51) C(66) 3.287 .
H(51) C(67) 2.056 .
H(51) C(69) 2.052 .
H(51) C(70) 3.291 .
H(51) C(71) 2.632 .
H(51) C(72) 2.639 .
H(51) H(5) 3.587 1_565
H(51) H(6) 3.553 1_565
H(51) H(30) 3.358 1_565
H(51) H(34) 2.875 1_565
H(52) F(43) 2.784 .
H(52) F(44) 3.065 .
H(52) F(45) 3.357 .
H(52) F(49) 2.889 .
H(52) F(50) 2.552 .
H(52) F(51) 2.454 .
H(52) C(49) 2.763 .
H(52) C(54) 2.696 .
H(52) C(65) 2.041 .
H(52) C(66) 3.259 .
H(52) C(68) 3.275 .
H(52) C(69) 2.047 .
H(52) C(72) 2.648 .
H(52) B(1) 2.837 .
H(52) H(21) 3.385 2_655
H(52) H(22) 3.344 2_655
H(52) H(46) 2.456 .
H(52) H(47) 2.995 .

loop_
_geom_torsion_atom_site_label_1
_geom_torsion_atom_site_label_2
_geom_torsion_atom_site_label_3
_geom_torsion_atom_site_label_4
_geom_torsion
S(1) Ir(1) P(1) C(35) -166.7(4)
S(1) Ir(1) P(1) C(36) -41.5(3)
S(1) Ir(1) P(1) C(37) 60.9(5)
S(1) Ir(1) P(1) C(38) -178.6(5)
S(1) Ir(1) P(1) C(39) -62.3(3)
S(1) Ir(1) P(1) C(40) 76.7(3)
P(1) Ir(1) S(1) C(11) 178.94(16)
S(1) Ir(1) C(1) C(2) 122.7(2)
S(1) Ir(1) C(1) C(5) -119.6(2)
S(1) Ir(1) C(1) C(6) 1.4(4)
C(1) Ir(1) S(1) C(11) -4.5(2)
S(1) Ir(1) C(2) C(1) -77.9(2)
S(1) Ir(1) C(2) C(3) 164.5(2)
S(1) Ir(1) C(2) C(7) 44.3(4)
C(2) Ir(1) S(1) C(11) 35.6(2)
S(1) Ir(1) C(3) C(2) -42.6(4)
S(1) Ir(1) C(3) C(4) -160.9(2)
S(1) Ir(1) C(3) C(8) 73.7(5)
C(3) Ir(1) S(1) C(11) 67.3(3)
S(1) Ir(1) C(4) C(3) 163.2(2)
S(1) Ir(1) C(4) C(5) 45.5(4)
S(1) Ir(1) C(4) C(9) -73.1(5)
C(4) Ir(1) S(1) C(11) -78.7(3)
S(1) Ir(1) C(5) C(1) 81.0(2)
S(1) Ir(1) C(5) C(4) -161.79(19)
S(1) Ir(1) C(5) C(10) -40.4(4)
C(5) Ir(1) S(1) C(11) -45.9(2)
P(1) Ir(1) C(1) C(2) -70.6(5)
P(1) Ir(1) C(1) C(5) 47.2(5)
P(1) Ir(1) C(1) C(6) 168.2(3)
C(1) Ir(1) P(1) C(35) 25.6(6)
C(1) Ir(1) P(1) C(36) 150.9(5)
C(1) Ir(1) P(1) C(37) -106.7(6)
C(1) Ir(1) P(1) C(38) 13.7(6)
C(1) Ir(1) P(1) C(39) 130.0(5)
C(1) Ir(1) P(1) C(40) -90.9(5)
P(1) Ir(1) C(2) C(1) 159.58(19)
P(1) Ir(1) C(2) C(3) 41.9(3)
P(1) Ir(1) C(2) C(7) -78.3(4)
C(2) Ir(1) P(1) C(35) -29.5(4)
C(2) Ir(1) P(1) C(36) 95.8(4)
C(2) Ir(1) P(1) C(37) -161.8(5)
C(2) Ir(1) P(1) C(38) -41.4(5)
C(2) Ir(1) P(1) C(39) 74.9(4)
C(2) Ir(1) P(1) C(40) -146.0(3)
P(1) Ir(1) C(3) C(2) -151.1(2)
P(1) Ir(1) C(3) C(4) 90.7(2)
P(1) Ir(1) C(3) C(8) -34.7(4)
C(3) Ir(1) P(1) C(35) -4.3(4)
C(3) Ir(1) P(1) C(36) 121.0(3)
C(3) Ir(1) P(1) C(37) -136.6(5)
C(3) Ir(1) P(1) C(38) -16.2(5)
C(3) Ir(1) P(1) C(39) 100.1(3)
C(3) Ir(1) P(1) C(40) -120.8(3)
P(1) Ir(1) C(4) C(3) -97.8(2)
P(1) Ir(1) C(4) C(5) 144.5(2)
P(1) Ir(1) C(4) C(9) 25.9(4)
C(4) Ir(1) P(1) C(35) 34.1(4)
C(4) Ir(1) P(1) C(36) 159.4(3)
C(4) Ir(1) P(1) C(37) -98.2(5)
C(4) Ir(1) P(1) C(38) 22.2(5)
C(4) Ir(1) P(1) C(39) 138.5(3)
C(4) Ir(1) P(1) C(40) -82.4(3)
P(1) Ir(1) C(5) C(1) -165.51(19)
P(1) Ir(1) C(5) C(4) -48.3(2)
P(1) Ir(1) C(5) C(10) 73.1(4)
C(5) Ir(1) P(1) C(35) 62.3(4)
C(5) Ir(1) P(1) C(36) -172.5(4)
C(5) Ir(1) P(1) C(37) -70.1(5)
C(5) Ir(1) P(1) C(38) 50.4(5)
C(5) Ir(1) P(1) C(39) 166.7(3)
C(5) Ir(1) P(1) C(40) -54.2(3)
C(1) Ir(1) C(2) C(3) -117.7(3)
C(1) Ir(1) C(2) C(7) 122.2(5)
C(2) Ir(1) C(1) C(5) 117.7(3)
C(2) Ir(1) C(1) C(6) -121.3(5)
C(1) Ir(1) C(3) C(2) 37.2(2)
C(1) Ir(1) C(3) C(4) -81.0(2)
C(1) Ir(1) C(3) C(8) 153.6(4)
C(3) Ir(1) C(1) C(2) -37.8(2)
C(3) Ir(1) C(1) C(5) 79.9(2)
C(3) Ir(1) C(1) C(6) -159.0(4)
C(1) Ir(1) C(4) C(3) 79.7(2)
C(1) Ir(1) C(4) C(5) -37.9(2)
C(1) Ir(1) C(4) C(9) -156.6(4)
C(4) Ir(1) C(1) C(2) -79.8(2)
C(4) Ir(1) C(1) C(5) 37.9(2)
C(4) Ir(1) C(1) C(6) 158.9(4)
C(1) Ir(1) C(5) C(4) 117.2(3)
C(1) Ir(1) C(5) C(10) -121.4(4)
C(5) Ir(1) C(1) C(2) -117.7(3)
C(5) Ir(1) C(1) C(6) 121.0(5)
C(2) Ir(1) C(3) C(4) -118.2(3)
C(2) Ir(1) C(3) C(8) 116.4(5)
C(3) Ir(1) C(2) C(1) 117.7(3)
C(3) Ir(1) C(2) C(7) -120.2(5)
C(2) Ir(1) C(4) C(3) 37.5(2)
C(2) Ir(1) C(4) C(5) -80.1(2)
C(2) Ir(1) C(4) C(9) 161.2(4)
C(4) Ir(1) C(2) C(1) 80.8(2)
C(4) Ir(1) C(2) C(3) -36.9(2)
C(4) Ir(1) C(2) C(7) -157.0(4)
C(2) Ir(1) C(5) C(1) -37.2(2)
C(2) Ir(1) C(5) C(4) 80.0(2)
C(2) Ir(1) C(5) C(10) -158.6(4)
C(5) Ir(1) C(2) C(1) 37.8(2)
C(5) Ir(1) C(2) C(3) -79.8(2)
C(5) Ir(1) C(2) C(7) 160.0(4)
C(3) Ir(1) C(4) C(5) -117.6(3)
C(3) Ir(1) C(4) C(9) 123.7(5)
C(4) Ir(1) C(3) C(2) 118.2(3)
C(4) Ir(1) C(3) C(8) -125.4(5)
C(3) Ir(1) C(5) C(1) -80.1(2)
C(3) Ir(1) C(5) C(4) 37.1(2)
C(3) Ir(1) C(5) C(10) 158.5(4)
C(5) Ir(1) C(3) C(2) 80.3(2)
C(5) Ir(1) C(3) C(4) -37.9(2)
C(5) Ir(1) C(3) C(8) -163.3(4)
C(4) Ir(1) C(5) C(1) -117.2(3)
C(4) Ir(1) C(5) C(10) 121.4(4)
C(5) Ir(1) C(4) C(3) 117.6(3)
C(5) Ir(1) C(4) C(9) -118.6(5)
Ir(1) S(1) C(11) C(12) 93.8(3)
Ir(1) S(1) C(11) C(16) -96.1(3)
Ir(1) P(1) C(35) C(38) -117(2)
Ir(1) P(1) C(36) C(39) -62.8(11)
Ir(1) P(1) C(37) C(40) 47.0(15)
Ir(1) P(1) C(38) C(35) 69(2)
Ir(1) P(1) C(39) C(36) 125.6(10)
Ir(1) P(1) C(40) C(37) -138.9(13)
C(35) P(1) C(36) C(39) 67.7(12)
C(36) P(1) C(35) C(38) 110(2)
C(35) P(1) C(37) C(40) -88.2(14)
C(37) P(1) C(35) C(38) 20(3)
C(35) P(1) C(39) C(36) -115.7(11)
C(39) P(1) C(35) C(38) 131(2)
C(35) P(1) C(40) C(37) 98.5(14)
C(40) P(1) C(35) C(38) -2(3)
C(36) P(1) C(37) C(40) 168.4(14)
C(37) P(1) C(36) C(39) 175.7(12)
C(36) P(1) C(38) C(35) -73(2)
C(38) P(1) C(36) C(39) 79.1(12)
C(36) P(1) C(40) C(37) -12.0(14)
C(40) P(1) C(36) C(39) -180.0(9)
C(37) P(1) C(38) C(35) -160(2)
C(38) P(1) C(37) C(40) -84.2(14)
C(37) P(1) C(39) C(36) -4.5(12)
C(39) P(1) C(37) C(40) 170.2(13)
C(38) P(1) C(39) C(36) -106.8(11)
C(39) P(1) C(38) C(35) -50(2)
C(38) P(1) C(40) C(37) 98.2(14)
C(40) P(1) C(38) C(35) 178(2)
C(39) P(1) C(40) C(37) -12.0(15)
C(40) P(1) C(39) C(36) 0.1(12)
F(2) F(1) F(3) F(4) -122(11)
F(2) F(1) F(3) F(5) -101(10)
F(2) F(1) F(3) C(47) -118(10)
F(3) F(1) F(2) F(4) 32(7)
F(3) F(1) F(2) C(47) 58(9)
F(2) F(1) C(47) F(3) 6.9(14)
F(2) F(1) C(47) F(4) 7.7(15)
F(2) F(1) C(47) F(5) -9.1(17)
F(2) F(1) C(47) F(6) -41(2)
F(2) F(1) C(47) F(7) -109.5(16)
F(2) F(1) C(47) F(8) -126.5(15)
F(2) F(1) C(47) F(9) -118.3(16)
F(2) F(1) C(47) C(43) 123.5(14)
C(47) F(1) F(2) F(4) -26(4)
F(3) F(1) C(47) F(2) -6.9(14)
F(3) F(1) C(47) F(4) 0.9(8)
F(3) F(1) C(47) F(5) -16.0(10)
F(3) F(1) C(47) F(6) -47.9(14)
F(3) F(1) C(47) F(7) -116.4(10)
F(3) F(1) C(47) F(8) -133.3(9)
F(3) F(1) C(47) F(9) -125.1(10)
F(3) F(1) C(47) C(43) 116.6(8)
C(47) F(1) F(3) F(2) 118(10)
C(47) F(1) F(3) F(4) -4(4)
C(47) F(1) F(3) F(5) 16.4(10)
F(1) F(2) F(4) F(3) -144(8)
F(1) F(2) F(4) F(5) 57(6)
F(1) F(2) F(4) F(6) 54(5)
F(1) F(2) F(4) C(47) 29(5)
F(1) F(2) C(47) F(3) -170.8(19)
F(1) F(2) C(47) F(4) -171.9(15)
F(1) F(2) C(47) F(5) 172.5(14)
F(1) F(2) C(47) F(6) 155.8(12)
F(1) F(2) C(47) F(7) 79.6(16)
F(1) F(2) C(47) F(8) 55.5(15)
F(1) F(2) C(47) F(9) 59.4(15)
F(1) F(2) C(47) C(43) -63.9(15)
F(3) F(2) F(4) F(5) -158(6)
F(3) F(2) F(4) F(6) -162(6)
F(3) F(2) F(4) C(47) 174(6)
F(4) F(2) F(3) F(1) -67(13)
F(4) F(2) F(3) F(5) 15(4)
F(4) F(2) F(3) C(47) -6(5)
F(3) F(2) C(47) F(1) 170.8(19)
F(3) F(2) C(47) F(4) -1.1(10)
F(3) F(2) C(47) F(5) -16.7(11)
F(3) F(2) C(47) F(6) -33.4(14)
F(3) F(2) C(47) F(7) -109.6(12)
F(3) F(2) C(47) F(8) -133.7(11)
F(3) F(2) C(47) F(9) -129.8(12)
F(3) F(2) C(47) C(43) 106.9(11)
C(47) F(2) F(3) F(1) -61(10)
C(47) F(2) F(3) F(4) 6(5)
C(47) F(2) F(3) F(5) 21.3(14)
F(4) F(2) C(47) F(1) 171.9(15)
F(4) F(2) C(47) F(3) 1.1(10)
F(4) F(2) C(47) F(5) -15.6(8)
F(4) F(2) C(47) F(6) -32.3(10)
F(4) F(2) C(47) F(7) -108.5(10)
F(4) F(2) C(47) F(8) -132.7(9)
F(4) F(2) C(47) F(9) -128.7(9)
F(4) F(2) C(47) C(43) 108.0(8)
C(47) F(2) F(4) F(3) -174(6)
C(47) F(2) F(4) F(5) 27.9(15)
C(47) F(2) F(4) F(6) 24.2(8)
F(1) F(3) F(4) F(2) 10(2)
F(1) F(3) F(4) F(5) 35(6)
F(1) F(3) F(4) F(6) 30(5)
F(1) F(3) F(4) C(47) 4(3)
F(1) F(3) F(5) F(4) -162(3)
F(1) F(3) F(5) F(6) 3(3)
F(1) F(3) F(5) C(47) -17.6(11)
F(1) F(3) C(47) F(2) 4.0(8)
F(1) F(3) C(47) F(4) -178.2(17)
F(1) F(3) C(47) F(5) 165.8(9)
F(1) F(3) C(47) F(6) 160.1(6)
F(1) F(3) C(47) F(7) 98.3(9)
F(1) F(3) C(47) F(8) 67.9(10)
F(1) F(3) C(47) F(9) 62.3(10)
F(1) F(3) C(47) C(43) -92.9(7)
F(2) F(3) F(4) F(5) 25(7)
F(2) F(3) F(4) F(6) 20(6)
F(2) F(3) F(4) C(47) -6(5)
F(2) F(3) F(5) F(4) -168(3)
F(2) F(3) F(5) F(6) -3(3)
F(2) F(3) F(5) C(47) -23.1(15)
F(2) F(3) C(47) F(1) -4.0(8)
F(2) F(3) C(47) F(4) 178(2)
F(2) F(3) C(47) F(5) 161.8(13)
F(2) F(3) C(47) F(6) 156.1(10)
F(2) F(3) C(47) F(7) 94.4(12)
F(2) F(3) C(47) F(8) 64.0(13)
F(2) F(3) C(47) F(9) 58.3(13)
F(2) F(3) C(47) C(43) -96.9(11)
F(4) F(3) F(5) F(6) 165(4)
F(4) F(3) F(5) C(47) 145(3)
F(5) F(3) F(4) F(2) -25(7)
F(5) F(3) F(4) F(6) -4.8(14)
F(5) F(3) F(4) C(47) -31(2)
F(4) F(3) C(47) F(1) 178.2(17)
F(4) F(3) C(47) F(2) -178(2)
F(4) F(3) C(47) F(5) -16.0(14)
F(4) F(3) C(47) F(6) -21.7(15)
F(4) F(3) C(47) F(7) -83.5(17)
F(4) F(3) C(47) F(8) -113.8(16)
F(4) F(3) C(47) F(9) -119.5(16)
F(4) F(3) C(47) C(43) 85.3(16)
C(47) F(3) F(4) F(2) 6(5)
C(47) F(3) F(4) F(5) 31(2)
C(47) F(3) F(4) F(6) 25.7(17)
F(5) F(3) C(47) F(1) -165.8(9)
F(5) F(3) C(47) F(2) -161.8(13)
F(5) F(3) C(47) F(4) 16.0(14)
F(5) F(3) C(47) F(6) -5.7(7)
F(5) F(3) C(47) F(7) -67.5(11)
F(5) F(3) C(47) F(8) -97.8(11)
F(5) F(3) C(47) F(9) -103.5(11)
F(5) F(3) C(47) C(43) 101.3(9)
C(47) F(3) F(5) F(4) -145(3)
C(47) F(3) F(5) F(6) 20(2)
F(2) F(4) F(5) F(3) 6.1(18)
F(2) F(4) F(5) F(6) -33(9)
F(2) F(4) F(5) C(47) -23.3(11)
F(2) F(4) F(6) F(5) 148(9)
F(2) F(4) F(6) F(7) 10.1(9)
F(2) F(4) F(6) C(47) -21.3(7)
F(2) F(4) C(47) F(1) -3.2(6)
F(2) F(4) C(47) F(3) -1.6(15)
F(2) F(4) C(47) F(5) 153.8(13)
F(2) F(4) C(47) F(6) 155.0(8)
F(2) F(4) C(47) F(7) 109.6(9)
F(2) F(4) C(47) F(8) 89.7(11)
F(2) F(4) C(47) F(9) 75.1(11)
F(2) F(4) C(47) C(43) -110.6(8)
F(3) F(4) F(5) F(6) -40(10)
F(3) F(4) F(5) C(47) -29(2)
F(3) F(4) F(6) F(5) 143(9)
F(3) F(4) F(6) F(7) 5(2)
F(3) F(4) F(6) C(47) -26.1(19)
F(3) F(4) C(47) F(1) -1.6(15)
F(3) F(4) C(47) F(2) 1.6(15)
F(3) F(4) C(47) F(5) 155(2)
F(3) F(4) C(47) F(6) 156.6(17)
F(3) F(4) C(47) F(7) 111.2(16)
F(3) F(4) C(47) F(8) 91.3(18)
F(3) F(4) C(47) F(9) 76.6(18)
F(3) F(4) C(47) C(43) -109.0(15)
F(5) F(4) F(6) F(7) -138(9)
F(5) F(4) F(6) C(47) -169(9)
F(6) F(4) F(5) F(3) 40(10)
F(6) F(4) F(5) C(47) 10(8)
F(5) F(4) C(47) F(1) -157.0(12)
F(5) F(4) C(47) F(2) -153.8(13)
F(5) F(4) C(47) F(3) -155(2)
F(5) F(4) C(47) F(6) 1.2(11)
F(5) F(4) C(47) F(7) -44.2(14)
F(5) F(4) C(47) F(8) -64.1(16)
F(5) F(4) C(47) F(9) -78.7(15)
F(5) F(4) C(47) C(43) 95.6(12)
C(47) F(4) F(5) F(3) 29(2)
C(47) F(4) F(5) F(6) -10(8)
F(6) F(4) C(47) F(1) -158.3(6)
F(6) F(4) C(47) F(2) -155.0(8)
F(6) F(4) C(47) F(3) -156.6(17)
F(6) F(4) C(47) F(5) -1.2(11)
F(6) F(4) C(47) F(7) -45.4(8)
F(6) F(4) C(47) F(8) -65.3(11)
F(6) F(4) C(47) F(9) -80.0(11)
F(6) F(4) C(47) C(43) 94.4(6)
C(47) F(4) F(6) F(5) 169(9)
C(47) F(4) F(6) F(7) 31.4(6)
F(3) F(5) F(6) F(4) -26(7)
F(3) F(5) F(6) F(7) 15(2)
F(3) F(5) F(6) C(47) -17(2)
F(3) F(5) C(47) F(1) 16.4(10)
F(3) F(5) C(47) F(2) 12.7(9)
F(3) F(5) C(47) F(4) -12.9(11)
F(3) F(5) C(47) F(6) 169.3(14)
F(3) F(5) C(47) F(7) 127.5(9)
F(3) F(5) C(47) F(8) 122.9(10)
F(3) F(5) C(47) F(9) 108.1(11)
F(3) F(5) C(47) C(43) -113.1(9)
F(4) F(5) F(6) F(7) 42(9)
F(4) F(5) F(6) C(47) 10(8)
F(4) F(5) C(47) F(1) 29.3(15)
F(4) F(5) C(47) F(2) 25.6(13)
F(4) F(5) C(47) F(3) 12.9(11)
F(4) F(5) C(47) F(6) -177.9(19)
F(4) F(5) C(47) F(7) 140.3(12)
F(4) F(5) C(47) F(8) 135.8(12)
F(4) F(5) C(47) F(9) 120.9(13)
F(4) F(5) C(47) C(43) -100.2(12)
F(6) F(5) C(47) F(1) -152.9(11)
F(6) F(5) C(47) F(2) -156.6(12)
F(6) F(5) C(47) F(3) -169.3(14)
F(6) F(5) C(47) F(4) 177.9(19)
F(6) F(5) C(47) F(7) -41.8(12)
F(6) F(5) C(47) F(8) -46.4(14)
F(6) F(5) C(47) F(9) -61.2(14)
F(6) F(5) C(47) C(43) 77.6(12)
C(47) F(5) F(6) F(4) -10(8)
C(47) F(5) F(6) F(7) 32.0(8)
F(4) F(6) F(7) F(8) -80(5)
F(4) F(6) F(7) F(9) -13(2)
F(4) F(6) F(7) C(47) -32.8(6)
F(4) F(6) C(47) F(1) 53.8(14)
F(4) F(6) C(47) F(2) 33.1(10)
F(4) F(6) C(47) F(3) 10.9(8)
F(4) F(6) C(47) F(5) 1.4(12)
F(4) F(6) C(47) F(7) 133.4(9)
F(4) F(6) C(47) F(8) 139.3(8)
F(4) F(6) C(47) F(9) 127.0(9)
F(4) F(6) C(47) C(43) -110.8(7)
F(5) F(6) F(7) F(8) -84(5)
F(5) F(6) F(7) F(9) -17(3)
F(5) F(6) F(7) C(47) -36.8(11)
F(5) F(6) C(47) F(1) 52.4(19)
F(5) F(6) C(47) F(2) 31.7(15)
F(5) F(6) C(47) F(3) 9.6(13)
F(5) F(6) C(47) F(4) -1.4(12)
F(5) F(6) C(47) F(7) 132.0(14)
F(5) F(6) C(47) F(8) 137.9(13)
F(5) F(6) C(47) F(9) 125.6(14)
F(5) F(6) C(47) C(43) -112.1(12)
F(7) F(6) C(47) F(1) -79.6(15)
F(7) F(6) C(47) F(2) -100.3(12)
F(7) F(6) C(47) F(3) -122.5(9)
F(7) F(6) C(47) F(4) -133.4(9)
F(7) F(6) C(47) F(5) -132.0(14)
F(7) F(6) C(47) F(8) 5.9(7)
F(7) F(6) C(47) F(9) -6.4(8)
F(7) F(6) C(47) C(43) 115.8(7)
C(47) F(6) F(7) F(8) -48(5)
C(47) F(6) F(7) F(9) 20(2)
F(6) F(7) F(8) F(9) 94(5)
F(6) F(7) F(8) C(47) 45(4)
F(6) F(7) F(9) F(8) -148(3)
F(6) F(7) F(9) C(47) -20(2)
F(6) F(7) C(47) F(1) 151.6(7)
F(6) F(7) C(47) F(2) 127.4(9)
F(6) F(7) C(47) F(3) 78.7(10)
F(6) F(7) C(47) F(4) 47.6(8)
F(6) F(7) C(47) F(5) 23.3(7)
F(6) F(7) C(47) F(8) -166.5(17)
F(6) F(7) C(47) F(9) 167.9(16)
F(6) F(7) C(47) C(43) -90.2(7)
F(8) F(7) F(9) C(47) 128(2)
F(9) F(7) F(8) C(47) -50(2)
F(8) F(7) C(47) F(1) -41.9(16)
F(8) F(7) C(47) F(2) -66.2(17)
F(8) F(7) C(47) F(3) -114.8(16)
F(8) F(7) C(47) F(4) -145.9(15)
F(8) F(7) C(47) F(5) -170.3(16)
F(8) F(7) C(47) F(6) 166.5(17)
F(8) F(7) C(47) F(9) -25.6(16)
F(8) F(7) C(47) C(43) 76.3(16)
C(47) F(7) F(8) F(9) 50(2)
F(9) F(7) C(47) F(1) -16.3(15)
F(9) F(7) C(47) F(2) -40.6(16)
F(9) F(7) C(47) F(3) -89.2(16)
F(9) F(7) C(47) F(4) -120.4(15)
F(9) F(7) C(47) F(5) -144.7(15)
F(9) F(7) C(47) F(6) -167.9(16)
F(9) F(7) C(47) F(8) 25.6(16)
F(9) F(7) C(47) C(43) 101.9(15)
C(47) F(7) F(9) F(8) -128(2)
F(7) F(8) F(9) C(47) -56(2)
F(7) F(8) C(47) F(1) 140.7(15)
F(7) F(8) C(47) F(2) 121.7(16)
F(7) F(8) C(47) F(3) 82.8(18)
F(7) F(8) C(47) F(4) 45.5(19)
F(7) F(8) C(47) F(5) 10.5(17)
F(7) F(8) C(47) F(6) -12.1(15)
F(7) F(8) C(47) F(9) 105(3)
F(7) F(8) C(47) C(43) -114.9(15)
F(9) F(8) C(47) F(1) 36(3)
F(9) F(8) C(47) F(2) 17(3)
F(9) F(8) C(47) F(3) -22(3)
F(9) F(8) C(47) F(4) -59(3)
F(9) F(8) C(47) F(5) -94(3)
F(9) F(8) C(47) F(6) -117(3)
F(9) F(8) C(47) F(7) -105(3)
F(9) F(8) C(47) C(43) 140(3)
C(47) F(8) F(9) F(7) 56(2)
F(7) F(9) C(47) F(1) 164.2(15)
F(7) F(9) C(47) F(2) 143.8(14)
F(7) F(9) C(47) F(3) 108.3(15)
F(7) F(9) C(47) F(4) 77.4(16)
F(7) F(9) C(47) F(5) 38.7(16)
F(7) F(9) C(47) F(6) 10.8(14)
F(7) F(9) C(47) F(8) -53(2)
F(7) F(9) C(47) C(43) -96.6(15)
F(8) F(9) C(47) F(1) -143(3)
F(8) F(9) C(47) F(2) -163(3)
F(8) F(9) C(47) F(3) 161(3)
F(8) F(9) C(47) F(4) 130(3)
F(8) F(9) C(47) F(5) 91(3)
F(8) F(9) C(47) F(6) 64(3)
F(8) F(9) C(47) F(7) 53(2)
F(8) F(9) C(47) C(43) -44(3)
F(17) F(16) F(18) F(19) 163(2)
F(17) F(16) F(18) F(20) 162(2)
F(17) F(16) F(18) C(56) 137(2)
F(18) F(16) F(17) C(56) -36(2)
F(17) F(16) F(24) F(22) 1(2)
F(17) F(16) F(24) F(23) 12(5)
F(17) F(16) F(24) C(56) 24(2)
F(24) F(16) F(17) F(18) 16(3)
F(24) F(16) F(17) C(56) -19.7(16)
F(17) F(16) C(56) F(18) -19.6(12)
F(17) F(16) C(56) F(19) -36.8(14)
F(17) F(16) C(56) F(20) -54.3(16)
F(17) F(16) C(56) F(21) -76.1(17)
F(17) F(16) C(56) F(22) -149.2(13)
F(17) F(16) C(56) F(23) -160.6(13)
F(17) F(16) C(56) F(24) -162.6(15)
F(17) F(16) C(56) C(53) 86.7(13)
C(56) F(16) F(17) F(18) 36(2)
F(18) F(16) F(24) F(22) 9.2(19)
F(18) F(16) F(24) F(23) 20(4)
F(18) F(16) F(24) C(56) 32.1(8)
F(24) F(16) F(18) F(17) -168(2)
F(24) F(16) F(18) F(19) -4.6(18)
F(24) F(16) F(18) F(20) -5.8(13)
F(24) F(16) F(18) C(56) -30.8(8)
F(18) F(16) C(56) F(17) 19.6(12)
F(18) F(16) C(56) F(19) -17.1(9)
F(18) F(16) C(56) F(20) -34.7(11)
F(18) F(16) C(56) F(21) -56.5(14)
F(18) F(16) C(56) F(22) -129.6(9)
F(18) F(16) C(56) F(23) -141.0(9)
F(18) F(16) C(56) F(24) -143.0(10)
F(18) F(16) C(56) C(53) 106.3(8)
C(56) F(16) F(18) F(17) -137(2)
C(56) F(16) F(18) F(19) 26.2(13)
C(56) F(16) F(18) F(20) 24.9(7)
F(24) F(16) C(56) F(17) 162.6(15)
F(24) F(16) C(56) F(18) 143.0(10)
F(24) F(16) C(56) F(19) 125.9(8)
F(24) F(16) C(56) F(20) 108.3(10)
F(24) F(16) C(56) F(21) 86.5(13)
F(24) F(16) C(56) F(22) 13.4(8)
F(24) F(16) C(56) F(23) 2.0(7)
F(24) F(16) C(56) C(53) -110.7(7)
C(56) F(16) F(24) F(22) -22.9(13)
C(56) F(16) F(24) F(23) -12(4)
F(16) F(17) F(18) F(19) -27(4)
F(16) F(17) F(18) F(20) -24(3)
F(16) F(17) F(18) C(56) -39(2)
F(16) F(17) C(56) F(18) 148.8(19)
F(16) F(17) C(56) F(19) 143.7(14)
F(16) F(17) C(56) F(20) 134.8(14)
F(16) F(17) C(56) F(21) 127.3(14)
F(16) F(17) C(56) F(22) 37.0(16)
F(16) F(17) C(56) F(23) 20.4(14)
F(16) F(17) C(56) F(24) 15.5(14)
F(16) F(17) C(56) C(53) -102.1(13)
F(18) F(17) C(56) F(16) -148.8(19)
F(18) F(17) C(56) F(19) -5.1(12)
F(18) F(17) C(56) F(20) -14.1(13)
F(18) F(17) C(56) F(21) -21.5(15)
F(18) F(17) C(56) F(22) -111.8(14)
F(18) F(17) C(56) F(23) -128.5(13)
F(18) F(17) C(56) F(24) -133.3(13)
F(18) F(17) C(56) C(53) 109.1(12)
C(56) F(17) F(18) F(16) 39(2)
C(56) F(17) F(18) F(19) 12(2)
C(56) F(17) F(18) F(20) 15.5(13)
F(16) F(18) F(19) F(20) -4(3)
F(16) F(18) F(19) F(21) -9(2)
F(16) F(18) F(19) C(56) -26.4(13)
F(16) F(18) F(20) F(19) 176(2)
F(16) F(18) F(20) F(21) -17(3)
F(16) F(18) F(20) C(56) -29.4(9)
F(16) F(18) C(56) F(17) -15.4(10)
F(16) F(18) C(56) F(19) 158.0(11)
F(16) F(18) C(56) F(20) 150.8(9)
F(16) F(18) C(56) F(21) 148.1(8)
F(16) F(18) C(56) F(22) 77.3(12)
F(16) F(18) C(56) F(23) 50.1(11)
F(16) F(18) C(56) F(24) 34.5(10)
F(16) F(18) C(56) C(53) -98.8(8)
F(17) F(18) F(19) F(20) 9(4)
F(17) F(18) F(19) F(21) 4(4)
F(17) F(18) F(19) C(56) -13(3)
F(17) F(18) F(20) F(19) -174(3)
F(17) F(18) F(20) F(21) -7(4)
F(17) F(18) F(20) C(56) -19.6(17)
F(17) F(18) C(56) F(16) 15.4(10)
F(17) F(18) C(56) F(19) 173.4(16)
F(17) F(18) C(56) F(20) 166.2(13)
F(17) F(18) C(56) F(21) 163.5(11)
F(17) F(18) C(56) F(22) 92.7(14)
F(17) F(18) C(56) F(23) 65.5(14)
F(17) F(18) C(56) F(24) 49.9(13)
F(17) F(18) C(56) C(53) -83.3(12)
F(19) F(18) F(20) F(21) 167(4)
F(19) F(18) F(20) C(56) 154(2)
F(20) F(18) F(19) F(21) -4.8(17)
F(20) F(18) F(19) C(56) -22(2)
F(19) F(18) C(56) F(16) -158.0(11)
F(19) F(18) C(56) F(17) -173.4(16)
F(19) F(18) C(56) F(20) -7.2(8)
F(19) F(18) C(56) F(21) -9.9(9)
F(19) F(18) C(56) F(22) -80.7(12)
F(19) F(18) C(56) F(23) -107.9(10)
F(19) F(18) C(56) F(24) -123.5(10)
F(19) F(18) C(56) C(53) 103.3(8)
C(56) F(18) F(19) F(20) 22(2)
C(56) F(18) F(19) F(21) 17.2(15)
F(20) F(18) C(56) F(16) -150.8(9)
F(20) F(18) C(56) F(17) -166.2(13)
F(20) F(18) C(56) F(19) 7.2(8)
F(20) F(18) C(56) F(21) -2.7(6)
F(20) F(18) C(56) F(22) -73.5(11)
F(20) F(18) C(56) F(23) -100.7(9)
F(20) F(18) C(56) F(24) -116.3(8)
F(20) F(18) C(56) C(53) 110.5(6)
C(56) F(18) F(20) F(19) -154(2)
C(56) F(18) F(20) F(21) 13(3)
F(18) F(19) F(20) F(21) -72(17)
F(18) F(19) F(21) F(20) 111(17)
F(18) F(19) F(21) F(22) 14.0(19)
F(18) F(19) F(21) C(56) -16.0(14)
F(18) F(19) C(56) F(16) 18.1(10)
F(18) F(19) C(56) F(17) 3.5(8)
F(18) F(19) C(56) F(20) 164.5(16)
F(18) F(19) C(56) F(21) 167.4(11)
F(18) F(19) C(56) F(22) 127.1(10)
F(18) F(19) C(56) F(23) 110.0(10)
F(18) F(19) C(56) F(24) 83.3(12)
F(18) F(19) C(56) C(53) -102.3(9)
F(20) F(19) F(21) F(22) -97(16)
F(20) F(19) F(21) C(56) -127(16)
F(21) F(19) F(20) F(18) 72(17)
F(21) F(19) F(20) C(56) 52(16)
F(20) F(19) C(56) F(16) -146.4(13)
F(20) F(19) C(56) F(17) -161.0(13)
F(20) F(19) C(56) F(18) -164.5(16)
F(20) F(19) C(56) F(21) 2.9(11)
F(20) F(19) C(56) F(22) -37.3(14)
F(20) F(19) C(56) F(23) -54.5(14)
F(20) F(19) C(56) F(24) -81.1(15)
F(20) F(19) C(56) C(53) 93.2(13)
C(56) F(19) F(20) F(18) 20(2)
F(21) F(19) C(56) F(16) -149.3(8)
F(21) F(19) C(56) F(17) -163.9(8)
F(21) F(19) C(56) F(18) -167.4(11)
F(21) F(19) C(56) F(20) -2.9(11)
F(21) F(19) C(56) F(22) -40.3(9)
F(21) F(19) C(56) F(23) -57.4(9)
F(21) F(19) C(56) F(24) -84.1(11)
F(21) F(19) C(56) C(53) 90.3(8)
C(56) F(19) F(21) F(20) 127(16)
C(56) F(19) F(21) F(22) 30.0(6)
F(18) F(20) F(21) F(19) -61(16)
F(18) F(20) F(21) F(22) 22(3)
F(18) F(20) F(21) C(56) -10(2)
F(18) F(20) C(56) F(16) 28.3(9)
F(18) F(20) C(56) F(17) 7.5(7)
F(18) F(20) C(56) F(19) -12.2(13)
F(18) F(20) C(56) F(21) 173.4(16)
F(18) F(20) C(56) F(22) 132.5(8)
F(18) F(20) C(56) F(23) 123.2(7)
F(18) F(20) C(56) F(24) 103.7(9)
F(18) F(20) C(56) C(53) -111.7(7)
F(19) F(20) C(56) F(16) 40.6(15)
F(19) F(20) C(56) F(17) 19.8(14)
F(19) F(20) C(56) F(18) 12.2(13)
F(19) F(20) C(56) F(21) -174(2)
F(19) F(20) C(56) F(22) 144.8(13)
F(19) F(20) C(56) F(23) 135.4(13)
F(19) F(20) C(56) F(24) 116.0(14)
F(19) F(20) C(56) C(53) -99.5(12)
F(21) F(20) C(56) F(16) -145.1(14)
F(21) F(20) C(56) F(17) -165.9(14)
F(21) F(20) C(56) F(18) -173.4(16)
F(21) F(20) C(56) F(19) 174(2)
F(21) F(20) C(56) F(22) -40.9(15)
F(21) F(20) C(56) F(23) -50.2(15)
F(21) F(20) C(56) F(24) -69.7(16)
F(21) F(20) C(56) C(53) 74.9(15)
C(56) F(20) F(21) F(19) -51(16)
C(56) F(20) F(21) F(22) 32.2(10)
F(19) F(21) F(22) F(23) -16(4)
F(19) F(21) F(22) F(24) -7.6(17)
F(19) F(21) F(22) C(56) -33.2(8)
F(19) F(21) C(56) F(16) 53.2(13)
F(19) F(21) C(56) F(17) 21.1(10)
F(19) F(21) C(56) F(18) 9.8(9)
F(19) F(21) C(56) F(20) 3.3(13)
F(19) F(21) C(56) F(22) 138.8(9)
F(19) F(21) C(56) F(23) 135.8(8)
F(19) F(21) C(56) F(24) 123.3(9)
F(19) F(21) C(56) C(53) -110.2(7)
F(20) F(21) F(22) F(23) -19(4)
F(20) F(21) F(22) F(24) -11(2)
F(20) F(21) F(22) C(56) -36.7(14)
F(20) F(21) C(56) F(16) 50(2)
F(20) F(21) C(56) F(17) 17.8(18)
F(20) F(21) C(56) F(18) 6.5(16)
F(20) F(21) C(56) F(19) -3.3(13)
F(20) F(21) C(56) F(22) 135.5(16)
F(20) F(21) C(56) F(23) 132.5(15)
F(20) F(21) C(56) F(24) 119.9(15)
F(20) F(21) C(56) C(53) -113.5(14)
F(22) F(21) C(56) F(16) -85.6(12)
F(22) F(21) C(56) F(17) -117.7(9)
F(22) F(21) C(56) F(18) -129.0(8)
F(22) F(21) C(56) F(19) -138.8(9)
F(22) F(21) C(56) F(20) -135.5(16)
F(22) F(21) C(56) F(23) -3.0(6)
F(22) F(21) C(56) F(24) -15.6(8)
F(22) F(21) C(56) C(53) 111.0(6)
C(56) F(21) F(22) F(23) 17(3)
C(56) F(21) F(22) F(24) 25.6(13)
F(21) F(22) F(23) F(24) 15(5)
F(21) F(22) F(23) C(56) -15(3)
F(21) F(22) F(24) F(16) -3(2)
F(21) F(22) F(24) F(23) -171(3)
F(21) F(22) F(24) C(56) -24.3(12)
F(21) F(22) C(56) F(16) 140.1(7)
F(21) F(22) C(56) F(17) 125.2(8)
F(21) F(22) C(56) F(18) 85.6(11)
F(21) F(22) C(56) F(19) 32.6(7)
F(21) F(22) C(56) F(20) 16.5(6)
F(21) F(22) C(56) F(23) 171.8(17)
F(21) F(22) C(56) F(24) 157.9(11)
F(21) F(22) C(56) C(53) -98.3(6)
F(23) F(22) F(24) F(16) 168(3)
F(23) F(22) F(24) C(56) 147(3)
F(24) F(22) F(23) C(56) -31(2)
F(23) F(22) C(56) F(16) -31.7(17)
F(23) F(22) C(56) F(17) -46.7(18)
F(23) F(22) C(56) F(18) -86.2(19)
F(23) F(22) C(56) F(19) -139.3(15)
F(23) F(22) C(56) F(20) -155.3(16)
F(23) F(22) C(56) F(21) -171.8(17)
F(23) F(22) C(56) F(24) -13.9(14)
F(23) F(22) C(56) C(53) 89.9(16)
C(56) F(22) F(23) F(24) 31(2)
F(24) F(22) C(56) F(16) -17.8(11)
F(24) F(22) C(56) F(17) -32.8(13)
F(24) F(22) C(56) F(18) -72.3(14)
F(24) F(22) C(56) F(19) -125.4(10)
F(24) F(22) C(56) F(20) -141.4(10)
F(24) F(22) C(56) F(21) -157.9(11)
F(24) F(22) C(56) F(23) 13.9(14)
F(24) F(22) C(56) C(53) 103.8(9)
C(56) F(22) F(24) F(16) 21.5(12)
C(56) F(22) F(24) F(23) -147(3)
F(22) F(23) F(24) F(16) -21(6)
F(22) F(23) F(24) C(56) -31(3)
F(22) F(23) C(56) F(16) 149.2(16)
F(22) F(23) C(56) F(17) 140.8(16)
F(22) F(23) C(56) F(18) 110.6(17)
F(22) F(23) C(56) F(19) 48.4(18)
F(22) F(23) C(56) F(20) 25.7(17)
F(22) F(23) C(56) F(21) 7.6(16)
F(22) F(23) C(56) F(24) 154(2)
F(22) F(23) C(56) C(53) -100.0(16)
F(24) F(23) C(56) F(16) -4.8(17)
F(24) F(23) C(56) F(17) -13.2(18)
F(24) F(23) C(56) F(18) -43(2)
F(24) F(23) C(56) F(19) -105.6(18)
F(24) F(23) C(56) F(20) -128.3(17)
F(24) F(23) C(56) F(21) -146.4(17)
F(24) F(23) C(56) F(22) -154(2)
F(24) F(23) C(56) C(53) 106.0(17)
C(56) F(23) F(24) F(16) 10(3)
C(56) F(23) F(24) F(22) 31(3)
F(16) F(24) C(56) F(17) -7.2(6)
F(16) F(24) C(56) F(18) -30.9(9)
F(16) F(24) C(56) F(19) -84.5(10)
F(16) F(24) C(56) F(20) -115.3(9)
F(16) F(24) C(56) F(21) -138.9(8)
F(16) F(24) C(56) F(22) -160.6(12)
F(16) F(24) C(56) F(23) -174.6(19)
F(16) F(24) C(56) C(53) 101.2(7)
F(22) F(24) C(56) F(16) 160.6(12)
F(22) F(24) C(56) F(17) 153.4(10)
F(22) F(24) C(56) F(18) 129.7(11)
F(22) F(24) C(56) F(19) 76.1(13)
F(22) F(24) C(56) F(20) 45.3(12)
F(22) F(24) C(56) F(21) 21.7(11)
F(22) F(24) C(56) F(23) -14.0(14)
F(22) F(24) C(56) C(53) -98.2(10)
F(23) F(24) C(56) F(16) 174.6(19)
F(23) F(24) C(56) F(17) 167.5(17)
F(23) F(24) C(56) F(18) 143.7(17)
F(23) F(24) C(56) F(19) 90.1(18)
F(23) F(24) C(56) F(20) 59.3(19)
F(23) F(24) C(56) F(21) 35.7(18)
F(23) F(24) C(56) F(22) 14.0(14)
F(23) F(24) C(56) C(53) -84.1(17)
F(29) F(28) F(30) F(31) -118(7)
F(29) F(28) F(30) C(64) -135(7)
F(30) F(28) F(29) F(31) 44(5)
F(30) F(28) F(29) C(64) 41(6)
F(29) F(28) F(36) F(34) 22(2)
F(29) F(28) F(36) F(35) 47(4)
F(29) F(28) F(36) C(64) 41.7(13)
F(36) F(28) F(29) F(30) -78(7)
F(36) F(28) F(29) F(31) -34(2)
F(36) F(28) F(29) C(64) -37.0(10)
F(29) F(28) C(64) F(30) 7.3(12)
F(29) F(28) C(64) F(31) -2.1(15)
F(29) F(28) C(64) F(32) -26.1(17)
F(29) F(28) C(64) F(33) -57.0(18)
F(29) F(28) C(64) F(34) -119.9(14)
F(29) F(28) C(64) F(35) -135.6(14)
F(29) F(28) C(64) F(36) -134.5(15)
F(29) F(28) C(64) C(61) 114.6(13)
C(64) F(28) F(29) F(30) -41(6)
C(64) F(28) F(29) F(31) 3(2)
F(30) F(28) F(36) F(34) 12.8(15)
F(30) F(28) F(36) F(35) 38(4)
F(30) F(28) F(36) C(64) 32.3(8)
F(36) F(28) F(30) F(29) 104(7)
F(36) F(28) F(30) F(31) -14(2)
F(36) F(28) F(30) C(64) -31.1(7)
F(30) F(28) C(64) F(29) -7.3(12)
F(30) F(28) C(64) F(31) -9.4(9)
F(30) F(28) C(64) F(32) -33.4(11)
F(30) F(28) C(64) F(33) -64.3(13)
F(30) F(28) C(64) F(34) -127.2(9)
F(30) F(28) C(64) F(35) -142.9(8)
F(30) F(28) C(64) F(36) -141.8(9)
F(30) F(28) C(64) C(61) 107.3(7)
C(64) F(28) F(30) F(29) 135(7)
C(64) F(28) F(30) F(31) 17.0(16)
F(36) F(28) C(64) F(29) 134.5(15)
F(36) F(28) C(64) F(30) 141.8(9)
F(36) F(28) C(64) F(31) 132.4(9)
F(36) F(28) C(64) F(32) 108.4(10)
F(36) F(28) C(64) F(33) 77.5(12)
F(36) F(28) C(64) F(34) 14.6(8)
F(36) F(28) C(64) F(35) -1.1(7)
F(36) F(28) C(64) C(61) -110.9(7)
C(64) F(28) F(36) F(34) -19.6(10)
C(64) F(28) F(36) F(35) 6(3)
F(28) F(29) F(30) F(31) 71(7)
F(28) F(29) F(30) C(64) 43(6)
F(28) F(29) F(31) F(30) -149(4)
F(28) F(29) F(31) F(32) 30(3)
F(28) F(29) F(31) F(33) 30(3)
F(28) F(29) F(31) C(64) -4(2)
F(28) F(29) C(64) F(30) -168(2)
F(28) F(29) C(64) F(31) 177.9(15)
F(28) F(29) C(64) F(32) 159.4(13)
F(28) F(29) C(64) F(33) 138.7(14)
F(28) F(29) C(64) F(34) 68.7(15)
F(28) F(29) C(64) F(35) 46.0(14)
F(28) F(29) C(64) F(36) 41.3(14)
F(28) F(29) C(64) C(61) -74.6(14)
F(30) F(29) F(31) F(32) 179(2)
F(30) F(29) F(31) F(33) 179(2)
F(30) F(29) F(31) C(64) 145(2)
F(31) F(29) F(30) F(28) -71(7)
F(31) F(29) F(30) C(64) -28(2)
F(30) F(29) C(64) F(28) 168(2)
F(30) F(29) C(64) F(31) -14.5(12)
F(30) F(29) C(64) F(32) -33.0(13)
F(30) F(29) C(64) F(33) -53.7(14)
F(30) F(29) C(64) F(34) -123.7(13)
F(30) F(29) C(64) F(35) -146.4(12)
F(30) F(29) C(64) F(36) -151.0(13)
F(30) F(29) C(64) C(61) 93.0(12)
C(64) F(29) F(30) F(28) -43(6)
C(64) F(29) F(30) F(31) 28(2)
F(31) F(29) C(64) F(28) -177.9(15)
F(31) F(29) C(64) F(30) 14.5(12)
F(31) F(29) C(64) F(32) -18.5(7)
F(31) F(29) C(64) F(33) -39.2(9)
F(31) F(29) C(64) F(34) -109.2(9)
F(31) F(29) C(64) F(35) -131.9(8)
F(31) F(29) C(64) F(36) -136.6(8)
F(31) F(29) C(64) C(61) 107.5(8)
C(64) F(29) F(31) F(30) -145(2)
C(64) F(29) F(31) F(32) 33.6(13)
C(64) F(29) F(31) F(33) 33.5(7)
F(28) F(30) F(31) F(29) 12.5(17)
F(28) F(30) F(31) F(32) 11(3)
F(28) F(30) F(31) F(33) 11(2)
F(28) F(30) F(31) C(64) -17.4(16)
F(28) F(30) C(64) F(29) 6.4(10)
F(28) F(30) C(64) F(31) 167.7(12)
F(28) F(30) C(64) F(32) 155.2(8)
F(28) F(30) C(64) F(33) 141.9(8)
F(28) F(30) C(64) F(34) 79.1(11)
F(28) F(30) C(64) F(35) 47.9(10)
F(28) F(30) C(64) F(36) 37.0(9)
F(28) F(30) C(64) C(61) -93.9(7)
F(29) F(30) F(31) F(32) -1(3)
F(29) F(30) F(31) F(33) -1(2)
F(29) F(30) F(31) C(64) -30(2)
F(29) F(30) C(64) F(28) -6.4(10)
F(29) F(30) C(64) F(31) 161.3(16)
F(29) F(30) C(64) F(32) 148.8(12)
F(29) F(30) C(64) F(33) 135.4(12)
F(29) F(30) C(64) F(34) 72.7(15)
F(29) F(30) C(64) F(35) 41.5(15)
F(29) F(30) C(64) F(36) 30.6(14)
F(29) F(30) C(64) C(61) -100.3(12)
F(31) F(30) C(64) F(28) -167.7(12)
F(31) F(30) C(64) F(29) -161.3(16)
F(31) F(30) C(64) F(32) -12.5(9)
F(31) F(30) C(64) F(33) -25.9(10)
F(31) F(30) C(64) F(34) -88.6(12)
F(31) F(30) C(64) F(35) -119.8(10)
F(31) F(30) C(64) F(36) -130.7(10)
F(31) F(30) C(64) C(61) 98.4(9)
C(64) F(30) F(31) F(29) 30(2)
C(64) F(30) F(31) F(32) 29(2)
C(64) F(30) F(31) F(33) 28.6(10)
F(29) F(31) F(32) F(33) -0(2)
F(29) F(31) F(32) F(34) -3.2(15)
F(29) F(31) F(32) C(64) -26.4(9)
F(29) F(31) F(33) F(32) 180(2)
F(29) F(31) F(33) F(34) -4.3(12)
F(29) F(31) F(33) C(64) -29.6(6)
F(29) F(31) C(64) F(28) 0.9(6)
F(29) F(31) C(64) F(30) -8.8(7)
F(29) F(31) C(64) F(32) 150.6(11)
F(29) F(31) C(64) F(33) 141.9(8)
F(29) F(31) C(64) F(34) 113.2(8)
F(29) F(31) C(64) F(35) 95.3(11)
F(29) F(31) C(64) F(36) 68.6(11)
F(29) F(31) C(64) C(61) -112.8(6)
F(30) F(31) F(32) F(33) 0(3)
F(30) F(31) F(32) F(34) -3(2)
F(30) F(31) F(32) C(64) -26.0(18)
F(30) F(31) F(33) F(32) -180(2)
F(30) F(31) F(33) F(34) -4.0(17)
F(30) F(31) F(33) C(64) -29.3(11)
F(30) F(31) C(64) F(28) 9.7(9)
F(30) F(31) C(64) F(29) 8.8(7)
F(30) F(31) C(64) F(32) 159.4(15)
F(30) F(31) C(64) F(33) 150.8(11)
F(30) F(31) C(64) F(34) 122.0(10)
F(30) F(31) C(64) F(35) 104.1(12)
F(30) F(31) C(64) F(36) 77.4(13)
F(30) F(31) C(64) C(61) -104.0(8)
F(32) F(31) F(33) F(34) 176(3)
F(32) F(31) F(33) C(64) 151(2)
F(33) F(31) F(32) F(34) -3(2)
F(33) F(31) F(32) C(64) -26(2)
F(32) F(31) C(64) F(28) -149.7(10)
F(32) F(31) C(64) F(29) -150.6(11)
F(32) F(31) C(64) F(30) -159.4(15)
F(32) F(31) C(64) F(33) -8.7(9)
F(32) F(31) C(64) F(34) -37.4(13)
F(32) F(31) C(64) F(35) -55.3(15)
F(32) F(31) C(64) F(36) -82.0(14)
F(32) F(31) C(64) C(61) 96.6(10)
C(64) F(31) F(32) F(33) 26(2)
C(64) F(31) F(32) F(34) 23.2(7)
F(33) F(31) C(64) F(28) -141.1(8)
F(33) F(31) C(64) F(29) -141.9(8)
F(33) F(31) C(64) F(30) -150.8(11)
F(33) F(31) C(64) F(32) 8.7(9)
F(33) F(31) C(64) F(34) -28.8(9)
F(33) F(31) C(64) F(35) -46.7(12)
F(33) F(31) C(64) F(36) -73.3(12)
F(33) F(31) C(64) C(61) 105.3(7)
C(64) F(31) F(33) F(32) -151(2)
C(64) F(31) F(33) F(34) 25.3(8)
F(31) F(32) F(33) F(34) -6(4)
F(31) F(32) F(33) C(64) -25(2)
F(31) F(32) F(34) F(33) 176(3)
F(31) F(32) F(34) F(35) -8(3)
F(31) F(32) F(34) F(36) 5.6(19)
F(31) F(32) F(34) C(64) -31.9(11)
F(31) F(32) C(64) F(28) 41.0(14)
F(31) F(32) C(64) F(29) 30.1(12)
F(31) F(32) C(64) F(30) 15.5(11)
F(31) F(32) C(64) F(33) 161(2)
F(31) F(32) C(64) F(34) 145.7(12)
F(31) F(32) C(64) F(35) 141.4(11)
F(31) F(32) C(64) F(36) 124.2(13)
F(31) F(32) C(64) C(61) -98.8(11)
F(33) F(32) F(34) F(35) 176(4)
F(33) F(32) F(34) F(36) -170(2)
F(33) F(32) F(34) C(64) 152(2)
F(34) F(32) F(33) F(31) 6(4)
F(34) F(32) F(33) C(64) -19.5(18)
F(33) F(32) C(64) F(28) -119.6(16)
F(33) F(32) C(64) F(29) -130.5(15)
F(33) F(32) C(64) F(30) -145.1(15)
F(33) F(32) C(64) F(31) -161(2)
F(33) F(32) C(64) F(34) -14.9(15)
F(33) F(32) C(64) F(35) -19.2(15)
F(33) F(32) C(64) F(36) -36.4(17)
F(33) F(32) C(64) C(61) 100.6(14)
C(64) F(32) F(33) F(31) 25(2)
C(64) F(32) F(33) F(34) 19.5(18)
F(34) F(32) C(64) F(28) -104.8(10)
F(34) F(32) C(64) F(29) -115.6(8)
F(34) F(32) C(64) F(30) -130.3(8)
F(34) F(32) C(64) F(31) -145.7(12)
F(34) F(32) C(64) F(33) 14.9(15)
F(34) F(32) C(64) F(35) -4.4(6)
F(34) F(32) C(64) F(36) -21.5(8)
F(34) F(32) C(64) C(61) 115.5(7)
C(64) F(32) F(34) F(33) -152(2)
C(64) F(32) F(34) F(35) 23(3)
C(64) F(32) F(34) F(36) 37.5(13)
F(31) F(33) F(34) F(32) -3(2)
F(31) F(33) F(34) F(35) -12(8)
F(31) F(33) F(34) F(36) 9(2)
F(31) F(33) F(34) C(64) -27.3(9)
F(31) F(33) C(64) F(28) 68.8(13)
F(31) F(33) C(64) F(29) 45.0(10)
F(31) F(33) C(64) F(30) 22.4(9)
F(31) F(33) C(64) F(32) -13.6(14)
F(31) F(33) C(64) F(34) 149.4(10)
F(31) F(33) C(64) F(35) 148.0(9)
F(31) F(33) C(64) F(36) 134.5(9)
F(31) F(33) C(64) C(61) -102.5(8)
F(32) F(33) F(34) F(35) -9(9)
F(32) F(33) F(34) F(36) 12(3)
F(32) F(33) F(34) C(64) -24(2)
F(32) F(33) C(64) F(28) 82.3(18)
F(32) F(33) C(64) F(29) 58.6(16)
F(32) F(33) C(64) F(30) 35.9(16)
F(32) F(33) C(64) F(31) 13.6(14)
F(32) F(33) C(64) F(34) 162.9(17)
F(32) F(33) C(64) F(35) 161.6(15)
F(32) F(33) C(64) F(36) 148.1(15)
F(32) F(33) C(64) C(61) -88.9(15)
F(34) F(33) C(64) F(28) -80.6(12)
F(34) F(33) C(64) F(29) -104.4(9)
F(34) F(33) C(64) F(30) -127.0(9)
F(34) F(33) C(64) F(31) -149.4(10)
F(34) F(33) C(64) F(32) -162.9(17)
F(34) F(33) C(64) F(35) -1.4(7)
F(34) F(33) C(64) F(36) -14.9(8)
F(34) F(33) C(64) C(61) 108.1(7)
C(64) F(33) F(34) F(32) 24(2)
C(64) F(33) F(34) F(35) 16(7)
C(64) F(33) F(34) F(36) 36.7(19)
F(32) F(34) F(35) F(36) 24(5)
F(32) F(34) F(35) C(64) -19(2)
F(32) F(34) F(36) F(28) -10.5(18)
F(32) F(34) F(36) F(35) -167(2)
F(32) F(34) F(36) C(64) -30.2(10)
F(32) F(34) C(64) F(28) 130.3(7)
F(32) F(34) C(64) F(29) 107.1(7)
F(32) F(34) C(64) F(30) 77.4(9)
F(32) F(34) C(64) F(31) 22.0(8)
F(32) F(34) C(64) F(33) -6.7(7)
F(32) F(34) C(64) F(35) 170.0(15)
F(32) F(34) C(64) F(36) 150.8(11)
F(32) F(34) C(64) C(61) -109.7(7)
F(33) F(34) F(35) F(36) 29(9)
F(33) F(34) F(35) C(64) -15(7)
F(33) F(34) F(36) F(28) -14(2)
F(33) F(34) F(36) F(35) -171(3)
F(33) F(34) F(36) C(64) -33.8(17)
F(33) F(34) C(64) F(28) 136.9(8)
F(33) F(34) C(64) F(29) 113.7(8)
F(33) F(34) C(64) F(30) 84.1(10)
F(33) F(34) C(64) F(31) 28.7(10)
F(33) F(34) C(64) F(32) 6.7(7)
F(33) F(34) C(64) F(35) 176.7(17)
F(33) F(34) C(64) F(36) 157.5(12)
F(33) F(34) C(64) C(61) -103.1(8)
F(35) F(34) F(36) F(28) 157(2)
F(35) F(34) F(36) C(64) 137(2)
F(36) F(34) F(35) C(64) -43(2)
F(35) F(34) C(64) F(28) -39.8(16)
F(35) F(34) C(64) F(29) -63.0(16)
F(35) F(34) C(64) F(30) -92.6(16)
F(35) F(34) C(64) F(31) -148.0(14)
F(35) F(34) C(64) F(32) -170.0(15)
F(35) F(34) C(64) F(33) -176.7(17)
F(35) F(34) C(64) F(36) -19.2(13)
F(35) F(34) C(64) C(61) 80.2(15)
C(64) F(34) F(35) F(36) 43(2)
F(36) F(34) C(64) F(28) -20.5(11)
F(36) F(34) C(64) F(29) -43.7(12)
F(36) F(34) C(64) F(30) -73.4(14)
F(36) F(34) C(64) F(31) -128.8(12)
F(36) F(34) C(64) F(32) -150.8(11)
F(36) F(34) C(64) F(33) -157.5(12)
F(36) F(34) C(64) F(35) 19.2(13)
F(36) F(34) C(64) C(61) 99.5(10)
C(64) F(34) F(36) F(28) 19.7(10)
C(64) F(34) F(36) F(35) -137(2)
F(34) F(35) F(36) F(28) -40(4)
F(34) F(35) F(36) C(64) -35(2)
F(34) F(35) C(64) F(28) 142.0(15)
F(34) F(35) C(64) F(29) 125.0(15)
F(34) F(35) C(64) F(30) 106.6(16)
F(34) F(35) C(64) F(31) 42.1(19)
F(34) F(35) C(64) F(32) 10.3(15)
F(34) F(35) C(64) F(33) 2.9(15)
F(34) F(35) C(64) F(36) 139(2)
F(34) F(35) C(64) C(61) -110.3(15)
F(36) F(35) C(64) F(28) 3.0(19)
F(36) F(35) C(64) F(29) -14(2)
F(36) F(35) C(64) F(30) -32(2)
F(36) F(35) C(64) F(31) -97(2)
F(36) F(35) C(64) F(32) -128.7(19)
F(36) F(35) C(64) F(33) -136(2)
F(36) F(35) C(64) F(34) -139(2)
F(36) F(35) C(64) C(61) 110.7(19)
C(64) F(35) F(36) F(28) -5(3)
C(64) F(35) F(36) F(34) 35(2)
F(28) F(36) C(64) F(29) -16.9(6)
F(28) F(36) C(64) F(30) -30.6(7)
F(28) F(36) C(64) F(31) -81.8(12)
F(28) F(36) C(64) F(32) -125.3(8)
F(28) F(36) C(64) F(33) -138.9(7)
F(28) F(36) C(64) F(34) -158.6(12)
F(28) F(36) C(64) F(35) 177(2)
F(28) F(36) C(64) C(61) 99.6(7)
F(34) F(36) C(64) F(28) 158.6(12)
F(34) F(36) C(64) F(29) 141.7(11)
F(34) F(36) C(64) F(30) 128.0(11)
F(34) F(36) C(64) F(31) 76.8(15)
F(34) F(36) C(64) F(32) 33.3(12)
F(34) F(36) C(64) F(33) 19.7(11)
F(34) F(36) C(64) F(35) -24.7(17)
F(34) F(36) C(64) C(61) -101.8(10)
F(35) F(36) C(64) F(28) -177(2)
F(35) F(36) C(64) F(29) 166.3(19)
F(35) F(36) C(64) F(30) 152.6(18)
F(35) F(36) C(64) F(31) 101(2)
F(35) F(36) C(64) F(32) 58(2)
F(35) F(36) C(64) F(33) 44(2)
F(35) F(36) C(64) F(34) 24.7(17)
F(35) F(36) C(64) C(61) -77.2(19)
F(38) F(37) C(71) F(39) 25.5(14)
F(38) F(37) C(71) F(40) 46.6(15)
F(38) F(37) C(71) F(41) 137.1(13)
F(38) F(37) C(71) F(42) 153.3(13)
F(38) F(37) C(71) C(67) -94.9(13)
F(37) F(38) C(71) F(39) -155.2(13)
F(37) F(38) C(71) F(40) -139.6(13)
F(37) F(38) C(71) F(41) -48.1(15)
F(37) F(38) C(71) F(42) -28.3(14)
F(37) F(38) C(71) C(67) 93.0(13)
F(40) F(39) C(71) F(37) 138.5(7)
F(40) F(39) C(71) F(38) 146.2(8)
F(40) F(39) C(71) F(41) 27.8(8)
F(40) F(39) C(71) F(42) 35.0(9)
F(40) F(39) C(71) C(67) -99.5(7)
C(71) F(39) F(40) F(41) -23.2(6)
F(39) F(40) F(41) F(42) 24(2)
F(39) F(40) F(41) C(71) 31.9(9)
F(39) F(40) C(71) F(37) -49.9(9)
F(39) F(40) C(71) F(38) -36.1(8)
F(39) F(40) C(71) F(41) -153.2(8)
F(39) F(40) C(71) F(42) -151.6(7)
F(39) F(40) C(71) C(67) 91.7(7)
F(41) F(40) C(71) F(37) 103.3(6)
F(41) F(40) C(71) F(38) 117.1(6)
F(41) F(40) C(71) F(39) 153.2(8)
F(41) F(40) C(71) F(42) 1.7(4)
F(41) F(40) C(71) C(67) -115.0(5)
C(71) F(40) F(41) F(42) -8(2)
F(40) F(41) F(42) C(71) 6.2(15)
F(40) F(41) C(71) F(37) -121.8(5)
F(40) F(41) C(71) F(38) -108.0(6)
F(40) F(41) C(71) F(39) -12.4(3)
F(40) F(41) C(71) F(42) -175.4(11)
F(40) F(41) C(71) C(67) 111.9(5)
F(42) F(41) C(71) F(37) 53.6(12)
F(42) F(41) C(71) F(38) 67.4(12)
F(42) F(41) C(71) F(39) 162.9(11)
F(42) F(41) C(71) F(40) 175.4(11)
F(42) F(41) C(71) C(67) -72.8(12)
F(41) F(42) C(71) F(37) -129.0(11)
F(41) F(42) C(71) F(38) -120.6(12)
F(41) F(42) C(71) F(39) -20.3(13)
F(41) F(42) C(71) F(40) -4.7(12)
F(41) F(42) C(71) C(67) 115.1(11)
F(44) F(43) F(45) F(46) 163(2)
F(44) F(43) F(45) C(72) 134(2)
F(45) F(43) F(44) C(72) -43.3(18)
F(44) F(43) F(51) F(49) -35(6)
F(44) F(43) F(51) F(50) -27(8)
F(44) F(43) F(51) C(72) -10(6)
F(51) F(43) F(44) F(45) 52(6)
F(51) F(43) F(44) C(72) 9(5)
F(44) F(43) C(72) F(45) -30.5(15)
F(44) F(43) C(72) F(46) -53.0(17)
F(44) F(43) C(72) F(47) -70.9(18)
F(44) F(43) C(72) F(48) -101.8(17)
F(44) F(43) C(72) F(49) -166.1(16)
F(44) F(43) C(72) F(50) -179.8(14)
F(44) F(43) C(72) F(51) 177(2)
F(44) F(43) C(72) C(69) 70.3(18)
C(72) F(43) F(44) F(45) 43.3(18)
F(45) F(43) F(51) F(49) 6(2)
F(45) F(43) F(51) F(50) 14(4)
F(45) F(43) F(51) C(72) 30.8(14)
F(51) F(43) F(45) F(44) -163(2)
F(51) F(43) F(45) F(46) 0.4(19)
F(51) F(43) F(45) C(72) -28.9(13)
F(45) F(43) C(72) F(44) 30.5(15)
F(45) F(43) C(72) F(46) -22.5(11)
F(45) F(43) C(72) F(47) -40.4(13)
F(45) F(43) C(72) F(48) -71.3(14)
F(45) F(43) C(72) F(49) -135.6(11)
F(45) F(43) C(72) F(50) -149.3(11)
F(45) F(43) C(72) F(51) -152.7(13)
F(45) F(43) C(72) C(69) 100.8(11)
C(72) F(43) F(45) F(44) -134(2)
C(72) F(43) F(45) F(46) 29.3(13)
F(51) F(43) C(72) F(44) -177(2)
F(51) F(43) C(72) F(45) 152.7(13)
F(51) F(43) C(72) F(46) 130.2(8)
F(51) F(43) C(72) F(47) 112.3(9)
F(51) F(43) C(72) F(48) 81.4(11)
F(51) F(43) C(72) F(49) 17.1(9)
F(51) F(43) C(72) F(50) 3.4(7)
F(51) F(43) C(72) C(69) -106.5(7)
C(72) F(43) F(51) F(49) -25.1(12)
C(72) F(43) F(51) F(50) -17(3)
F(43) F(44) F(45) F(46) -59(7)
F(43) F(44) F(45) C(72) -43.9(18)
F(43) F(44) C(72) F(45) 123(2)
F(43) F(44) C(72) F(46) 127.0(17)
F(43) F(44) C(72) F(47) 119.3(17)
F(43) F(44) C(72) F(48) 100.1(18)
F(43) F(44) C(72) F(49) 17(2)
F(43) F(44) C(72) F(50) 0.2(14)
F(43) F(44) C(72) F(51) -2.8(17)
F(43) F(44) C(72) C(69) -118.3(17)
F(45) F(44) C(72) F(43) -123(2)
F(45) F(44) C(72) F(46) 4.1(16)
F(45) F(44) C(72) F(47) -3.6(17)
F(45) F(44) C(72) F(48) -22.9(19)
F(45) F(44) C(72) F(49) -105.9(18)
F(45) F(44) C(72) F(50) -122.7(16)
F(45) F(44) C(72) F(51) -125.7(17)
F(45) F(44) C(72) C(69) 118.8(16)
C(72) F(44) F(45) F(43) 43.9(18)
C(72) F(44) F(45) F(46) -16(6)
F(43) F(45) F(46) F(47) -6(2)
F(43) F(45) F(46) F(48) -4(2)
F(43) F(45) F(46) C(72) -31.0(15)
F(43) F(45) C(72) F(44) -31.0(15)
F(43) F(45) C(72) F(46) 153.8(13)
F(43) F(45) C(72) F(47) 145.6(11)
F(43) F(45) C(72) F(48) 131.1(11)
F(43) F(45) C(72) F(49) 62.3(15)
F(43) F(45) C(72) F(50) 35.0(13)
F(43) F(45) C(72) F(51) 23.3(11)
F(43) F(45) C(72) C(69) -100.6(10)
F(44) F(45) F(46) F(47) 42(7)
F(44) F(45) F(46) F(48) 44(7)
F(44) F(45) F(46) C(72) 17(6)
F(44) F(45) C(72) F(43) 31.0(15)
F(44) F(45) C(72) F(46) -175.3(19)
F(44) F(45) C(72) F(47) 176.6(16)
F(44) F(45) C(72) F(48) 162.1(15)
F(44) F(45) C(72) F(49) 93.2(18)
F(44) F(45) C(72) F(50) 66.0(18)
F(44) F(45) C(72) F(51) 54.3(17)
F(44) F(45) C(72) C(69) -69.7(17)
F(46) F(45) C(72) F(43) -153.8(13)
F(46) F(45) C(72) F(44) 175.3(19)
F(46) F(45) C(72) F(47) -8.2(6)
F(46) F(45) C(72) F(48) -22.6(8)
F(46) F(45) C(72) F(49) -91.5(11)
F(46) F(45) C(72) F(50) -118.8(8)
F(46) F(45) C(72) F(51) -130.5(8)
F(46) F(45) C(72) C(69) 105.6(7)
C(72) F(45) F(46) F(47) 24.9(19)
C(72) F(45) F(46) F(48) 26.8(9)
F(45) F(46) F(47) F(48) 6(4)
F(45) F(46) F(47) C(72) -21.2(16)
F(45) F(46) F(48) F(47) -175(3)
F(45) F(46) F(48) F(49) 2.3(14)
F(45) F(46) F(48) C(72) -24.9(9)
F(45) F(46) C(72) F(43) 17.2(8)
F(45) F(46) C(72) F(44) -1.9(7)
F(45) F(46) C(72) F(47) 162.3(13)
F(45) F(46) C(72) F(48) 153.7(9)
F(45) F(46) C(72) F(49) 125.2(9)
F(45) F(46) C(72) F(50) 103.5(10)
F(45) F(46) C(72) F(51) 73.2(11)
F(45) F(46) C(72) C(69) -106.4(8)
F(47) F(46) F(48) F(49) 178(3)
F(47) F(46) F(48) C(72) 150(3)
F(48) F(46) F(47) C(72) -27(3)
F(47) F(46) C(72) F(43) -145.0(11)
F(47) F(46) C(72) F(44) -164.2(11)
F(47) F(46) C(72) F(45) -162.3(13)
F(47) F(46) C(72) F(48) -8.5(9)
F(47) F(46) C(72) F(49) -37.1(13)
F(47) F(46) C(72) F(50) -58.8(13)
F(47) F(46) C(72) F(51) -89.1(13)
F(47) F(46) C(72) C(69) 91.4(11)
C(72) F(46) F(47) F(48) 27(3)
F(48) F(46) C(72) F(43) -136.5(8)
F(48) F(46) C(72) F(44) -155.6(7)
F(48) F(46) C(72) F(45) -153.7(9)
F(48) F(46) C(72) F(47) 8.5(9)
F(48) F(46) C(72) F(49) -28.6(9)
F(48) F(46) C(72) F(50) -50.2(9)
F(48) F(46) C(72) F(51) -80.6(10)
F(48) F(46) C(72) C(69) 99.9(7)
C(72) F(46) F(48) F(47) -150(3)
C(72) F(46) F(48) F(49) 27.2(8)
F(46) F(47) F(48) F(49) -3(4)
F(46) F(47) F(48) C(72) -26(2)
F(46) F(47) C(72) F(43) 40.8(13)
F(46) F(47) C(72) F(44) 16.7(12)
F(46) F(47) C(72) F(45) 15.2(11)
F(46) F(47) C(72) F(48) 164.8(17)
F(46) F(47) C(72) F(49) 145.5(12)
F(46) F(47) C(72) F(50) 133.6(11)
F(46) F(47) C(72) F(51) 110.7(13)
F(46) F(47) C(72) C(69) -101.5(11)
F(48) F(47) C(72) F(43) -124.0(12)
F(48) F(47) C(72) F(44) -148.1(11)
F(48) F(47) C(72) F(45) -149.6(12)
F(48) F(47) C(72) F(46) -164.8(17)
F(48) F(47) C(72) F(49) -19.3(12)
F(48) F(47) C(72) F(50) -31.3(12)
F(48) F(47) C(72) F(51) -54.2(13)
F(48) F(47) C(72) C(69) 93.7(11)
C(72) F(47) F(48) F(46) 26(2)
C(72) F(47) F(48) F(49) 23.5(13)
F(46) F(48) F(49) F(50) 2(3)
F(46) F(48) F(49) F(51) 2.8(16)
F(46) F(48) F(49) C(72) -28.2(8)
F(46) F(48) C(72) F(43) 65.8(11)
F(46) F(48) C(72) F(44) 33.4(10)
F(46) F(48) C(72) F(45) 23.8(8)
F(46) F(48) C(72) F(47) -8.6(9)
F(46) F(48) C(72) F(49) 149.3(9)
F(46) F(48) C(72) F(50) 142.2(7)
F(46) F(48) C(72) F(51) 126.6(8)
F(46) F(48) C(72) C(69) -106.6(7)
F(47) F(48) F(49) F(50) 3(3)
F(47) F(48) F(49) F(51) 4(2)
F(47) F(48) F(49) C(72) -27.3(16)
F(47) F(48) C(72) F(43) 74.4(14)
F(47) F(48) C(72) F(44) 41.9(14)
F(47) F(48) C(72) F(45) 32.4(12)
F(47) F(48) C(72) F(46) 8.6(9)
F(47) F(48) C(72) F(49) 157.9(13)
F(47) F(48) C(72) F(50) 150.8(11)
F(47) F(48) C(72) F(51) 135.1(11)
F(47) F(48) C(72) C(69) -98.0(11)
F(49) F(48) C(72) F(43) -83.6(12)
F(49) F(48) C(72) F(44) -116.0(10)
F(49) F(48) C(72) F(45) -125.5(9)
F(49) F(48) C(72) F(46) -149.3(9)
F(49) F(48) C(72) F(47) -157.9(13)
F(49) F(48) C(72) F(50) -7.2(7)
F(49) F(48) C(72) F(51) -22.8(8)
F(49) F(48) C(72) C(69) 104.1(7)
C(72) F(48) F(49) F(50) 30(2)
C(72) F(48) F(49) F(51) 31.0(10)
F(48) F(49) F(50) F(51) 2(4)
F(48) F(49) F(50) C(72) -26(2)
F(48) F(49) F(51) F(43) -6.8(19)
F(48) F(49) F(51) F(50) -179(2)
F(48) F(49) F(51) C(72) -30.2(10)
F(48) F(49) C(72) F(43) 130.0(8)
F(48) F(49) C(72) F(44) 122.9(9)
F(48) F(49) C(72) F(45) 92.6(11)
F(48) F(49) C(72) F(46) 26.4(8)
F(48) F(49) C(72) F(47) 10.0(6)
F(48) F(49) C(72) F(50) 163.2(17)
F(48) F(49) C(72) F(51) 149.7(11)
F(48) F(49) C(72) C(69) -103.9(7)
F(50) F(49) F(51) F(43) 172(2)
F(50) F(49) F(51) C(72) 148(2)
F(51) F(49) F(50) C(72) -28(2)
F(50) F(49) C(72) F(43) -33.2(16)
F(50) F(49) C(72) F(44) -40.3(18)
F(50) F(49) C(72) F(45) -70.5(18)
F(50) F(49) C(72) F(46) -136.7(14)
F(50) F(49) C(72) F(47) -153.1(14)
F(50) F(49) C(72) F(48) -163.2(17)
F(50) F(49) C(72) F(51) -13.4(12)
F(50) F(49) C(72) C(69) 92.9(14)
C(72) F(49) F(50) F(51) 28(2)
F(51) F(49) C(72) F(43) -19.8(10)
F(51) F(49) C(72) F(44) -26.8(12)
F(51) F(49) C(72) F(45) -57.1(13)
F(51) F(49) C(72) F(46) -123.3(9)
F(51) F(49) C(72) F(47) -139.7(9)
F(51) F(49) C(72) F(48) -149.7(11)
F(51) F(49) C(72) F(50) 13.4(12)
F(51) F(49) C(72) C(69) 106.3(8)
C(72) F(49) F(51) F(43) 23.4(11)
C(72) F(49) F(51) F(50) -148(2)
F(49) F(50) F(51) F(43) -14(5)
F(49) F(50) F(51) C(72) -29(2)
F(49) F(50) C(72) F(43) 147.6(16)
F(49) F(50) C(72) F(44) 147.5(15)
F(49) F(50) C(72) F(45) 125.0(16)
F(49) F(50) C(72) F(46) 53.9(17)
F(49) F(50) C(72) F(47) 28.8(15)
F(49) F(50) C(72) F(48) 14.8(15)
F(49) F(50) C(72) F(51) 155(2)
F(49) F(50) C(72) C(69) -97.3(14)
F(51) F(50) C(72) F(43) -7.2(15)
F(51) F(50) C(72) F(44) -7.3(15)
F(51) F(50) C(72) F(45) -29.8(17)
F(51) F(50) C(72) F(46) -100.9(16)
F(51) F(50) C(72) F(47) -126.0(14)
F(51) F(50) C(72) F(48) -140.0(15)
F(51) F(50) C(72) F(49) -155(2)
F(51) F(50) C(72) C(69) 107.9(14)
C(72) F(50) F(51) F(43) 15(3)
C(72) F(50) F(51) F(49) 29(2)
F(43) F(51) C(72) F(44) 1.3(8)
F(43) F(51) C(72) F(45) -17.9(9)
F(43) F(51) C(72) F(46) -73.8(11)
F(43) F(51) C(72) F(47) -107.4(9)
F(43) F(51) C(72) F(48) -130.2(9)
F(43) F(51) C(72) F(49) -157.4(12)
F(43) F(51) C(72) F(50) -171.6(17)
F(43) F(51) C(72) C(69) 105.8(8)
F(49) F(51) C(72) F(43) 157.4(12)
F(49) F(51) C(72) F(44) 158.7(9)
F(49) F(51) C(72) F(45) 139.6(10)
F(49) F(51) C(72) F(46) 83.6(12)
F(49) F(51) C(72) F(47) 50.1(11)
F(49) F(51) C(72) F(48) 27.2(10)
F(49) F(51) C(72) F(50) -14.2(13)
F(49) F(51) C(72) C(69) -96.8(9)
F(50) F(51) C(72) F(43) 171.6(17)
F(50) F(51) C(72) F(44) 173.0(15)
F(50) F(51) C(72) F(45) 153.8(15)
F(50) F(51) C(72) F(46) 97.9(16)
F(50) F(51) C(72) F(47) 64.3(16)
F(50) F(51) C(72) F(48) 41.4(15)
F(50) F(51) C(72) F(49) 14.2(13)
F(50) F(51) C(72) C(69) -82.6(14)
Ir(1) C(1) C(2) C(3) 62.2(2)
Ir(1) C(1) C(2) C(7) -124.4(4)
Ir(1) C(1) C(5) C(4) -63.2(3)
Ir(1) C(1) C(5) C(10) 119.4(4)
C(2) C(1) C(5) Ir(1) 60.5(2)
C(2) C(1) C(5) C(4) -2.7(4)
C(2) C(1) C(5) C(10) 179.9(3)
C(5) C(1) C(2) Ir(1) -59.6(2)
C(5) C(1) C(2) C(3) 2.5(4)
C(5) C(1) C(2) C(7) 176.0(4)
C(6) C(1) C(2) Ir(1) 122.9(4)
C(6) C(1) C(2) C(3) -174.9(4)
C(6) C(1) C(2) C(7) -1.5(7)
C(6) C(1) C(5) Ir(1) -122.1(4)
C(6) C(1) C(5) C(4) 174.7(4)
C(6) C(1) C(5) C(10) -2.7(7)
Ir(1) C(2) C(3) C(4) 61.3(2)
Ir(1) C(2) C(3) C(8) -123.6(4)
C(1) C(2) C(3) Ir(1) -62.7(2)
C(1) C(2) C(3) C(4) -1.5(4)
C(1) C(2) C(3) C(8) 173.6(4)
C(7) C(2) C(3) Ir(1) 123.7(4)
C(7) C(2) C(3) C(4) -175.0(4)
C(7) C(2) C(3) C(8) 0.1(5)
Ir(1) C(3) C(4) C(5) 60.8(2)
Ir(1) C(3) C(4) C(9) -125.2(4)
C(2) C(3) C(4) Ir(1) -61.0(2)
C(2) C(3) C(4) C(5) -0.2(4)
C(2) C(3) C(4) C(9) 173.8(4)
C(8) C(3) C(4) Ir(1) 124.3(4)
C(8) C(3) C(4) C(5) -174.9(4)
C(8) C(3) C(4) C(9) -0.9(7)
Ir(1) C(4) C(5) C(1) 63.7(3)
Ir(1) C(4) C(5) C(10) -118.9(4)
C(3) C(4) C(5) Ir(1) -61.8(2)
C(3) C(4) C(5) C(1) 1.8(4)
C(3) C(4) C(5) C(10) 179.2(4)
C(9) C(4) C(5) Ir(1) 123.9(4)
C(9) C(4) C(5) C(1) -172.4(4)
C(9) C(4) C(5) C(10) 5.0(7)
S(1) C(11) C(12) C(13) 175.3(3)
S(1) C(11) C(12) C(17) -1.9(5)
S(1) C(11) C(16) C(15) -176.7(3)
S(1) C(11) C(16) C(26) -0.9(5)
C(12) C(11) C(16) C(15) -6.7(5)
C(12) C(11) C(16) C(26) 169.2(3)
C(16) C(11) C(12) C(13) 5.6(5)
C(16) C(11) C(12) C(17) -171.6(3)
C(11) C(12) C(13) C(14) -0.9(6)
C(11) C(12) C(17) C(18) -119.0(4)
C(11) C(12) C(17) C(22) 65.6(5)
C(13) C(12) C(17) C(18) 63.9(5)
C(13) C(12) C(17) C(22) -111.6(4)
C(17) C(12) C(13) C(14) 176.4(4)
C(12) C(13) C(14) C(15) -2.7(6)
C(13) C(14) C(15) C(16) 1.6(6)
C(14) C(15) C(16) C(11) 3.0(6)
C(14) C(15) C(16) C(26) -172.9(4)
C(11) C(16) C(26) C(27) 112.7(4)
C(11) C(16) C(26) C(31) -69.0(5)
C(15) C(16) C(26) C(27) -71.5(5)
C(15) C(16) C(26) C(31) 106.8(4)
C(12) C(17) C(18) C(19) 179.7(3)
C(12) C(17) C(18) C(23) -3.7(6)
C(12) C(17) C(22) C(21) -179.4(3)
C(12) C(17) C(22) C(25) 4.0(5)
C(18) C(17) C(22) C(21) 5.1(5)
C(18) C(17) C(22) C(25) -171.5(3)
C(22) C(17) C(18) C(19) -4.9(6)
C(22) C(17) C(18) C(23) 171.7(4)
C(17) C(18) C(19) C(20) 1.5(6)
C(23) C(18) C(19) C(20) -175.3(4)
C(18) C(19) C(20) C(21) 1.7(6)
C(18) C(19) C(20) C(24) 178.0(4)
C(19) C(20) C(21) C(22) -1.4(6)
C(24) C(20) C(21) C(22) -177.8(4)
C(20) C(21) C(22) C(17) -1.9(6)
C(20) C(21) C(22) C(25) 174.8(4)
C(16) C(26) C(27) C(28) -176.4(4)
C(16) C(26) C(27) C(32) 7.6(6)
C(16) C(26) C(31) C(30) 177.7(4)
C(16) C(26) C(31) C(34) -4.0(6)
C(27) C(26) C(31) C(30) -4.0(6)
C(27) C(26) C(31) C(34) 174.3(4)
C(31) C(26) C(27) C(28) 5.3(6)
C(31) C(26) C(27) C(32) -170.7(4)
C(26) C(27) C(28) C(29) -2.9(7)
C(32) C(27) C(28) C(29) 173.2(4)
C(27) C(28) C(29) C(30) -0.9(8)
C(27) C(28) C(29) C(33) -178.8(5)
C(28) C(29) C(30) C(31) 2.3(8)
C(33) C(29) C(30) C(31) -179.7(5)
C(29) C(30) C(31) C(26) 0.2(5)
C(29) C(30) C(31) C(34) -178.1(4)
C(42) C(41) C(46) C(45) 2.1(5)
C(46) C(41) C(42) C(43) -1.3(5)
C(42) C(41) B(1) C(49) 98.5(4)
C(42) C(41) B(1) C(57) -141.8(3)
C(42) C(41) B(1) C(65) -23.8(5)
B(1) C(41) C(42) C(43) -172.2(3)
C(46) C(41) B(1) C(49) -71.8(4)
C(46) C(41) B(1) C(57) 47.8(4)
C(46) C(41) B(1) C(65) 165.8(3)
B(1) C(41) C(46) C(45) 173.3(3)
C(41) C(42) C(43) C(44) 0.8(6)
C(41) C(42) C(43) C(47) -179.1(4)
C(42) C(43) C(44) C(45) -0.8(6)
C(42) C(43) C(47) F(1) -65.5(6)
C(42) C(43) C(47) F(2) -44.0(9)
C(42) C(43) C(47) F(3) 4.8(10)
C(42) C(43) C(47) F(4) 35.9(9)
C(42) C(43) C(47) F(5) 75.3(8)
C(42) C(43) C(47) F(6) 107.3(6)
C(42) C(43) C(47) F(7) 173.8(7)
C(42) C(43) C(47) F(8) -159.4(6)
C(42) C(43) C(47) F(9) -149.3(8)
C(44) C(43) C(47) F(1) 114.6(5)
C(44) C(43) C(47) F(2) 136.1(7)
C(44) C(43) C(47) F(3) -175.1(7)
C(44) C(43) C(47) F(4) -144.0(7)
C(44) C(43) C(47) F(5) -104.6(7)
C(44) C(43) C(47) F(6) -72.6(6)
C(44) C(43) C(47) F(7) -6.1(9)
C(44) C(43) C(47) F(8) 20.7(8)
C(44) C(43) C(47) F(9) 30.8(10)
C(47) C(43) C(44) C(45) 179.0(4)
C(43) C(44) C(45) C(46) 1.6(6)
C(43) C(44) C(45) C(48) -179.0(4)
C(44) C(45) C(46) C(41) -2.4(6)
C(44) C(45) C(48) F(10) 123.5(4)
C(44) C(45) C(48) F(11) 5.0(5)
C(44) C(45) C(48) F(12) -118.6(4)
C(46) C(45) C(48) F(10) -57.1(5)
C(46) C(45) C(48) F(11) -175.6(3)
C(46) C(45) C(48) F(12) 60.8(5)
C(48) C(45) C(46) C(41) 178.2(3)
C(50) C(49) C(54) C(53) -0.3(5)
C(54) C(49) C(50) C(51) 0.6(5)
C(50) C(49) B(1) C(41) 96.5(4)
C(50) C(49) B(1) C(57) -24.3(5)
C(50) C(49) B(1) C(65) -142.1(3)
B(1) C(49) C(50) C(51) -173.2(3)
C(54) C(49) B(1) C(41) -76.8(4)
C(54) C(49) B(1) C(57) 162.4(3)
C(54) C(49) B(1) C(65) 44.6(5)
B(1) C(49) C(54) C(53) 173.4(3)
C(49) C(50) C(51) C(52) 0.3(5)
C(49) C(50) C(51) C(55) -177.7(3)
C(50) C(51) C(52) C(53) -1.2(5)
C(50) C(51) C(55) F(13) 77.3(4)
C(50) C(51) C(55) F(14) -42.1(5)
C(50) C(51) C(55) F(15) -164.0(3)
C(52) C(51) C(55) F(13) -100.7(4)
C(52) C(51) C(55) F(14) 139.9(3)
C(52) C(51) C(55) F(15) 18.1(5)
C(55) C(51) C(52) C(53) 176.7(3)
C(51) C(52) C(53) C(54) 1.4(5)
C(51) C(52) C(53) C(56) -177.3(3)
C(52) C(53) C(54) C(49) -0.7(6)
C(52) C(53) C(56) F(16) 90.7(7)
C(52) C(53) C(56) F(17) 116.7(6)
C(52) C(53) C(56) F(18) 149.9(7)
C(52) C(53) C(56) F(19) -154.1(6)
C(52) C(53) C(56) F(20) -124.3(6)
C(52) C(53) C(56) F(21) -100.3(6)
C(52) C(53) C(56) F(22) -26.8(8)
C(52) C(53) C(56) F(23) -2.8(7)
C(52) C(53) C(56) F(24) 20.9(8)
C(54) C(53) C(56) F(16) -88.0(7)
C(54) C(53) C(56) F(17) -62.1(6)
C(54) C(53) C(56) F(18) -28.9(9)
C(54) C(53) C(56) F(19) 27.2(8)
C(54) C(53) C(56) F(20) 57.0(7)
C(54) C(53) C(56) F(21) 80.9(6)
C(54) C(53) C(56) F(22) 154.5(7)
C(54) C(53) C(56) F(23) 178.5(5)
C(54) C(53) C(56) F(24) -157.9(7)
C(56) C(53) C(54) C(49) 178.1(3)
C(58) C(57) C(62) C(61) 1.0(6)
C(62) C(57) C(58) C(59) -1.4(6)
C(58) C(57) B(1) C(41) -164.6(3)
C(58) C(57) B(1) C(49) -50.0(4)
C(58) C(57) B(1) C(65) 73.1(4)
B(1) C(57) C(58) C(59) 179.5(3)
C(62) C(57) B(1) C(41) 16.4(5)
C(62) C(57) B(1) C(49) 131.0(4)
C(62) C(57) B(1) C(65) -105.9(4)
B(1) C(57) C(62) C(61) 180.0(3)
C(57) C(58) C(59) C(60) 0.1(5)
C(57) C(58) C(59) C(63) -176.3(3)
C(58) C(59) C(60) C(61) 1.7(6)
C(58) C(59) C(63) F(25) -36.9(5)
C(58) C(59) C(63) F(26) -156.9(3)
C(58) C(59) C(63) F(27) 83.8(5)
C(60) C(59) C(63) F(25) 146.6(4)
C(60) C(59) C(63) F(26) 26.6(5)
C(60) C(59) C(63) F(27) -92.7(5)
C(63) C(59) C(60) C(61) 178.1(4)
C(59) C(60) C(61) C(62) -2.1(6)
C(59) C(60) C(61) C(64) 177.6(4)
C(60) C(61) C(62) C(57) 0.8(6)
C(60) C(61) C(64) F(28) -126.5(6)
C(60) C(61) C(64) F(29) -102.2(7)
C(60) C(61) C(64) F(30) -71.7(7)
C(60) C(61) C(64) F(31) -18.1(9)
C(60) C(61) C(64) F(32) 22.6(7)
C(60) C(61) C(64) F(33) 47.4(8)
C(60) C(61) C(64) F(34) 114.4(7)
C(60) C(61) C(64) F(35) 140.6(6)
C(60) C(61) C(64) F(36) 160.8(7)
C(62) C(61) C(64) F(28) 53.3(7)
C(62) C(61) C(64) F(29) 77.6(7)
C(62) C(61) C(64) F(30) 108.1(7)
C(62) C(61) C(64) F(31) 161.7(7)
C(62) C(61) C(64) F(32) -157.7(6)
C(62) C(61) C(64) F(33) -132.8(7)
C(62) C(61) C(64) F(34) -65.8(8)
C(62) C(61) C(64) F(35) -39.6(7)
C(62) C(61) C(64) F(36) -19.4(8)
C(64) C(61) C(62) C(57) -178.9(4)
C(66) C(65) C(70) C(69) 1.5(5)
C(70) C(65) C(66) C(67) -1.5(5)
C(66) C(65) B(1) C(41) -50.3(4)
C(66) C(65) B(1) C(49) -166.2(3)
C(66) C(65) B(1) C(57) 72.4(4)
B(1) C(65) C(66) C(67) -175.9(3)
C(70) C(65) B(1) C(41) 135.9(3)
C(70) C(65) B(1) C(49) 20.0(5)
C(70) C(65) B(1) C(57) -101.4(4)
B(1) C(65) C(70) C(69) 175.5(3)
C(65) C(66) C(67) C(68) 0.4(6)
C(65) C(66) C(67) C(71) -180.0(3)
C(66) C(67) C(68) C(69) 0.7(6)
C(66) C(67) C(71) F(37) 5.6(6)
C(66) C(67) C(71) F(38) -14.1(6)
C(66) C(67) C(71) F(39) -110.3(5)
C(66) C(67) C(71) F(40) -139.7(4)
C(66) C(67) C(71) F(41) 127.8(5)
C(66) C(67) C(71) F(42) 107.3(5)
C(68) C(67) C(71) F(37) -174.8(4)
C(68) C(67) C(71) F(38) 165.6(5)
C(68) C(67) C(71) F(39) 69.4(5)
C(68) C(67) C(71) F(40) 40.0(6)
C(68) C(67) C(71) F(41) -52.5(6)
C(68) C(67) C(71) F(42) -73.0(5)
C(71) C(67) C(68) C(69) -178.9(3)
C(67) C(68) C(69) C(70) -0.7(6)
C(67) C(68) C(69) C(72) 179.6(4)
C(68) C(69) C(70) C(65) -0.5(6)
C(68) C(69) C(72) F(43) -126.1(8)
C(68) C(69) C(72) F(44) -102.5(6)
C(68) C(69) C(72) F(45) -79.5(8)
C(68) C(69) C(72) F(46) -12.8(8)
C(68) C(69) C(72) F(47) 17.6(7)
C(68) C(69) C(72) F(48) 47.6(7)
C(68) C(69) C(72) F(49) 114.6(7)
C(68) C(69) C(72) F(50) 142.0(5)
C(68) C(69) C(72) F(51) 167.6(6)
C(70) C(69) C(72) F(43) 54.2(8)
C(70) C(69) C(72) F(44) 77.8(6)
C(70) C(69) C(72) F(45) 100.9(8)
C(70) C(69) C(72) F(46) 167.5(6)
C(70) C(69) C(72) F(47) -162.1(5)
C(70) C(69) C(72) F(48) -132.1(6)
C(70) C(69) C(72) F(49) -65.0(8)
C(70) C(69) C(72) F(50) -37.7(7)
C(70) C(69) C(72) F(51) -12.1(8)
C(72) C(69) C(70) C(65) 179.2(4)
